data_7111517
loop_
_publ_author_name
'Stollenz, Michael'
'Gro\&se, Christian'
'Meyer, Franc'

_publ_section_title
;
 An unusually stable octanuclear \s-mesityl-bridged
 &#x00B5;4-oxo-copper(i) complex encapsulated by a pyrazolate-based
 compartmental ligand scaffold
;
_journal_issue 15
_journal_name_full 'Chemical Communications'
_journal_page_first 1744
_journal_page_last 1746
_journal_paper_doi 10.1039/b717571j
_journal_year 2008
_chemical_formula_moiety '(C86 H98 Cu8 N12 O), 4.625(C4 H8 O)'
_chemical_formula_sum 'C104.5 H135 Cu8 N12 O5.625'
_chemical_formula_weight 2157.56
_chemical_name_systematic
; 
 ? 
;
_space_group_IT_number 14
_symmetry_cell_setting monoclinic
_symmetry_Int_Tables_number 14
_symmetry_space_group_name_Hall '-P 2ybc'
_symmetry_space_group_name_H-M 'P 1 21/c 1'
_atom_sites_solution_hydrogens geom
_atom_sites_solution_primary direct
_atom_sites_solution_secondary difmap
_audit_creation_method SHELXL-97
_cell_angle_alpha 90.00
_cell_angle_beta 92.42(3)
_cell_angle_gamma 90.00
_cell_formula_units_Z 8
_cell_length_a 23.249(5)
_cell_length_b 32.447(7)
_cell_length_c 26.971(5)
_cell_measurement_reflns_used 9983
_cell_measurement_temperature 100(2)
_cell_measurement_theta_max 58.957
_cell_measurement_theta_min 2.7235
_cell_volume 20328(7)
_computing_cell_refinement 'Bruker AXS SAINT (v 7.40A, Bruker 2006)'
_computing_data_collection 'Proteum2 (v 2.2-RC7, Bruker 2006)'
_computing_data_reduction 'Bruker AXS SAINT (v 7.40A, Bruker 2006)'
_computing_molecular_graphics 'Bruker AXS SHELXTL (v 6.12)'
_computing_publication_material 'SHELXL-97 (Sheldrick, 1997)'
_computing_structure_refinement 'SHELXL-97 (Sheldrick, 1997)'
_computing_structure_solution 'SHELXS-97 (Sheldrick, 1990)'
_diffrn_ambient_temperature 100(2)
_diffrn_detector_area_resol_mean 5.602
_diffrn_measured_fraction_theta_full 0.967
_diffrn_measured_fraction_theta_max 0.967
_diffrn_measurement_device_type 'Bruker three circle diffractometer'
_diffrn_measurement_method 'omega scan'
_diffrn_radiation_monochromator 'mirror system'
_diffrn_radiation_probe x-ray
_diffrn_radiation_type CuK\a
_diffrn_radiation_wavelength 1.54178
_diffrn_reflns_av_R_equivalents 0.0998
_diffrn_reflns_av_sigmaI/netI 0.0868
_diffrn_reflns_limit_h_max 25
_diffrn_reflns_limit_h_min -26
_diffrn_reflns_limit_k_max 36
_diffrn_reflns_limit_k_min -36
_diffrn_reflns_limit_l_max 29
_diffrn_reflns_limit_l_min -28
_diffrn_reflns_number 160032
_diffrn_reflns_theta_full 59.85
_diffrn_reflns_theta_max 59.85
_diffrn_reflns_theta_min 2.13
_diffrn_source 'rotating anode'
_diffrn_standards_decay_% 0
_diffrn_standards_interval_count 0
_diffrn_standards_interval_time 0
_diffrn_standards_number 0
_exptl_absorpt_coefficient_mu 2.244
_exptl_absorpt_correction_T_max 0.9736
_exptl_absorpt_correction_T_min 0.3999
_exptl_absorpt_correction_type multi-scan
_exptl_absorpt_process_details sadabs
_exptl_crystal_colour yellow
_exptl_crystal_density_diffrn 1.410
_exptl_crystal_density_method 'not measured'
_exptl_crystal_description needle
_exptl_crystal_F_000 8984
_exptl_crystal_recrystallization_method 'diffusion of diethyl ether into a THF solution'
_exptl_crystal_size_max 0.50
_exptl_crystal_size_mid 0.04
_exptl_crystal_size_min 0.01
_refine_diff_density_max 0.771
_refine_diff_density_min -0.519
_refine_diff_density_rms 0.096
_refine_ls_extinction_method none
_refine_ls_goodness_of_fit_ref 1.377
_refine_ls_hydrogen_treatment constr
_refine_ls_matrix_type full
_refine_ls_number_parameters 2782
_refine_ls_number_reflns 29068
_refine_ls_number_restraints 1404
_refine_ls_restrained_S_all 1.365
_refine_ls_R_factor_all 0.1118
_refine_ls_R_factor_gt 0.0703
_refine_ls_shift/su_max 0.004
_refine_ls_shift/su_mean 0.000
_refine_ls_structure_factor_coef Fsqd
_refine_ls_weighting_details 'calc w=1/[\s^2^(Fo^2^)+(0.0390P)^2^+14.8445P] where P=(Fo^2^+2Fc^2^)/3'
_refine_ls_weighting_scheme calc
_refine_ls_wR_factor_gt 0.1611
_refine_ls_wR_factor_ref 0.1767
_reflns_number_gt 18740
_reflns_number_total 29068
_reflns_threshold_expression >2sigma(I)
_cod_data_source_file b717571jsup1.cif
_cod_data_source_block stollenz
_cod_original_sg_symbol_H-M 'P 21/c'
_cod_database_code 7111517

loop_
_symmetry_equiv_pos_as_xyz
'x, y, z'
'-x, y+1/2, -z+1/2'
'-x, -y, -z'
'x, -y-1/2, z-1/2'

loop_
_atom_site_label
_atom_site_type_symbol
_atom_site_fract_x
_atom_site_fract_y
_atom_site_fract_z
_atom_site_U_iso_or_equiv
_atom_site_adp_type
_atom_site_occupancy
_atom_site_symmetry_multiplicity
_atom_site_calc_flag
_atom_site_refinement_flags
_atom_site_disorder_assembly
_atom_site_disorder_group
C1A C 0.1699(3) 0.3945(2) 0.1195(2) 0.0382(16) Uani 1 1 d . . .
C2A C 0.1364(3) 0.3588(2) 0.1107(2) 0.0356(16) Uani 1 1 d . . .
N3A N 0.1237(2) 0.34066(18) 0.15373(18) 0.0396(13) Uani 1 1 d . . .
N4A N 0.1485(2) 0.36343(18) 0.19170(18) 0.0398(14) Uani 1 1 d . . .
C5A C 0.1754(3) 0.3961(2) 0.1717(2) 0.0400(17) Uani 1 1 d . . .
C6A C 0.1908(3) 0.4241(2) 0.0832(2) 0.0355(15) Uani 1 1 d . . .
C7A C 0.1942(3) 0.4657(2) 0.0935(3) 0.0494(19) Uani 1 1 d . . .
H7AA H 0.1833 0.4752 0.1251 0.059 Uiso 1 1 calc R . .
C8A C 0.2130(3) 0.4942(3) 0.0593(3) 0.058(2) Uani 1 1 d . . .
H8AA H 0.2141 0.5227 0.0672 0.070 Uiso 1 1 calc R . .
C9A C 0.2300(3) 0.4809(3) 0.0141(3) 0.058(2) Uani 1 1 d . . .
H9AA H 0.2433 0.5001 -0.0094 0.070 Uiso 1 1 calc R . .
C10A C 0.2279(3) 0.4394(3) 0.0024(2) 0.053(2) Uani 1 1 d . . .
H10A H 0.2398 0.4301 -0.0289 0.063 Uiso 1 1 calc R . .
C11A C 0.2082(3) 0.4111(2) 0.0368(2) 0.0417(17) Uani 1 1 d . . .
H11A H 0.2065 0.3826 0.0286 0.050 Uiso 1 1 calc R . .
C12A C 0.1130(3) 0.3385(2) 0.0640(2) 0.0355(16) Uani 1 1 d . . .
H12A H 0.1061 0.3595 0.0378 0.043 Uiso 1 1 calc R . .
H12B H 0.1414 0.3183 0.0521 0.043 Uiso 1 1 calc R . .
N13A N 0.0587(2) 0.31723(17) 0.07384(17) 0.0370(13) Uani 1 1 d . . .
C14A C 0.0429(3) 0.2869(2) 0.0347(2) 0.0430(18) Uani 1 1 d . . .
H14A H 0.0383 0.3010 0.0027 0.064 Uiso 1 1 calc R . .
H14B H 0.0066 0.2734 0.0425 0.064 Uiso 1 1 calc R . .
H14C H 0.0734 0.2661 0.0330 0.064 Uiso 1 1 calc R . .
C15A C 0.0126(3) 0.3463(2) 0.0818(2) 0.0380(16) Uani 1 1 d . . .
H15A H -0.0050 0.3548 0.0493 0.046 Uiso 1 1 calc R . .
H15B H 0.0286 0.3711 0.0986 0.046 Uiso 1 1 calc R . .
C16A C -0.0333(3) 0.3277(2) 0.1131(2) 0.0359(16) Uani 1 1 d . . .
N17A N -0.0152(2) 0.30216(17) 0.14976(17) 0.0375(13) Uani 1 1 d . . .
C18A C -0.0547(3) 0.2864(2) 0.1798(2) 0.0397(17) Uani 1 1 d . . .
H18A H -0.0423 0.2682 0.2057 0.048 Uiso 1 1 calc R . .
C19A C -0.1124(3) 0.2959(2) 0.1742(2) 0.0408(17) Uani 1 1 d . . .
H19A H -0.1391 0.2844 0.1960 0.049 Uiso 1 1 calc R . .
C20A C -0.1313(3) 0.3222(2) 0.1368(2) 0.0461(18) Uani 1 1 d . . .
H20A H -0.1710 0.3288 0.1323 0.055 Uiso 1 1 calc R . .
C21A C -0.0907(3) 0.3390(2) 0.1057(2) 0.0391(16) Uani 1 1 d . . .
H21A H -0.1022 0.3578 0.0801 0.047 Uiso 1 1 calc R . .
C22A C 0.2062(3) 0.4256(2) 0.2069(2) 0.0431(17) Uani 1 1 d . . .
H22A H 0.2406 0.4369 0.1913 0.052 Uiso 1 1 calc R . .
H22B H 0.1804 0.4488 0.2146 0.052 Uiso 1 1 calc R . .
N23A N 0.2238(2) 0.40351(18) 0.25315(18) 0.0423(14) Uani 1 1 d . . .
C24A C 0.2394(3) 0.4324(2) 0.2939(2) 0.053(2) Uani 1 1 d . . .
H24A H 0.2704 0.4506 0.2838 0.079 Uiso 1 1 calc R . .
H24B H 0.2522 0.4168 0.3235 0.079 Uiso 1 1 calc R . .
H24C H 0.2057 0.4491 0.3015 0.079 Uiso 1 1 calc R . .
C25A C 0.2712(3) 0.3745(2) 0.2448(2) 0.0412(17) Uani 1 1 d . . .
H25A H 0.3082 0.3894 0.2477 0.049 Uiso 1 1 calc R . .
H25B H 0.2668 0.3634 0.2107 0.049 Uiso 1 1 calc R . .
C26A C 0.2724(3) 0.3390(2) 0.2814(2) 0.0407(17) Uani 1 1 d . . .
N27A N 0.2213(2) 0.32538(18) 0.29627(18) 0.0419(14) Uani 1 1 d . . .
C28A C 0.2220(3) 0.2917(2) 0.3264(2) 0.0481(18) Uani 1 1 d . . .
H28A H 0.1863 0.2815 0.3370 0.058 Uiso 1 1 calc R . .
C29A C 0.2712(3) 0.2719(2) 0.3422(2) 0.0471(18) Uani 1 1 d . . .
H29A H 0.2694 0.2489 0.3637 0.057 Uiso 1 1 calc R . .
C30A C 0.3234(3) 0.2856(2) 0.3267(3) 0.053(2) Uani 1 1 d . . .
H30A H 0.3582 0.2721 0.3368 0.063 Uiso 1 1 calc R . .
C31A C 0.3237(3) 0.3198(2) 0.2957(2) 0.0440(18) Uani 1 1 d . . .
H31A H 0.3590 0.3300 0.2842 0.053 Uiso 1 1 calc R . .
C1B C 0.0038(3) 0.1009(2) 0.4466(2) 0.0381(16) Uani 1 1 d . . .
C2B C -0.0302(3) 0.1347(2) 0.4309(2) 0.0398(17) Uani 1 1 d . . .
N3B N -0.0076(2) 0.15340(18) 0.39151(18) 0.0433(14) Uani 1 1 d . . .
N4B N 0.0419(2) 0.13210(18) 0.38091(18) 0.0421(14) Uani 1 1 d . . .
C5B C 0.0494(3) 0.1013(2) 0.4139(2) 0.0400(16) Uani 1 1 d . . .
C6B C -0.0042(3) 0.0741(2) 0.4900(2) 0.0365(16) Uani 1 1 d . . .
C7B C 0.0424(3) 0.0607(2) 0.5200(2) 0.0409(17) Uani 1 1 d . . .
H7BA H 0.0803 0.0670 0.5107 0.049 Uiso 1 1 calc R . .
C8B C 0.0348(3) 0.0385(2) 0.5632(2) 0.0470(18) Uani 1 1 d . . .
H8BA H 0.0674 0.0301 0.5832 0.056 Uiso 1 1 calc R . .
C9B C -0.0193(4) 0.0286(2) 0.5771(3) 0.054(2) Uani 1 1 d . . .
H9BA H -0.0245 0.0140 0.6071 0.065 Uiso 1 1 calc R . .
C10B C -0.0663(3) 0.0399(2) 0.5472(3) 0.0485(19) Uani 1 1 d . . .
H10B H -0.1040 0.0324 0.5562 0.058 Uiso 1 1 calc R . .
C11B C -0.0589(3) 0.0622(2) 0.5041(2) 0.0406(17) Uani 1 1 d . . .
H11B H -0.0916 0.0697 0.4838 0.049 Uiso 1 1 calc R . .
C12B C -0.0803(3) 0.1556(2) 0.4529(2) 0.050(2) Uani 1 1 d . . .
H12C H -0.1065 0.1346 0.4659 0.060 Uiso 1 1 calc R . .
H12D H -0.0663 0.1729 0.4811 0.060 Uiso 1 1 calc R . .
N13B N -0.1123(2) 0.18145(19) 0.41707(18) 0.0418(14) Uani 1 1 d . . .
C14B C -0.1576(3) 0.1575(3) 0.3909(3) 0.058(2) Uani 1 1 d . . .
H14D H -0.1860 0.1487 0.4145 0.087 Uiso 1 1 calc R . .
H14E H -0.1406 0.1333 0.3755 0.087 Uiso 1 1 calc R . .
H14F H -0.1765 0.1747 0.3651 0.087 Uiso 1 1 calc R . .
C15B C -0.1351(3) 0.2186(3) 0.4369(3) 0.055(2) Uani 1 1 d . . .
H15C H -0.1553 0.2123 0.4676 0.067 Uiso 1 1 calc R . .
H15D H -0.1634 0.2308 0.4126 0.067 Uiso 1 1 calc R . .
C16B C -0.0866(3) 0.2497(2) 0.4485(2) 0.0489(19) Uani 1 1 d . . .
N17B N -0.0430(3) 0.2501(2) 0.41748(18) 0.0460(15) Uani 1 1 d . . .
C18B C -0.0029(4) 0.2790(3) 0.4245(3) 0.058(2) Uani 1 1 d . . .
H18B H 0.0275 0.2800 0.4021 0.070 Uiso 1 1 calc R . .
C19B C -0.0027(4) 0.3075(3) 0.4622(3) 0.068(2) Uani 1 1 d . . .
H19B H 0.0277 0.3270 0.4660 0.082 Uiso 1 1 calc R . .
C20B C -0.0466(4) 0.3073(3) 0.4938(3) 0.067(2) Uani 1 1 d . . .
H20B H -0.0475 0.3269 0.5199 0.081 Uiso 1 1 calc R . .
C21B C -0.0897(4) 0.2784(3) 0.4876(2) 0.056(2) Uani 1 1 d . . .
H21B H -0.1209 0.2779 0.5092 0.068 Uiso 1 1 calc R . .
C22B C 0.1020(3) 0.0752(2) 0.4111(2) 0.0422(17) Uani 1 1 d . . .
H22C H 0.1326 0.0858 0.4343 0.051 Uiso 1 1 calc R . .
H22D H 0.0931 0.0465 0.4209 0.051 Uiso 1 1 calc R . .
N23B N 0.1226(2) 0.07548(18) 0.35976(18) 0.0427(14) Uani 1 1 d . . .
C24B C 0.1821(3) 0.0606(2) 0.3583(2) 0.0464(18) Uani 1 1 d . . .
H24D H 0.1842 0.0323 0.3710 0.070 Uiso 1 1 calc R . .
H24E H 0.2074 0.0784 0.3788 0.070 Uiso 1 1 calc R . .
H24F H 0.1943 0.0610 0.3239 0.070 Uiso 1 1 calc R . .
C25B C 0.0843(3) 0.0527(2) 0.3245(2) 0.0440(17) Uani 1 1 d . . .
H25C H 0.0440 0.0554 0.3347 0.053 Uiso 1 1 calc R . .
H25D H 0.0945 0.0230 0.3258 0.053 Uiso 1 1 calc R . .
C26B C 0.0881(3) 0.0677(2) 0.2727(2) 0.0455(18) Uani 1 1 d . . .
N27B N 0.0933(2) 0.10896(19) 0.26731(18) 0.0428(14) Uani 1 1 d . . .
C28B C 0.0932(3) 0.1247(3) 0.2202(2) 0.0485(19) Uani 1 1 d . . .
H28B H 0.0953 0.1537 0.2159 0.058 Uiso 1 1 calc R . .
C29B C 0.0901(4) 0.0998(3) 0.1786(3) 0.062(2) Uani 1 1 d . . .
H29B H 0.0908 0.1113 0.1463 0.075 Uiso 1 1 calc R . .
C30B C 0.0859(4) 0.0574(3) 0.1852(3) 0.074(3) Uani 1 1 d . . .
H30B H 0.0837 0.0395 0.1573 0.089 Uiso 1 1 calc R . .
C31B C 0.0851(4) 0.0416(3) 0.2322(3) 0.058(2) Uani 1 1 d . . .
H31B H 0.0824 0.0126 0.2370 0.070 Uiso 1 1 calc R . .
C1C C 0.4411(3) 0.1054(2) 0.7488(2) 0.0376(16) Uani 1 1 d . . .
C2C C 0.4744(3) 0.1412(2) 0.7581(2) 0.0365(16) Uani 1 1 d . . .
N3C N 0.4874(2) 0.15966(18) 0.71493(18) 0.0402(14) Uani 1 1 d . . .
N4C N 0.4620(2) 0.13692(18) 0.67718(18) 0.0399(14) Uani 1 1 d . . .
C5C C 0.4345(3) 0.1049(2) 0.6962(2) 0.0397(17) Uani 1 1 d . . .
C6C C 0.4180(3) 0.0763(2) 0.7840(2) 0.0389(16) Uani 1 1 d . . .
C7C C 0.4097(3) 0.0344(2) 0.7711(2) 0.0499(19) Uani 1 1 d . . .
H7CA H 0.4194 0.0251 0.7391 0.060 Uiso 1 1 calc R . .
C8C C 0.3877(3) 0.0071(3) 0.8044(3) 0.057(2) Uani 1 1 d . . .
H8CA H 0.3825 -0.0209 0.7950 0.068 Uiso 1 1 calc R . .
C9C C 0.3731(3) 0.0194(3) 0.8510(3) 0.060(2) Uani 1 1 d . . .
H9CA H 0.3579 0.0002 0.8736 0.072 Uiso 1 1 calc R . .
C10C C 0.3808(3) 0.0594(3) 0.8641(3) 0.051(2) Uani 1 1 d . . .
H10C H 0.3712 0.0680 0.8964 0.061 Uiso 1 1 calc R . .
C11C C 0.4022(3) 0.0882(2) 0.8316(2) 0.0433(17) Uani 1 1 d . . .
H11C H 0.4062 0.1161 0.8416 0.052 Uiso 1 1 calc R . .
C12C C 0.4985(3) 0.1606(2) 0.8050(2) 0.0383(16) Uani 1 1 d . . .
H12E H 0.4706 0.1807 0.8174 0.046 Uiso 1 1 calc R . .
H12F H 0.5051 0.1391 0.8307 0.046 Uiso 1 1 calc R . .
N13C N 0.5535(2) 0.18161(17) 0.79561(17) 0.0360(13) Uani 1 1 d . . .
C14C C 0.5712(3) 0.2101(2) 0.8357(2) 0.0422(17) Uani 1 1 d . . .
H14G H 0.5756 0.1950 0.8670 0.063 Uiso 1 1 calc R . .
H14H H 0.5419 0.2316 0.8387 0.063 Uiso 1 1 calc R . .
H14I H 0.6080 0.2229 0.8281 0.063 Uiso 1 1 calc R . .
C15C C 0.5990(3) 0.1517(2) 0.7859(2) 0.0377(16) Uani 1 1 d . . .
H15E H 0.5818 0.1276 0.7684 0.045 Uiso 1 1 calc R . .
H15F H 0.6165 0.1420 0.8179 0.045 Uiso 1 1 calc R . .
C16C C 0.6452(3) 0.1698(2) 0.7551(2) 0.0363(16) Uani 1 1 d . . .
N17C N 0.6271(2) 0.19703(17) 0.71989(17) 0.0358(13) Uani 1 1 d . . .
C18C C 0.6667(3) 0.2129(2) 0.6894(2) 0.0400(17) Uani 1 1 d . . .
H18C H 0.6546 0.2322 0.6647 0.048 Uiso 1 1 calc R . .
C19C C 0.7241(3) 0.2016(2) 0.6935(2) 0.0447(18) Uani 1 1 d . . .
H19C H 0.7510 0.2130 0.6717 0.054 Uiso 1 1 calc R . .
C20C C 0.7417(3) 0.1740(2) 0.7294(2) 0.0462(18) Uani 1 1 d . . .
H20C H 0.7809 0.1659 0.7327 0.055 Uiso 1 1 calc R . .
C21C C 0.7020(3) 0.1580(2) 0.7604(2) 0.0432(17) Uani 1 1 d . . .
H21C H 0.7138 0.1389 0.7855 0.052 Uiso 1 1 calc R . .
C22C C 0.4031(3) 0.0765(2) 0.6606(2) 0.0436(17) Uani 1 1 d . . .
H22E H 0.4283 0.0530 0.6526 0.052 Uiso 1 1 calc R . .
H22F H 0.3685 0.0654 0.6761 0.052 Uiso 1 1 calc R . .
N23C N 0.3859(2) 0.09839(17) 0.61487(17) 0.0389(13) Uani 1 1 d . . .
C24C C 0.3699(3) 0.0700(2) 0.5738(2) 0.053(2) Uani 1 1 d . . .
H24G H 0.3386 0.0520 0.5838 0.080 Uiso 1 1 calc R . .
H24H H 0.4033 0.0532 0.5660 0.080 Uiso 1 1 calc R . .
H24I H 0.3572 0.0859 0.5445 0.080 Uiso 1 1 calc R . .
C25C C 0.3390(3) 0.1278(2) 0.6237(2) 0.0396(16) Uani 1 1 d . . .
H25E H 0.3439 0.1388 0.6578 0.048 Uiso 1 1 calc R . .
H25F H 0.3017 0.1130 0.6210 0.048 Uiso 1 1 calc R . .
C26C C 0.3378(3) 0.1628(2) 0.5877(2) 0.0381(16) Uani 1 1 d . . .
N27C N 0.3886(2) 0.17647(18) 0.57256(18) 0.0398(14) Uani 1 1 d . . .
C28C C 0.3886(3) 0.2094(2) 0.5420(2) 0.0431(17) Uani 1 1 d . . .
H28C H 0.4245 0.2189 0.5310 0.052 Uiso 1 1 calc R . .
C29C C 0.3395(3) 0.2301(2) 0.5258(2) 0.0488(19) Uani 1 1 d . . .
H29C H 0.3416 0.2534 0.5046 0.059 Uiso 1 1 calc R . .
C30C C 0.2872(3) 0.2159(2) 0.5414(2) 0.0489(19) Uani 1 1 d . . .
H30C H 0.2525 0.2293 0.5307 0.059 Uiso 1 1 calc R . .
C31C C 0.2856(3) 0.1820(2) 0.5730(3) 0.0472(18) Uani 1 1 d . . .
H31C H 0.2501 0.1721 0.5844 0.057 Uiso 1 1 calc R . .
C1D C 0.6039(3) 0.4017(2) 0.4219(2) 0.0404(17) Uani 1 1 d . . .
C2D C 0.6390(3) 0.3680(2) 0.4371(2) 0.0417(17) Uani 1 1 d . . .
N3D N 0.6168(2) 0.34851(18) 0.47642(18) 0.0416(14) Uani 1 1 d . . .
N4D N 0.5674(2) 0.36901(18) 0.48813(19) 0.0428(14) Uani 1 1 d . . .
C5D C 0.5593(3) 0.4001(2) 0.4557(2) 0.0378(16) Uani 1 1 d . . .
C6D C 0.6104(3) 0.4287(2) 0.3789(2) 0.0394(17) Uani 1 1 d . . .
C7D C 0.5629(3) 0.4395(2) 0.3483(2) 0.0413(17) Uani 1 1 d . . .
H7DA H 0.5255 0.4317 0.3575 0.050 Uiso 1 1 calc R . .
C8D C 0.5690(4) 0.4614(2) 0.3047(2) 0.053(2) Uani 1 1 d . . .
H8DA H 0.5360 0.4685 0.2844 0.064 Uiso 1 1 calc R . .
C9D C 0.6229(4) 0.4730(3) 0.2908(3) 0.071(3) Uani 1 1 d . . .
H9DA H 0.6277 0.4870 0.2603 0.086 Uiso 1 1 calc R . .
C10D C 0.6699(4) 0.4640(3) 0.3217(3) 0.067(2) Uani 1 1 d . . .
H10D H 0.7071 0.4729 0.3127 0.081 Uiso 1 1 calc R . .
C11D C 0.6644(3) 0.4424(2) 0.3656(3) 0.054(2) Uani 1 1 d . . .
H11D H 0.6973 0.4369 0.3866 0.065 Uiso 1 1 calc R . .
C12D C 0.6897(3) 0.3477(2) 0.4140(2) 0.0423(17) Uani 1 1 d . . .
H12G H 0.6757 0.3284 0.3878 0.051 Uiso 1 1 calc R . .
H12H H 0.7136 0.3689 0.3985 0.051 Uiso 1 1 calc R . .
N13D N 0.7251(2) 0.32490(18) 0.45186(18) 0.0423(14) Uani 1 1 d . . .
C14D C 0.7687(3) 0.3509(2) 0.4764(3) 0.054(2) Uani 1 1 d . . .
H14J H 0.7962 0.3601 0.4522 0.081 Uiso 1 1 calc R . .
H14K H 0.7892 0.3351 0.5027 0.081 Uiso 1 1 calc R . .
H14L H 0.7503 0.3749 0.4910 0.081 Uiso 1 1 calc R . .
C15D C 0.7483(3) 0.2867(2) 0.4320(2) 0.0449(18) Uani 1 1 d . . .
H15G H 0.7771 0.2752 0.4563 0.054 Uiso 1 1 calc R . .
H15H H 0.7682 0.2930 0.4012 0.054 Uiso 1 1 calc R . .
C16D C 0.7029(3) 0.2552(2) 0.4210(2) 0.0429(17) Uani 1 1 d . . .
N17D N 0.6594(2) 0.25394(19) 0.45286(19) 0.0428(14) Uani 1 1 d . . .
C18D C 0.6186(3) 0.2252(2) 0.4464(3) 0.0509(19) Uani 1 1 d . . .
H18D H 0.5882 0.2243 0.4689 0.061 Uiso 1 1 calc R . .
C19D C 0.6189(4) 0.1964(2) 0.4081(3) 0.054(2) Uani 1 1 d . . .
H19D H 0.5895 0.1762 0.4045 0.065 Uiso 1 1 calc R . .
C20D C 0.6629(4) 0.1980(3) 0.3756(3) 0.056(2) Uani 1 1 d . . .
H20D H 0.6641 0.1786 0.3493 0.067 Uiso 1 1 calc R . .
C21D C 0.7043(3) 0.2270(2) 0.3812(2) 0.0493(19) Uani 1 1 d . . .
H21D H 0.7343 0.2284 0.3584 0.059 Uiso 1 1 calc R . .
C22D C 0.5058(3) 0.4265(2) 0.4598(2) 0.0415(17) Uani 1 1 d . . .
H22G H 0.5152 0.4555 0.4522 0.050 Uiso 1 1 calc R . .
H22H H 0.4757 0.4171 0.4353 0.050 Uiso 1 1 calc R . .
N23D N 0.4839(2) 0.42389(17) 0.50985(18) 0.0377(13) Uani 1 1 d . . .
C24D C 0.4239(3) 0.4385(2) 0.5109(3) 0.0487(18) Uani 1 1 d . . .
H24J H 0.4216 0.4668 0.4983 0.073 Uiso 1 1 calc R . .
H24K H 0.4112 0.4378 0.5450 0.073 Uiso 1 1 calc R . .
H24L H 0.3991 0.4207 0.4899 0.073 Uiso 1 1 calc R . .
C25D C 0.5204(3) 0.4455(2) 0.5473(2) 0.0460(18) Uani 1 1 d . . .
H25G H 0.5112 0.4752 0.5466 0.055 Uiso 1 1 calc R . .
H25H H 0.5614 0.4422 0.5394 0.055 Uiso 1 1 calc R . .
C26D C 0.5111(3) 0.4285(2) 0.5988(2) 0.0415(17) Uani 1 1 d . . .
N27D N 0.5134(2) 0.38704(18) 0.60314(19) 0.0410(14) Uani 1 1 d . . .
C28D C 0.5094(3) 0.3704(2) 0.6488(2) 0.0474(18) Uani 1 1 d . . .
H28D H 0.5118 0.3413 0.6522 0.057 Uiso 1 1 calc R . .
C29D C 0.5018(3) 0.3941(2) 0.6911(2) 0.0489(19) Uani 1 1 d . . .
H29D H 0.4998 0.3817 0.7229 0.059 Uiso 1 1 calc R . .
C30D C 0.4972(4) 0.4361(3) 0.6852(3) 0.060(2) Uani 1 1 d . . .
H30D H 0.4905 0.4532 0.7130 0.073 Uiso 1 1 calc R . .
C31D C 0.5025(3) 0.4534(2) 0.6387(3) 0.0523(19) Uani 1 1 d . . .
H31D H 0.5001 0.4825 0.6346 0.063 Uiso 1 1 calc R . .
C1E C 0.0995(3) 0.3905(3) 0.3510(3) 0.053(2) Uani 1 1 d . . .
C2E C 0.0941(4) 0.4317(3) 0.3614(3) 0.079(3) Uani 1 1 d . . .
H2EA H 0.1104 0.4418 0.3920 0.095 Uiso 1 1 calc R . .
C3E C 0.0664(5) 0.4591(3) 0.3301(4) 0.096(3) Uani 1 1 d . . .
C4E C 0.0404(4) 0.4423(3) 0.2852(4) 0.088(3) Uani 1 1 d . . .
H4EA H 0.0195 0.4599 0.2628 0.106 Uiso 1 1 calc R . .
C5E C 0.0457(3) 0.4006(3) 0.2745(3) 0.055(2) Uani 1 1 d . . .
C6E C 0.0764(3) 0.3733(3) 0.3071(2) 0.0478(19) Uani 1 1 d . . .
C11E C 0.1310(4) 0.3629(3) 0.3890(3) 0.067(2) Uani 1 1 d . . .
H11E H 0.1447 0.3795 0.4175 0.100 Uiso 1 1 calc R . .
H11F H 0.1640 0.3498 0.3738 0.100 Uiso 1 1 calc R . .
H11G H 0.1047 0.3416 0.4002 0.100 Uiso 1 1 calc R . .
C31E C 0.0595(8) 0.5044(4) 0.3415(5) 0.178(8) Uani 1 1 d . . .
H31E H 0.0794 0.5108 0.3733 0.268 Uiso 1 1 calc R . .
H31F H 0.0185 0.5109 0.3434 0.268 Uiso 1 1 calc R . .
H31G H 0.0760 0.5209 0.3152 0.268 Uiso 1 1 calc R . .
C51E C 0.0156(3) 0.3852(3) 0.2267(3) 0.066(2) Uani 1 1 d . . .
H51A H -0.0032 0.4083 0.2092 0.099 Uiso 1 1 calc R . .
H51B H -0.0134 0.3645 0.2347 0.099 Uiso 1 1 calc R . .
H51C H 0.0440 0.3727 0.2055 0.099 Uiso 1 1 calc R . .
C1F C -0.1266(3) 0.2452(3) 0.2968(3) 0.058(2) Uani 1 1 d . . .
C2F C -0.1830(3) 0.2343(3) 0.2806(3) 0.066(3) Uani 1 1 d . . .
H2FA H -0.2131 0.2538 0.2841 0.079 Uiso 1 1 calc R . .
C3F C -0.1962(3) 0.1965(3) 0.2597(3) 0.063(2) Uani 1 1 d . . .
C4F C -0.1508(3) 0.1688(3) 0.2548(3) 0.057(2) Uani 1 1 d . . .
H4FA H -0.1587 0.1427 0.2399 0.068 Uiso 1 1 calc R . .
C5F C -0.0949(3) 0.1777(3) 0.2707(2) 0.0473(19) Uani 1 1 d . . .
C6F C -0.0804(3) 0.2167(3) 0.2933(2) 0.0482(19) Uani 1 1 d . . .
C11F C -0.1162(4) 0.2880(3) 0.3171(3) 0.067(3) Uani 1 1 d . . .
H11H H -0.1527 0.3031 0.3168 0.100 Uiso 1 1 calc R . .
H11I H -0.0890 0.3025 0.2964 0.100 Uiso 1 1 calc R . .
H11J H -0.1001 0.2862 0.3512 0.100 Uiso 1 1 calc R . .
C31F C -0.2569(4) 0.1861(4) 0.2431(3) 0.096(4) Uani 1 1 d . . .
H31H H -0.2821 0.2095 0.2497 0.143 Uiso 1 1 calc R . .
H31I H -0.2697 0.1619 0.2613 0.143 Uiso 1 1 calc R . .
H31J H -0.2585 0.1801 0.2074 0.143 Uiso 1 1 calc R . .
C51F C -0.0487(3) 0.1465(3) 0.2621(3) 0.053(2) Uani 1 1 d . . .
H51D H -0.0659 0.1219 0.2465 0.080 Uiso 1 1 calc R . .
H51E H -0.0296 0.1389 0.2939 0.080 Uiso 1 1 calc R . .
H51F H -0.0203 0.1583 0.2403 0.080 Uiso 1 1 calc R . .
C1G C 0.1793(3) 0.1826(2) 0.4029(2) 0.0475(19) Uani 1 1 d . . .
C2G C 0.2287(3) 0.1690(3) 0.4285(2) 0.049(2) Uani 1 1 d . . .
H2GA H 0.2308 0.1708 0.4636 0.059 Uiso 1 1 calc R . .
C3G C 0.2749(3) 0.1529(2) 0.4046(2) 0.0464(18) Uani 1 1 d . . .
C4G C 0.2714(3) 0.1526(2) 0.3527(2) 0.0455(18) Uani 1 1 d . . .
H4GA H 0.3034 0.1429 0.3353 0.055 Uiso 1 1 calc R . .
C5G C 0.2229(3) 0.1658(2) 0.3258(2) 0.0430(17) Uani 1 1 d . . .
C6G C 0.1740(3) 0.1815(2) 0.3498(2) 0.0447(18) Uani 1 1 d . . .
C11G C 0.1309(3) 0.2012(3) 0.4321(3) 0.064(2) Uani 1 1 d . . .
H11K H 0.1411 0.1996 0.4677 0.096 Uiso 1 1 calc R . .
H11L H 0.0952 0.1859 0.4249 0.096 Uiso 1 1 calc R . .
H11M H 0.1255 0.2302 0.4225 0.096 Uiso 1 1 calc R . .
C31G C 0.3280(3) 0.1385(3) 0.4336(3) 0.061(2) Uani 1 1 d . . .
H31K H 0.3220 0.1413 0.4692 0.092 Uiso 1 1 calc R . .
H31L H 0.3610 0.1554 0.4247 0.092 Uiso 1 1 calc R . .
H31M H 0.3356 0.1096 0.4257 0.092 Uiso 1 1 calc R . .
C51G C 0.2242(3) 0.1647(3) 0.2694(2) 0.058(2) Uani 1 1 d . . .
H51G H 0.2609 0.1531 0.2596 0.086 Uiso 1 1 calc R . .
H51H H 0.2202 0.1928 0.2563 0.086 Uiso 1 1 calc R . .
H51I H 0.1924 0.1477 0.2560 0.086 Uiso 1 1 calc R . .
C1H C 0.0778(3) 0.2072(2) 0.1267(2) 0.0431(17) Uani 1 1 d . . .
C2H C 0.1017(3) 0.1899(2) 0.0840(3) 0.0517(19) Uani 1 1 d . . .
H2HA H 0.0776 0.1737 0.0623 0.062 Uiso 1 1 calc R . .
C3H C 0.1578(3) 0.1955(3) 0.0728(3) 0.054(2) Uani 1 1 d . . .
C4H C 0.1917(3) 0.2178(2) 0.1062(2) 0.0468(18) Uani 1 1 d . . .
H4HA H 0.2315 0.2206 0.1001 0.056 Uiso 1 1 calc R . .
C5H C 0.1714(3) 0.2364(2) 0.1486(2) 0.0409(17) Uani 1 1 d . . .
C6H C 0.1119(3) 0.2318(2) 0.1593(2) 0.0399(17) Uani 1 1 d . . .
C11H C 0.0156(3) 0.1982(2) 0.1360(3) 0.0471(18) Uani 1 1 d . . .
H11N H -0.0006 0.1806 0.1094 0.071 Uiso 1 1 calc R . .
H11O H -0.0060 0.2242 0.1366 0.071 Uiso 1 1 calc R . .
H11P H 0.0128 0.1842 0.1679 0.071 Uiso 1 1 calc R . .
C31H C 0.1811(4) 0.1770(3) 0.0255(3) 0.088(3) Uani 1 1 d . . .
H31N H 0.1501 0.1625 0.0071 0.131 Uiso 1 1 calc R . .
H31O H 0.2122 0.1576 0.0344 0.131 Uiso 1 1 calc R . .
H31P H 0.1960 0.1991 0.0049 0.131 Uiso 1 1 calc R . .
C51H C 0.2129(3) 0.2608(2) 0.1818(2) 0.0472(18) Uani 1 1 d . . .
H51J H 0.2513 0.2600 0.1682 0.071 Uiso 1 1 calc R . .
H51K H 0.2145 0.2487 0.2151 0.071 Uiso 1 1 calc R . .
H51L H 0.1998 0.2894 0.1837 0.071 Uiso 1 1 calc R . .
C1I C 0.7061(3) 0.3315(3) 0.5978(2) 0.053(2) Uani 1 1 d . . .
C2I C 0.7623(3) 0.3428(3) 0.6125(3) 0.065(2) Uani 1 1 d . . .
H2IA H 0.7689 0.3695 0.6260 0.078 Uiso 1 1 calc R . .
C3I C 0.8091(3) 0.3164(4) 0.6084(3) 0.075(3) Uani 1 1 d . . .
C4I C 0.7980(4) 0.2773(4) 0.5899(3) 0.067(3) Uani 1 1 d . . .
H4IA H 0.8290 0.2585 0.5874 0.080 Uiso 1 1 calc R . .
C5I C 0.7431(4) 0.2648(3) 0.5751(3) 0.064(2) Uani 1 1 d . . .
C6I C 0.6943(3) 0.2916(3) 0.5776(2) 0.0464(19) Uani 1 1 d . . .
C11I C 0.6581(3) 0.3617(3) 0.6054(3) 0.059(2) Uani 1 1 d . . .
H11Q H 0.6742 0.3874 0.6192 0.089 Uiso 1 1 calc R . .
H11R H 0.6310 0.3500 0.6284 0.089 Uiso 1 1 calc R . .
H11S H 0.6380 0.3675 0.5735 0.089 Uiso 1 1 calc R . .
C31I C 0.8693(4) 0.3303(4) 0.6257(3) 0.109(4) Uani 1 1 d . . .
H31Q H 0.8968 0.3080 0.6203 0.163 Uiso 1 1 calc R . .
H31R H 0.8696 0.3371 0.6611 0.163 Uiso 1 1 calc R . .
H31S H 0.8801 0.3547 0.6067 0.163 Uiso 1 1 calc R . .
C51I C 0.7348(4) 0.2216(3) 0.5559(3) 0.069(3) Uani 1 1 d . . .
H51M H 0.7720 0.2074 0.5565 0.103 Uiso 1 1 calc R . .
H51N H 0.7186 0.2225 0.5218 0.103 Uiso 1 1 calc R . .
H51O H 0.7084 0.2068 0.5770 0.103 Uiso 1 1 calc R . .
C1J C 0.4408(3) 0.2625(2) 0.7215(2) 0.0415(17) Uani 1 1 d . . .
C2J C 0.4179(3) 0.2800(2) 0.7647(2) 0.0432(17) Uani 1 1 d . . .
H2JA H 0.3781 0.2768 0.7706 0.052 Uiso 1 1 calc R . .
C3J C 0.4528(3) 0.3017(2) 0.7985(2) 0.0425(17) Uani 1 1 d . . .
C4J C 0.5111(3) 0.3084(2) 0.7875(2) 0.0414(17) Uani 1 1 d . . .
H4JA H 0.5354 0.3240 0.8096 0.050 Uiso 1 1 calc R . .
C5J C 0.5330(3) 0.2921(2) 0.7438(2) 0.0406(17) Uani 1 1 d . . .
C6J C 0.4993(3) 0.2678(2) 0.7104(2) 0.0360(16) Uani 1 1 d . . .
C11J C 0.3999(3) 0.2386(2) 0.6869(2) 0.0470(18) Uani 1 1 d . . .
H11T H 0.4209 0.2282 0.6587 0.071 Uiso 1 1 calc R . .
H11U H 0.3687 0.2568 0.6748 0.071 Uiso 1 1 calc R . .
H11V H 0.3837 0.2154 0.7049 0.071 Uiso 1 1 calc R . .
C31J C 0.4290(3) 0.3180(3) 0.8460(2) 0.057(2) Uani 1 1 d . . .
H31T H 0.3882 0.3104 0.8474 0.085 Uiso 1 1 calc R . .
H31U H 0.4328 0.3480 0.8470 0.085 Uiso 1 1 calc R . .
H31V H 0.4504 0.3060 0.8745 0.085 Uiso 1 1 calc R . .
C51J C 0.5957(3) 0.3021(2) 0.7358(2) 0.0444(17) Uani 1 1 d . . .
H51P H 0.6110 0.3191 0.7633 0.067 Uiso 1 1 calc R . .
H51Q H 0.5987 0.3171 0.7045 0.067 Uiso 1 1 calc R . .
H51R H 0.6178 0.2764 0.7344 0.067 Uiso 1 1 calc R . .
C1K C 0.4331(3) 0.3156(2) 0.4669(2) 0.0403(17) Uani 1 1 d . . .
C2K C 0.3844(3) 0.3303(2) 0.4410(2) 0.0497(19) Uani 1 1 d . . .
H2KA H 0.3832 0.3296 0.4058 0.060 Uiso 1 1 calc R . .
C3K C 0.3374(3) 0.3459(2) 0.4651(2) 0.0445(18) Uani 1 1 d . . .
C4K C 0.3418(3) 0.3462(2) 0.5168(2) 0.0446(18) Uani 1 1 d . . .
H4KA H 0.3104 0.3567 0.5344 0.053 Uiso 1 1 calc R . .
C5K C 0.3895(3) 0.3320(2) 0.5436(2) 0.0393(16) Uani 1 1 d . . .
C6K C 0.4386(3) 0.3167(2) 0.5195(2) 0.0406(17) Uani 1 1 d . . .
C11K C 0.4794(3) 0.2966(3) 0.4368(2) 0.056(2) Uani 1 1 d . . .
H11W H 0.4683 0.2987 0.4014 0.084 Uiso 1 1 calc R . .
H11X H 0.4842 0.2676 0.4459 0.084 Uiso 1 1 calc R . .
H11Y H 0.5157 0.3113 0.4433 0.084 Uiso 1 1 calc R . .
C31K C 0.2844(3) 0.3617(3) 0.4374(3) 0.065(2) Uani 1 1 d . . .
H31W H 0.2566 0.3713 0.4612 0.098 Uiso 1 1 calc R . .
H31X H 0.2672 0.3394 0.4172 0.098 Uiso 1 1 calc R . .
H31Y H 0.2949 0.3845 0.4159 0.098 Uiso 1 1 calc R . .
C51K C 0.3875(3) 0.3316(3) 0.5994(2) 0.055(2) Uani 1 1 d . . .
H51S H 0.3508 0.3432 0.6093 0.082 Uiso 1 1 calc R . .
H51T H 0.4193 0.3483 0.6136 0.082 Uiso 1 1 calc R . .
H51U H 0.3912 0.3032 0.6115 0.082 Uiso 1 1 calc R . .
C1L C 0.5699(3) 0.1023(2) 0.5938(3) 0.053(2) Uani 1 1 d . . .
C2L C 0.5847(4) 0.0625(3) 0.5776(3) 0.076(3) Uani 1 1 d . . .
H2LA H 0.6071 0.0449 0.5990 0.091 Uiso 1 1 calc R . .
C3L C 0.5672(4) 0.0487(3) 0.5310(4) 0.074(3) Uani 1 1 d . . .
C4L C 0.5333(4) 0.0750(3) 0.5006(3) 0.070(3) Uani 1 1 d . . .
H4LA H 0.5203 0.0656 0.4688 0.085 Uiso 1 1 calc R . .
C5L C 0.5182(3) 0.1146(3) 0.5156(3) 0.052(2) Uani 1 1 d . . .
C6L C 0.5362(3) 0.1297(3) 0.5638(2) 0.0487(19) Uani 1 1 d . . .
C11L C 0.5935(4) 0.1151(3) 0.6448(3) 0.062(2) Uani 1 1 d . . .
H11Z H 0.6154 0.0922 0.6600 0.093 Uiso 1 1 calc R . .
H12I H 0.5616 0.1224 0.6657 0.093 Uiso 1 1 calc R . .
H12J H 0.6189 0.1390 0.6416 0.093 Uiso 1 1 calc R . .
C31L C 0.5859(6) 0.0066(4) 0.5133(4) 0.118(4) Uani 1 1 d . . .
H31Z H 0.6088 -0.0071 0.5397 0.177 Uiso 1 1 calc R . .
H32A H 0.6090 0.0098 0.4840 0.177 Uiso 1 1 calc R . .
H32B H 0.5518 -0.0101 0.5046 0.177 Uiso 1 1 calc R . .
C51L C 0.4836(3) 0.1400(3) 0.4800(3) 0.065(2) Uani 1 1 d . . .
H51V H 0.4758 0.1242 0.4494 0.098 Uiso 1 1 calc R . .
H51W H 0.5049 0.1650 0.4723 0.098 Uiso 1 1 calc R . .
H51X H 0.4471 0.1474 0.4945 0.098 Uiso 1 1 calc R . .
O1 O 0.54669(19) 0.24438(14) 0.58118(14) 0.0439(12) Uani 1 1 d . . .
Cu1 Cu 0.49599(4) 0.28222(3) 0.55204(3) 0.0387(2) Uani 1 1 d . . .
Cu5 Cu 0.50893(4) 0.35603(3) 0.53735(3) 0.0390(2) Uani 1 1 d . . .
Cu6 Cu 0.53928(4) 0.20816(3) 0.71604(3) 0.0371(2) Uani 1 1 d . . .
Cu7 Cu 0.46082(4) 0.14652(3) 0.60322(3) 0.0413(3) Uani 1 1 d . . .
Cu2 Cu 0.53982(4) 0.18787(3) 0.57486(3) 0.0411(3) Uani 1 1 d . . .
Cu3 Cu 0.61779(4) 0.26901(3) 0.57737(3) 0.0440(3) Uani 1 1 d . . .
Cu8 Cu 0.65747(4) 0.30087(3) 0.50586(3) 0.0412(3) Uani 1 1 d . . .
Cu4 Cu 0.52441(4) 0.25437(3) 0.64550(3) 0.0384(2) Uani 1 1 d . . .
O1' O 0.07050(19) 0.25751(15) 0.29017(14) 0.0437(11) Uani 1 1 d . . .
Cu1' Cu 0.08931(4) 0.24660(3) 0.22507(3) 0.0412(3) Uani 1 1 d . . .
Cu2' Cu -0.00220(4) 0.23591(3) 0.29384(3) 0.0439(3) Uani 1 1 d . . .
Cu3' Cu 0.11732(4) 0.21648(3) 0.31756(3) 0.0413(3) Uani 1 1 d . . .
Cu4' Cu 0.07201(4) 0.31429(3) 0.29687(3) 0.0439(3) Uani 1 1 d . . .
Cu5' Cu 0.07226(4) 0.29157(3) 0.15364(3) 0.0387(2) Uani 1 1 d . . .
Cu6' Cu 0.10206(4) 0.14273(3) 0.33141(3) 0.0413(3) Uani 1 1 d . . .
Cu7' Cu 0.15031(4) 0.35542(3) 0.26516(3) 0.0411(3) Uani 1 1 d . . .
Cu8' Cu -0.04372(4) 0.20347(3) 0.36419(3) 0.0418(3) Uani 1 1 d . . .
O1ZA O 0.2282(4) -0.0951(3) 0.5285(4) 0.064(3) Uani 0.50 1 d PDU A -1
C2ZA C 0.2888(6) -0.0998(6) 0.5445(6) 0.069(4) Uani 0.50 1 d PDU A -1
H2ZA H 0.2928 -0.1161 0.5755 0.083 Uiso 0.50 1 calc PR A -1
H2ZB H 0.3074 -0.0727 0.5499 0.083 Uiso 0.50 1 calc PR A -1
C3ZA C 0.3137(9) -0.1218(10) 0.5029(6) 0.074(5) Uani 0.50 1 d PDU A -1
H3ZA H 0.3085 -0.1519 0.5060 0.089 Uiso 0.50 1 calc PR A -1
H3ZB H 0.3552 -0.1156 0.5008 0.089 Uiso 0.50 1 calc PR A -1
C4ZA C 0.2789(6) -0.1047(6) 0.4579(5) 0.066(4) Uani 0.50 1 d PDU A -1
H4ZA H 0.2890 -0.0757 0.4507 0.079 Uiso 0.50 1 calc PR A -1
H4ZB H 0.2832 -0.1217 0.4278 0.079 Uiso 0.50 1 calc PR A -1
C5ZA C 0.2199(6) -0.1085(9) 0.4783(6) 0.066(6) Uani 0.50 1 d PDU A -1
H5ZA H 0.1918 -0.0908 0.4598 0.080 Uiso 0.50 1 calc PR A -1
H5ZB H 0.2062 -0.1374 0.4768 0.080 Uiso 0.50 1 calc PR A -1
O1ZB O 0.2355(9) -0.1164(11) 0.4321(10) 0.114(7) Uani 0.25 1 d PDU B -2
C2ZB C 0.2954(8) -0.1163(16) 0.4331(11) 0.106(9) Uani 0.25 1 d PDU B -2
H2ZC H 0.3096 -0.0899 0.4199 0.127 Uiso 0.25 1 calc PR B -2
H2ZD H 0.3095 -0.1390 0.4123 0.127 Uiso 0.25 1 calc PR B -2
C3ZB C 0.3169(16) -0.122(2) 0.4868(12) 0.085(8) Uani 0.25 1 d PDU B -2
H3ZC H 0.3180 -0.1514 0.4964 0.102 Uiso 0.25 1 calc PR B -2
H3ZD H 0.3556 -0.1097 0.4928 0.102 Uiso 0.25 1 calc PR B -2
C4ZB C 0.2720(15) -0.0987(15) 0.5137(11) 0.091(7) Uani 0.25 1 d PDU B -2
H4ZC H 0.2850 -0.0703 0.5215 0.109 Uiso 0.25 1 calc PR B -2
H4ZD H 0.2630 -0.1129 0.5449 0.109 Uiso 0.25 1 calc PR B -2
C5ZB C 0.2200(15) -0.098(2) 0.4776(15) 0.088(8) Uani 0.25 1 d PDU B -2
H5ZC H 0.1881 -0.1142 0.4917 0.106 Uiso 0.25 1 calc PR B -2
H5ZD H 0.2068 -0.0697 0.4719 0.106 Uiso 0.25 1 calc PR B -2
O1ZC O 0.1430(5) -0.0428(4) 0.2800(4) 0.190(5) Uani 1 1 d DU C -3
C2ZC C 0.1468(7) -0.0749(5) 0.3148(6) 0.161(5) Uani 1 1 d DU C -3
H2ZE H 0.1424 -0.1019 0.2980 0.194 Uiso 1 1 calc R C -3
H2ZF H 0.1162 -0.0721 0.3390 0.194 Uiso 1 1 calc R C -3
C3ZC C 0.2060(7) -0.0715(5) 0.3408(6) 0.164(5) Uani 1 1 d DU C -3
H3ZE H 0.2044 -0.0543 0.3710 0.197 Uiso 1 1 calc R C -3
H3ZF H 0.2210 -0.0991 0.3503 0.197 Uiso 1 1 calc R C -3
C4ZC C 0.2425(7) -0.0520(7) 0.3038(7) 0.200(7) Uani 1 1 d DU C -3
H4ZE H 0.2727 -0.0711 0.2930 0.241 Uiso 1 1 calc R C -3
H4ZF H 0.2609 -0.0265 0.3170 0.241 Uiso 1 1 calc R C -3
C5ZC C 0.1995(6) -0.0426(7) 0.2620(6) 0.207(7) Uani 1 1 d DU C -3
H5ZE H 0.2078 -0.0152 0.2477 0.248 Uiso 1 1 calc R C -3
H5ZF H 0.2024 -0.0635 0.2355 0.248 Uiso 1 1 calc R C -3
O1ZD O -0.0741(7) 0.0252(6) 0.3042(6) 0.200(6) Uani 0.75 1 d PDU D -4
C2ZD C -0.1201(8) 0.0319(8) 0.2675(6) 0.189(7) Uani 0.75 1 d PDU D -4
H2ZG H -0.1254 0.0073 0.2461 0.227 Uiso 0.75 1 calc PR D -4
H2ZH H -0.1113 0.0558 0.2463 0.227 Uiso 0.75 1 calc PR D -4
C3ZD C -0.1730(8) 0.0400(8) 0.2952(8) 0.178(8) Uani 0.75 1 d PDU D -4
H3ZG H -0.1968 0.0619 0.2791 0.213 Uiso 0.75 1 calc PR D -4
H3ZH H -0.1966 0.0147 0.2980 0.213 Uiso 0.75 1 calc PR D -4
C4ZD C -0.1495(7) 0.0530(4) 0.3427(7) 0.148(5) Uani 0.75 1 d PDU D -4
H4ZG H -0.1655 0.0355 0.3689 0.178 Uiso 0.75 1 calc PR D -4
H4ZH H -0.1611 0.0818 0.3488 0.178 Uiso 0.75 1 calc PR D -4
C5ZD C -0.0866(6) 0.0501(5) 0.3456(6) 0.116(4) Uani 0.75 1 d PDU D -4
H5ZG H -0.0687 0.0777 0.3430 0.140 Uiso 0.75 1 calc PR D -4
H5ZH H -0.0728 0.0370 0.3770 0.140 Uiso 0.75 1 calc PR D -4
O1ZE O -0.1679(16) 0.0418(12) 0.2511(18) 0.170(10) Uani 0.25 1 d PDU E -5
C2ZE C -0.218(2) 0.0528(14) 0.2196(16) 0.169(13) Uani 0.25 1 d PDU E -5
H2ZI H -0.2280 0.0301 0.1963 0.203 Uiso 0.25 1 calc PR E -5
H2ZJ H -0.2099 0.0780 0.2002 0.203 Uiso 0.25 1 calc PR E -5
C3ZE C -0.2649(17) 0.060(2) 0.255(2) 0.191(15) Uani 0.25 1 d PDU E -5
H3ZI H -0.2907 0.0360 0.2557 0.230 Uiso 0.25 1 calc PR E -5
H3ZJ H -0.2880 0.0846 0.2440 0.230 Uiso 0.25 1 calc PR E -5
C4ZE C -0.236(2) 0.068(2) 0.3051(19) 0.189(14) Uani 0.25 1 d PDU E -5
H4ZI H -0.2506 0.0483 0.3299 0.227 Uiso 0.25 1 calc PR E -5
H4ZJ H -0.2432 0.0963 0.3164 0.227 Uiso 0.25 1 calc PR E -5
C5ZE C -0.172(2) 0.061(2) 0.2985(19) 0.167(11) Uani 0.25 1 d PDU E -5
H5ZI H -0.1505 0.0874 0.2996 0.201 Uiso 0.25 1 calc PR E -5
H5ZJ H -0.1551 0.0427 0.3250 0.201 Uiso 0.25 1 calc PR E -5
O1ZF O 0.1748(10) -0.0775(9) 0.1360(12) 0.401(13) Uani 1 1 d DU F -1
C2ZF C 0.1377(15) -0.0425(9) 0.1240(15) 0.386(14) Uani 1 1 d DU F -1
H2ZK H 0.1458 -0.0314 0.0908 0.464 Uiso 1 1 calc R F -1
H2ZL H 0.1437 -0.0203 0.1489 0.464 Uiso 1 1 calc R F -1
C3ZF C 0.0770(12) -0.0589(10) 0.1247(15) 0.390(14) Uani 1 1 d DU F -1
H3ZK H 0.0578 -0.0574 0.0913 0.468 Uiso 1 1 calc R F -1
H3ZL H 0.0540 -0.0433 0.1484 0.468 Uiso 1 1 calc R F -1
C4ZF C 0.0852(13) -0.1035(10) 0.1412(15) 0.390(15) Uani 1 1 d DU F -1
H4ZK H 0.0879 -0.1224 0.1126 0.468 Uiso 1 1 calc R F -1
H4ZL H 0.0537 -0.1127 0.1622 0.468 Uiso 1 1 calc R F -1
C5ZF C 0.1427(15) -0.1004(10) 0.1711(13) 0.421(16) Uani 1 1 d DU F -1
H5ZK H 0.1388 -0.0851 0.2026 0.505 Uiso 1 1 calc R F -1
H5ZL H 0.1598 -0.1278 0.1781 0.505 Uiso 1 1 calc R F -1
O1ZG O 0.739(2) 0.4613(15) 0.5739(17) 0.202(11) Uani 0.25 1 d PDU G -7
C2ZG C 0.783(3) 0.491(2) 0.581(2) 0.215(12) Uani 0.25 1 d PDU G -7
H2ZM H 0.8192 0.4777 0.5937 0.258 Uiso 0.25 1 calc PR G -7
H2ZN H 0.7720 0.5124 0.6047 0.258 Uiso 0.25 1 calc PR G -7
C3ZG C 0.790(3) 0.509(3) 0.529(3) 0.218(11) Uani 0.25 1 d PDU G -7
H3ZM H 0.7966 0.5391 0.5312 0.262 Uiso 0.25 1 calc PR G -7
H3ZN H 0.8235 0.4962 0.5133 0.262 Uiso 0.25 1 calc PR G -7
C4ZG C 0.734(3) 0.499(2) 0.4998(17) 0.200(11) Uani 0.25 1 d PDU G -7
H4ZM H 0.7413 0.4808 0.4715 0.240 Uiso 0.25 1 calc PR G -7
H4ZN H 0.7155 0.5248 0.4872 0.240 Uiso 0.25 1 calc PR G -7
C5ZG C 0.698(2) 0.478(2) 0.5383(10) 0.189(11) Uani 0.25 1 d PDU G -7
H5ZM H 0.6718 0.4978 0.5541 0.227 Uiso 0.25 1 calc PR G -7
H5ZN H 0.6739 0.4557 0.5227 0.227 Uiso 0.25 1 calc PR G -7
O1ZH O 0.6988(9) 0.4682(7) 0.5085(9) 0.182(7) Uani 0.50 1 d PDU H -8
C2ZH C 0.7035(13) 0.5084(7) 0.5333(8) 0.186(9) Uani 0.50 1 d PDU H -8
H2ZO H 0.6721 0.5123 0.5564 0.223 Uiso 0.50 1 calc PR H -8
H2ZP H 0.7021 0.5311 0.5087 0.223 Uiso 0.50 1 calc PR H -8
C3ZH C 0.7610(15) 0.5071(13) 0.5608(15) 0.208(10) Uani 0.50 1 d PDU H -8
H3ZO H 0.7561 0.5035 0.5969 0.250 Uiso 0.50 1 calc PR H -8
H3ZP H 0.7828 0.5328 0.5555 0.250 Uiso 0.50 1 calc PR H -8
C4ZH C 0.7925(14) 0.4697(14) 0.5393(15) 0.222(10) Uani 0.50 1 d PDU H -8
H4ZO H 0.8333 0.4760 0.5336 0.266 Uiso 0.50 1 calc PR H -8
H4ZP H 0.7901 0.4452 0.5609 0.266 Uiso 0.50 1 calc PR H -8
C5ZH C 0.7572(11) 0.4642(6) 0.4903(10) 0.179(9) Uani 0.50 1 d PDU H -8
H5ZO H 0.7657 0.4860 0.4660 0.214 Uiso 0.50 1 calc PR H -8
H5ZP H 0.7636 0.4368 0.4754 0.214 Uiso 0.50 1 calc PR H -8
O1ZI O -0.550(2) 0.0318(14) 0.2938(12) 0.195(12) Uani 0.25 1 d PDU I -2
C2ZI C -0.538(3) 0.0712(11) 0.3163(18) 0.183(12) Uani 0.25 1 d PDU I -2
H2ZQ H -0.5702 0.0803 0.3371 0.219 Uiso 0.25 1 calc PR I -2
H2ZR H -0.5311 0.0927 0.2912 0.219 Uiso 0.25 1 calc PR I -2
C3ZI C -0.484(3) 0.0606(17) 0.348(2) 0.195(11) Uani 0.25 1 d PDU I -2
H3ZQ H -0.4751 0.0819 0.3730 0.233 Uiso 0.25 1 calc PR I -2
H3ZR H -0.4504 0.0569 0.3267 0.233 Uiso 0.25 1 calc PR I -2
C4ZI C -0.502(3) 0.0198(17) 0.3713(19) 0.201(13) Uani 0.25 1 d PDU I -2
H4ZQ H -0.4689 0.0008 0.3758 0.242 Uiso 0.25 1 calc PR I -2
H4ZR H -0.5191 0.0245 0.4038 0.242 Uiso 0.25 1 calc PR I -2
C5ZI C -0.546(3) 0.0031(14) 0.3338(19) 0.200(12) Uani 0.25 1 d PDU I -2
H5ZQ H -0.5343 -0.0243 0.3218 0.240 Uiso 0.25 1 calc PR I -2
H5ZR H -0.5841 0.0002 0.3490 0.240 Uiso 0.25 1 calc PR I -2
O1ZJ O 0.6238(9) 0.5769(6) 0.2252(7) 0.153(6) Uani 0.50 1 d PDU J -1
C2ZJ C 0.6700(9) 0.5570(8) 0.2055(11) 0.155(8) Uani 0.50 1 d PDU J -1
H2ZS H 0.6837 0.5345 0.2277 0.185 Uiso 0.50 1 calc PR J -1
H2ZT H 0.7021 0.5765 0.2011 0.185 Uiso 0.50 1 calc PR J -1
C3ZJ C 0.6486(11) 0.5399(9) 0.1557(10) 0.159(9) Uani 0.50 1 d PDU J -1
H3ZS H 0.6568 0.5100 0.1538 0.191 Uiso 0.50 1 calc PR J -1
H3ZT H 0.6680 0.5539 0.1284 0.191 Uiso 0.50 1 calc PR J -1
C4ZJ C 0.5846(10) 0.5474(10) 0.1513(9) 0.142(8) Uani 0.50 1 d PDU J -1
H4ZS H 0.5633 0.5224 0.1401 0.170 Uiso 0.50 1 calc PR J -1
H4ZT H 0.5749 0.5705 0.1285 0.170 Uiso 0.50 1 calc PR J -1
C5ZJ C 0.5724(9) 0.5583(8) 0.2048(8) 0.110(7) Uani 0.50 1 d PDU J -1
H5ZS H 0.5397 0.5777 0.2059 0.132 Uiso 0.50 1 calc PR J -1
H5ZT H 0.5629 0.5332 0.2236 0.132 Uiso 0.50 1 calc PR J -1
O1ZK O 0.7515(16) 0.5642(12) 0.3018(17) 0.295(13) Uani 0.50 1 d PDU K -6
C2ZK C 0.7008(19) 0.5675(12) 0.2691(13) 0.244(13) Uani 0.50 1 d PDU K -6
H2ZU H 0.6866 0.5400 0.2583 0.293 Uiso 0.50 1 calc PR K -6
H2ZV H 0.7082 0.5844 0.2395 0.293 Uiso 0.50 1 calc PR K -6
C3ZK C 0.6588(16) 0.5886(15) 0.3026(18) 0.285(14) Uani 0.50 1 d PDU K -6
H3ZU H 0.6190 0.5786 0.2959 0.342 Uiso 0.50 1 calc PR K -6
H3ZV H 0.6597 0.6189 0.2984 0.342 Uiso 0.50 1 calc PR K -6
C4ZK C 0.682(2) 0.5759(17) 0.3551(15) 0.294(14) Uani 0.50 1 d PDU K -6
H4ZU H 0.6641 0.5918 0.3818 0.353 Uiso 0.50 1 calc PR K -6
H4ZV H 0.6783 0.5459 0.3614 0.353 Uiso 0.50 1 calc PR K -6
C5ZK C 0.743(2) 0.5894(18) 0.3457(17) 0.301(13) Uani 0.50 1 d PDU K -6
H5ZU H 0.7462 0.6193 0.3386 0.361 Uiso 0.50 1 calc PR K -6
H5ZV H 0.7707 0.5820 0.3735 0.361 Uiso 0.50 1 calc PR K -6
O1ZL O 0.786(2) 0.5791(13) 0.4104(14) 0.318(13) Uani 0.50 1 d PDU L -8
C2ZL C 0.7482(16) 0.5505(19) 0.434(2) 0.309(13) Uani 0.50 1 d PDU L -8
H2ZW H 0.7420 0.5255 0.4136 0.371 Uiso 0.50 1 calc PR L -8
H2ZX H 0.7104 0.5633 0.4398 0.371 Uiso 0.50 1 calc PR L -8
C3ZL C 0.780(2) 0.5401(19) 0.4837(17) 0.304(13) Uani 0.50 1 d PDU L -8
H3ZW H 0.7701 0.5597 0.5100 0.365 Uiso 0.50 1 calc PR L -8
H3ZX H 0.7712 0.5118 0.4946 0.365 Uiso 0.50 1 calc PR L -8
C4ZL C 0.845(2) 0.544(2) 0.4718(16) 0.333(16) Uani 0.50 1 d PDU L -8
H4ZW H 0.8646 0.5641 0.4941 0.400 Uiso 0.50 1 calc PR L -8
H4ZX H 0.8645 0.5171 0.4748 0.400 Uiso 0.50 1 calc PR L -8
C5ZL C 0.8419(19) 0.5594(17) 0.4178(16) 0.328(16) Uani 0.50 1 d PDU L -8
H5ZW H 0.8732 0.5794 0.4124 0.393 Uiso 0.50 1 calc PR L -8
H5ZX H 0.8458 0.5360 0.3945 0.393 Uiso 0.50 1 calc PR L -8
O1ZM O -0.3835(12) 0.1108(5) 0.3377(8) 0.171(8) Uani 0.50 1 d PDU M -4
C2ZM C -0.3393(15) 0.0843(10) 0.3192(17) 0.216(10) Uani 0.50 1 d PDU M -4
H2ZY H -0.3008 0.0921 0.3333 0.259 Uiso 0.50 1 calc PR M -4
H2ZZ H -0.3389 0.0855 0.2826 0.259 Uiso 0.50 1 calc PR M -4
C3ZM C -0.3566(16) 0.0415(8) 0.3368(16) 0.201(10) Uani 0.50 1 d PDU M -4
H3ZY H -0.3504 0.0207 0.3107 0.241 Uiso 0.50 1 calc PR M -4
H3ZZ H -0.3339 0.0336 0.3672 0.241 Uiso 0.50 1 calc PR M -4
C4ZM C -0.4205(16) 0.0449(7) 0.3472(13) 0.189(9) Uani 0.50 1 d PDU M -4
H4ZY H -0.4442 0.0317 0.3203 0.226 Uiso 0.50 1 calc PR M -4
H4ZZ H -0.4286 0.0311 0.3790 0.226 Uiso 0.50 1 calc PR M -4
C5ZM C -0.4340(13) 0.0902(8) 0.3501(14) 0.190(9) Uani 0.50 1 d PDU M -4
H5ZY H -0.4662 0.0973 0.3264 0.228 Uiso 0.50 1 calc PR M -4
H5ZZ H -0.4450 0.0977 0.3840 0.228 Uiso 0.50 1 calc PR M -4
O1ZN O -0.3868(16) 0.0843(11) 0.3058(12) 0.249(10) Uani 0.50 1 d PDU N -9
C2ZN C -0.3878(19) 0.0835(15) 0.3600(13) 0.233(10) Uani 0.50 1 d PDU N -9
H2[A H -0.4235 0.0704 0.3710 0.279 Uiso 0.50 1 calc PR N -9
H2[B H -0.3852 0.1117 0.3738 0.279 Uiso 0.50 1 calc PR N -9
C3ZN C -0.335(2) 0.0580(15) 0.3764(11) 0.252(12) Uani 0.50 1 d PDU N -9
H3[A H -0.3451 0.0353 0.3989 0.303 Uiso 0.50 1 calc PR N -9
H3[B H -0.3048 0.0754 0.3930 0.303 Uiso 0.50 1 calc PR N -9
C4ZN C -0.315(2) 0.0412(14) 0.3259(15) 0.251(12) Uani 0.50 1 d PDU N -9
H4[A H -0.2740 0.0331 0.3274 0.301 Uiso 0.50 1 calc PR N -9
H4[B H -0.3390 0.0178 0.3137 0.301 Uiso 0.50 1 calc PR N -9
C5ZN C -0.3258(19) 0.0802(16) 0.2949(14) 0.254(12) Uani 0.50 1 d PDU N -9
H5[A H -0.3024 0.1038 0.3071 0.305 Uiso 0.50 1 calc PR N -9
H5[B H -0.3199 0.0756 0.2592 0.305 Uiso 0.50 1 calc PR N -9
O1ZO O -0.0120(16) -0.0986(11) -0.0428(13) 0.262(11) Uani 0.50 1 d PDU O -1
C2ZO C -0.014(2) -0.0664(15) -0.0066(18) 0.285(13) Uani 0.50 1 d PDU O -1
H2[C H -0.0378 -0.0743 0.0217 0.342 Uiso 0.50 1 calc PR O -1
H2[D H -0.0290 -0.0403 -0.0213 0.342 Uiso 0.50 1 calc PR O -1
C3ZO C 0.050(2) -0.0638(18) 0.0084(16) 0.312(15) Uani 0.50 1 d PDU O -1
H3[C H 0.0606 -0.0354 0.0188 0.374 Uiso 0.50 1 calc PR O -1
H3[D H 0.0596 -0.0828 0.0364 0.374 Uiso 0.50 1 calc PR O -1
C4ZO C 0.0833(16) -0.0762(17) -0.037(2) 0.294(15) Uani 0.50 1 d PDU O -1
H4[C H 0.1066 -0.1014 -0.0312 0.353 Uiso 0.50 1 calc PR O -1
H4[D H 0.1084 -0.0536 -0.0484 0.353 Uiso 0.50 1 calc PR O -1
C5ZO C 0.032(2) -0.0838(16) -0.0733(12) 0.271(13) Uani 0.50 1 d PDU O -1
H5[C H 0.0199 -0.0579 -0.0903 0.325 Uiso 0.50 1 calc PR O -1
H5[D H 0.0416 -0.1045 -0.0986 0.325 Uiso 0.50 1 calc PR O -1
O1ZP O -0.0778(14) -0.0734(9) -0.0192(12) 0.259(11) Uani 0.50 1 d PDU P -2
C2ZP C -0.0266(16) -0.0978(8) -0.0127(14) 0.247(12) Uani 0.50 1 d PDU P -2
H2[E H -0.0328 -0.1260 -0.0260 0.296 Uiso 0.50 1 calc PR P -2
H2[F H -0.0143 -0.0998 0.0228 0.296 Uiso 0.50 1 calc PR P -2
C3ZP C 0.0175(17) -0.0748(12) -0.0418(18) 0.239(11) Uani 0.50 1 d PDU P -2
H3[E H 0.0221 -0.0875 -0.0748 0.287 Uiso 0.50 1 calc PR P -2
H3[F H 0.0554 -0.0741 -0.0236 0.287 Uiso 0.50 1 calc PR P -2
C4ZP C -0.008(2) -0.0321(10) -0.0466(16) 0.264(12) Uani 0.50 1 d PDU P -2
H4[E H -0.0242 -0.0271 -0.0807 0.317 Uiso 0.50 1 calc PR P -2
H4[F H 0.0208 -0.0107 -0.0381 0.317 Uiso 0.50 1 calc PR P -2
C5ZP C -0.0562(18) -0.0327(9) -0.0090(17) 0.254(14) Uani 0.50 1 d PDU P -2
H5[E H -0.0407 -0.0300 0.0256 0.305 Uiso 0.50 1 calc PR P -2
H5[F H -0.0856 -0.0112 -0.0161 0.305 Uiso 0.50 1 calc PR P -2
O1ZQ O 0.7842(18) 0.5364(11) 0.3416(16) 0.292(12) Uani 0.50 1 d PDU Q -3
C2ZQ C 0.7717(10) 0.5780(14) 0.3265(16) 0.307(13) Uani 0.50 1 d PDU Q -3
H2[G H 0.7428 0.5781 0.2985 0.368 Uiso 0.50 1 calc PR Q -3
H2[H H 0.8071 0.5915 0.3155 0.368 Uiso 0.50 1 calc PR Q -3
C3ZQ C 0.749(3) 0.6010(12) 0.370(2) 0.309(13) Uani 0.50 1 d PDU Q -3
H3[G H 0.7212 0.6229 0.3594 0.371 Uiso 0.50 1 calc PR Q -3
H3[H H 0.7800 0.6132 0.3914 0.371 Uiso 0.50 1 calc PR Q -3
C4ZQ C 0.718(2) 0.5650(17) 0.396(2) 0.300(13) Uani 0.50 1 d PDU Q -3
H4[G H 0.7124 0.5712 0.4315 0.361 Uiso 0.50 1 calc PR Q -3
H4[H H 0.6811 0.5580 0.3793 0.361 Uiso 0.50 1 calc PR Q -3
C5ZQ C 0.763(3) 0.5307(14) 0.3903(17) 0.298(13) Uani 0.50 1 d PDU Q -3
H5[G H 0.7948 0.5332 0.4158 0.358 Uiso 0.50 1 calc PR Q -3
H5[H H 0.7451 0.5032 0.3933 0.358 Uiso 0.50 1 calc PR Q -3
O1ZR O 0.019(3) -0.073(3) 0.054(3) 0.40(2) Uani 0.25 1 d PDU R -4
C2ZR C 0.0264(11) -0.1033(19) 0.094(2) 0.40(2) Uani 0.25 1 d PDU R -4
H2[I H 0.0080 -0.1298 0.0843 0.481 Uiso 0.25 1 calc PR R -4
H2[J H 0.0096 -0.0932 0.1247 0.481 Uiso 0.25 1 calc PR R -4
C3ZR C 0.0919(16) -0.108(3) 0.101(5) 0.396(19) Uani 0.25 1 d PDU R -4
H3[I H 0.1049 -0.1343 0.0859 0.475 Uiso 0.25 1 calc PR R -4
H3[J H 0.1040 -0.1079 0.1365 0.475 Uiso 0.25 1 calc PR R -4
C4ZR C 0.116(3) -0.071(4) 0.074(5) 0.394(19) Uani 0.25 1 d PDU R -4
H4[I H 0.1312 -0.0790 0.0414 0.473 Uiso 0.25 1 calc PR R -4
H4[J H 0.1470 -0.0573 0.0941 0.473 Uiso 0.25 1 calc PR R -4
C5ZR C 0.063(5) -0.043(2) 0.067(4) 0.399(19) Uani 0.25 1 d PDU R -4
H5[I H 0.0546 -0.0284 0.0981 0.479 Uiso 0.25 1 calc PR R -4
H5[J H 0.0671 -0.0230 0.0400 0.479 Uiso 0.25 1 calc PR R -4
O1ZT O -0.597(2) 0.0625(9) 0.3282(19) 0.207(12) Uani 0.25 1 d PDU S -8
C2ZT C -0.541(2) 0.0671(9) 0.354(2) 0.207(12) Uani 0.25 1 d PDU S -8
H2[M H -0.5433 0.0616 0.3902 0.248 Uiso 0.25 1 calc PR S -8
H2[N H -0.5247 0.0949 0.3493 0.248 Uiso 0.25 1 calc PR S -8
C3ZT C -0.506(2) 0.0338(16) 0.328(2) 0.208(13) Uani 0.25 1 d PDU S -8
H3[M H -0.4927 0.0435 0.2961 0.250 Uiso 0.25 1 calc PR S -8
H3[N H -0.4722 0.0251 0.3495 0.250 Uiso 0.25 1 calc PR S -8
C4ZT C -0.550(3) -0.0007(11) 0.3221(11) 0.208(13) Uani 0.25 1 d PDU S -8
H4[L H -0.5406 -0.0240 0.3447 0.249 Uiso 0.25 1 calc PR S -8
H4[N H -0.5521 -0.0110 0.2875 0.249 Uiso 0.25 1 calc PR S -8
C5ZT C -0.607(2) 0.0198(10) 0.335(2) 0.203(13) Uani 0.25 1 d PDU S -8
H5[L H -0.6395 0.0100 0.3133 0.244 Uiso 0.25 1 calc PR S -8
H5[N H -0.6164 0.0140 0.3703 0.244 Uiso 0.25 1 calc PR S -8

loop_
_atom_site_aniso_label
_atom_site_aniso_U_11
_atom_site_aniso_U_22
_atom_site_aniso_U_33
_atom_site_aniso_U_23
_atom_site_aniso_U_13
_atom_site_aniso_U_12
C1A 0.029(4) 0.060(5) 0.026(4) 0.002(3) -0.001(3) 0.001(3)
C2A 0.030(4) 0.048(4) 0.029(4) 0.002(3) 0.006(3) -0.003(3)
N3A 0.036(3) 0.058(4) 0.024(3) 0.003(3) -0.006(2) -0.003(3)
N4A 0.028(3) 0.061(4) 0.030(3) 0.003(3) -0.001(2) -0.005(3)
C5A 0.034(4) 0.053(5) 0.033(4) 0.002(3) 0.001(3) 0.004(3)
C6A 0.027(4) 0.046(5) 0.034(4) 0.008(3) -0.002(3) -0.001(3)
C7A 0.036(4) 0.067(6) 0.045(4) 0.008(4) 0.003(3) 0.000(4)
C8A 0.063(5) 0.058(5) 0.053(5) 0.012(4) -0.005(4) -0.002(4)
C9A 0.051(5) 0.076(6) 0.047(5) 0.025(4) -0.003(4) -0.011(4)
C10A 0.046(5) 0.078(6) 0.034(4) 0.013(4) 0.002(3) -0.010(4)
C11A 0.035(4) 0.056(5) 0.034(4) 0.005(3) 0.000(3) -0.004(3)
C12A 0.030(4) 0.047(4) 0.030(4) 0.006(3) 0.006(3) -0.003(3)
N13A 0.031(3) 0.053(4) 0.027(3) 0.000(2) 0.000(2) -0.008(3)
C14A 0.037(4) 0.068(5) 0.024(3) -0.003(3) 0.004(3) -0.014(4)
C15A 0.031(4) 0.054(5) 0.030(3) 0.002(3) -0.002(3) -0.005(3)
C16A 0.034(4) 0.053(5) 0.021(3) 0.003(3) 0.000(3) -0.006(3)
N17A 0.032(3) 0.058(4) 0.022(3) 0.005(2) 0.002(2) -0.002(3)
C18A 0.041(4) 0.053(5) 0.025(3) 0.007(3) 0.006(3) -0.003(3)
C19A 0.029(4) 0.063(5) 0.030(4) 0.000(3) 0.000(3) -0.006(3)
C20A 0.032(4) 0.070(5) 0.036(4) -0.003(3) 0.000(3) 0.009(4)
C21A 0.023(4) 0.064(5) 0.030(4) 0.001(3) -0.001(3) 0.001(3)
C22A 0.043(4) 0.053(5) 0.033(4) 0.002(3) -0.004(3) -0.004(3)
N23A 0.042(3) 0.057(4) 0.027(3) -0.003(3) -0.004(2) 0.000(3)
C24A 0.055(5) 0.067(5) 0.036(4) 0.000(3) 0.000(3) -0.003(4)
C25A 0.029(4) 0.060(5) 0.034(4) -0.002(3) -0.002(3) -0.002(3)
C26A 0.037(4) 0.062(5) 0.023(3) -0.004(3) 0.005(3) -0.002(4)
N27A 0.042(3) 0.060(4) 0.024(3) -0.003(3) 0.002(2) -0.006(3)
C28A 0.043(4) 0.066(5) 0.035(4) 0.004(4) 0.003(3) -0.008(4)
C29A 0.045(5) 0.059(5) 0.037(4) -0.003(3) -0.006(3) 0.005(4)
C30A 0.051(5) 0.059(5) 0.047(4) -0.009(4) -0.001(4) 0.017(4)
C31A 0.036(4) 0.062(5) 0.034(4) -0.004(3) 0.004(3) 0.001(4)
C1B 0.036(4) 0.050(5) 0.029(4) 0.004(3) 0.003(3) 0.001(3)
C2B 0.034(4) 0.061(5) 0.024(3) 0.001(3) 0.004(3) 0.003(3)
N3B 0.036(3) 0.064(4) 0.031(3) 0.005(3) 0.007(2) 0.008(3)
N4B 0.038(3) 0.054(4) 0.034(3) 0.007(3) 0.003(2) 0.005(3)
C5B 0.036(4) 0.048(4) 0.036(4) 0.006(3) 0.003(3) 0.006(3)
C6B 0.041(4) 0.040(4) 0.028(3) -0.001(3) 0.001(3) -0.003(3)
C7B 0.041(4) 0.047(4) 0.034(4) 0.002(3) 0.003(3) -0.003(3)
C8B 0.056(5) 0.052(5) 0.032(4) 0.006(3) -0.007(3) 0.004(4)
C9B 0.067(6) 0.059(5) 0.036(4) 0.014(3) 0.005(4) -0.002(4)
C10B 0.045(5) 0.052(5) 0.049(4) 0.010(3) 0.012(4) 0.001(4)
C11B 0.038(4) 0.051(5) 0.033(4) -0.001(3) 0.001(3) -0.001(3)
C12B 0.051(5) 0.069(5) 0.031(4) 0.013(3) 0.012(3) 0.016(4)
N13B 0.033(3) 0.061(4) 0.031(3) 0.002(3) 0.000(2) 0.009(3)
C14B 0.050(5) 0.075(6) 0.049(5) 0.005(4) 0.011(4) -0.004(4)
C15B 0.048(5) 0.068(6) 0.051(5) 0.004(4) 0.015(4) 0.011(4)
C16B 0.050(5) 0.068(5) 0.028(4) 0.011(3) 0.002(3) 0.016(4)
N17B 0.043(4) 0.065(4) 0.030(3) 0.006(3) 0.005(3) 0.001(3)
C18B 0.058(5) 0.077(6) 0.040(4) -0.008(4) 0.003(4) 0.000(5)
C19B 0.060(6) 0.087(7) 0.057(5) -0.005(5) -0.004(4) -0.005(5)
C20B 0.057(6) 0.094(7) 0.050(5) -0.012(4) -0.002(4) 0.007(5)
C21B 0.055(5) 0.090(7) 0.024(4) 0.004(4) 0.000(3) 0.027(5)
C22B 0.037(4) 0.054(5) 0.037(4) 0.013(3) 0.010(3) 0.005(3)
N23B 0.035(3) 0.058(4) 0.035(3) 0.005(3) 0.008(2) 0.009(3)
C24B 0.037(4) 0.062(5) 0.041(4) 0.007(3) 0.010(3) 0.012(4)
C25B 0.039(4) 0.056(5) 0.037(4) 0.000(3) 0.003(3) -0.001(4)
C26B 0.038(4) 0.056(5) 0.043(4) 0.005(4) 0.000(3) 0.007(4)
N27B 0.037(3) 0.061(4) 0.031(3) 0.004(3) 0.003(2) 0.010(3)
C28B 0.043(4) 0.062(5) 0.040(4) 0.001(4) 0.007(3) 0.001(4)
C29B 0.076(6) 0.075(6) 0.035(4) 0.004(4) 0.001(4) 0.008(5)
C30B 0.105(8) 0.069(7) 0.048(5) -0.014(4) 0.002(5) 0.001(5)
C31B 0.076(6) 0.056(5) 0.044(5) -0.003(4) 0.000(4) -0.001(4)
C1C 0.035(4) 0.048(4) 0.029(4) 0.000(3) 0.001(3) 0.000(3)
C2C 0.037(4) 0.051(5) 0.021(3) -0.001(3) 0.000(3) 0.004(3)
N3C 0.036(3) 0.058(4) 0.026(3) 0.000(3) 0.000(2) -0.006(3)
N4C 0.040(3) 0.052(4) 0.027(3) -0.004(3) -0.003(2) -0.008(3)
C5C 0.033(4) 0.054(5) 0.032(4) -0.004(3) -0.003(3) -0.004(3)
C6C 0.034(4) 0.046(4) 0.037(4) 0.006(3) -0.004(3) -0.004(3)
C7C 0.056(5) 0.052(5) 0.041(4) 0.004(3) -0.005(3) -0.002(4)
C8C 0.050(5) 0.058(5) 0.061(5) 0.012(4) -0.007(4) -0.006(4)
C9C 0.049(5) 0.072(6) 0.059(5) 0.025(4) -0.001(4) -0.006(4)
C10C 0.032(4) 0.074(6) 0.047(4) 0.012(4) -0.002(3) -0.011(4)
C11C 0.036(4) 0.061(5) 0.033(4) 0.003(3) -0.004(3) -0.007(4)
C12C 0.031(4) 0.051(4) 0.033(4) 0.002(3) 0.004(3) -0.003(3)
N13C 0.033(3) 0.048(4) 0.026(3) -0.003(2) 0.001(2) -0.005(3)
C14C 0.038(4) 0.058(5) 0.030(4) -0.005(3) -0.006(3) -0.008(4)
C15C 0.032(4) 0.048(4) 0.034(4) 0.002(3) 0.003(3) 0.000(3)
C16C 0.042(4) 0.041(4) 0.026(3) -0.003(3) 0.002(3) 0.002(3)
N17C 0.038(3) 0.050(4) 0.019(3) -0.005(2) 0.001(2) -0.006(3)
C18C 0.041(4) 0.051(5) 0.028(4) 0.003(3) 0.005(3) -0.002(4)
C19C 0.046(5) 0.055(5) 0.034(4) -0.003(3) 0.013(3) -0.001(4)
C20C 0.035(4) 0.062(5) 0.041(4) -0.004(4) 0.004(3) 0.000(4)
C21C 0.051(5) 0.053(5) 0.027(4) 0.000(3) 0.004(3) -0.003(4)
C22C 0.043(4) 0.053(5) 0.035(4) -0.006(3) 0.002(3) -0.002(4)
N23C 0.043(3) 0.051(4) 0.022(3) -0.011(2) 0.000(2) -0.006(3)
C24C 0.070(5) 0.049(5) 0.039(4) -0.015(3) -0.012(4) 0.001(4)
C25C 0.039(4) 0.051(4) 0.029(4) -0.005(3) 0.002(3) -0.008(3)
C26C 0.038(4) 0.051(4) 0.025(3) -0.013(3) -0.002(3) -0.002(3)
N27C 0.035(3) 0.054(4) 0.030(3) -0.004(3) 0.003(2) -0.009(3)
C28C 0.035(4) 0.059(5) 0.034(4) -0.004(3) -0.003(3) -0.009(4)
C29C 0.060(5) 0.049(5) 0.037(4) -0.004(3) -0.001(4) -0.009(4)
C30C 0.042(4) 0.062(5) 0.043(4) -0.004(4) -0.002(3) 0.000(4)
C31C 0.039(4) 0.055(5) 0.048(4) -0.008(4) 0.003(3) -0.001(4)
C1D 0.047(4) 0.048(4) 0.026(3) -0.001(3) 0.002(3) -0.004(4)
C2D 0.040(4) 0.054(5) 0.031(4) 0.006(3) 0.004(3) 0.004(4)
N3D 0.034(3) 0.059(4) 0.032(3) -0.001(3) 0.006(2) 0.005(3)
N4D 0.038(3) 0.050(4) 0.040(3) 0.003(3) 0.005(3) 0.006(3)
C5D 0.036(4) 0.042(4) 0.035(4) 0.002(3) 0.004(3) 0.005(3)
C6D 0.047(4) 0.042(4) 0.030(4) -0.003(3) 0.010(3) 0.003(3)
C7D 0.044(4) 0.047(4) 0.033(4) 0.003(3) 0.002(3) 0.006(3)
C8D 0.065(5) 0.059(5) 0.034(4) 0.006(3) 0.001(4) 0.016(4)
C9D 0.076(7) 0.089(7) 0.050(5) 0.024(4) 0.019(5) 0.017(5)
C10D 0.058(5) 0.081(6) 0.064(5) 0.023(5) 0.016(4) -0.007(5)
C11D 0.058(5) 0.056(5) 0.049(4) 0.011(4) 0.010(4) 0.003(4)
C12D 0.037(4) 0.060(5) 0.031(4) 0.004(3) 0.006(3) 0.010(4)
N13D 0.041(3) 0.058(4) 0.028(3) -0.001(3) 0.003(2) 0.008(3)
C14D 0.046(5) 0.064(5) 0.052(5) 0.000(4) 0.002(4) 0.002(4)
C15D 0.036(4) 0.063(5) 0.036(4) -0.001(3) 0.006(3) 0.012(4)
C16D 0.043(4) 0.058(5) 0.028(4) 0.005(3) 0.002(3) 0.013(4)
N17D 0.040(3) 0.051(4) 0.038(3) 0.007(3) 0.007(3) 0.007(3)
C18D 0.054(5) 0.058(5) 0.040(4) 0.007(4) 0.003(3) 0.011(4)
C19D 0.063(5) 0.054(5) 0.046(4) -0.003(4) -0.001(4) 0.003(4)
C20D 0.064(5) 0.065(6) 0.038(4) -0.011(4) -0.005(4) 0.006(5)
C21D 0.055(5) 0.066(5) 0.027(4) 0.001(3) 0.005(3) 0.015(4)
C22D 0.044(4) 0.042(4) 0.038(4) 0.003(3) 0.005(3) 0.006(3)
N23D 0.036(3) 0.043(3) 0.035(3) 0.001(2) 0.003(2) 0.006(3)
C24D 0.041(4) 0.058(5) 0.047(4) 0.003(3) 0.007(3) 0.006(4)
C25D 0.045(4) 0.046(5) 0.048(4) 0.002(3) 0.007(3) 0.001(4)
C26D 0.033(4) 0.052(5) 0.039(4) -0.001(3) 0.000(3) -0.001(3)
N27D 0.041(3) 0.041(4) 0.041(3) 0.003(3) 0.002(3) 0.002(3)
C28D 0.049(4) 0.061(5) 0.032(4) 0.001(3) 0.001(3) 0.012(4)
C29D 0.062(5) 0.049(5) 0.036(4) -0.001(3) 0.003(3) 0.007(4)
C30D 0.076(6) 0.062(6) 0.044(5) -0.009(4) 0.009(4) 0.004(5)
C31D 0.062(5) 0.044(5) 0.052(5) -0.004(4) 0.008(4) 0.003(4)
C1E 0.046(5) 0.071(6) 0.042(4) -0.007(4) 0.005(3) 0.015(4)
C2E 0.082(7) 0.090(8) 0.063(6) -0.026(5) -0.022(5) 0.035(6)
C3E 0.108(8) 0.082(8) 0.094(8) -0.046(6) -0.024(6) 0.035(6)
C4E 0.095(8) 0.091(8) 0.076(6) -0.014(6) -0.025(5) 0.034(6)
C5E 0.048(5) 0.075(6) 0.040(4) -0.010(4) -0.003(3) 0.013(4)
C6E 0.031(4) 0.083(6) 0.029(4) 0.001(4) -0.002(3) 0.002(4)
C11E 0.067(6) 0.104(7) 0.030(4) -0.006(4) 0.004(4) 0.012(5)
C31E 0.253(19) 0.097(10) 0.177(14) -0.081(10) -0.094(13) 0.077(11)
C51E 0.051(5) 0.096(7) 0.050(5) 0.004(4) -0.011(4) 0.012(5)
C1F 0.048(5) 0.090(7) 0.035(4) 0.029(4) 0.008(3) 0.013(5)
C2F 0.037(5) 0.116(8) 0.046(5) 0.041(5) 0.016(4) 0.026(5)
C3F 0.040(5) 0.108(8) 0.041(5) 0.017(5) 0.000(4) 0.000(5)
C4F 0.044(5) 0.089(6) 0.038(4) 0.011(4) 0.006(3) 0.003(4)
C5F 0.043(4) 0.072(6) 0.027(4) 0.010(3) 0.002(3) 0.002(4)
C6F 0.041(4) 0.069(6) 0.035(4) 0.014(4) 0.013(3) 0.010(4)
C11F 0.090(7) 0.062(6) 0.050(5) 0.026(4) 0.013(4) 0.033(5)
C31F 0.036(5) 0.178(11) 0.074(6) 0.027(6) 0.008(4) -0.004(6)
C51F 0.047(5) 0.073(6) 0.039(4) 0.003(4) 0.002(3) -0.002(4)
C1G 0.044(4) 0.072(5) 0.027(4) 0.001(3) 0.005(3) -0.002(4)
C2G 0.041(4) 0.086(6) 0.021(3) 0.001(3) 0.003(3) -0.010(4)
C3G 0.038(4) 0.062(5) 0.039(4) 0.006(3) -0.005(3) -0.004(4)
C4G 0.031(4) 0.071(5) 0.034(4) 0.005(3) 0.000(3) 0.005(4)
C5G 0.045(4) 0.054(5) 0.030(4) -0.001(3) 0.002(3) -0.012(4)
C6G 0.041(4) 0.071(5) 0.022(4) 0.000(3) 0.005(3) -0.003(4)
C11G 0.056(5) 0.104(7) 0.034(4) -0.008(4) 0.011(4) 0.009(5)
C31G 0.038(4) 0.107(7) 0.039(4) 0.007(4) -0.001(3) 0.003(4)
C51G 0.043(4) 0.098(7) 0.032(4) 0.006(4) 0.011(3) 0.007(4)
C1H 0.039(4) 0.056(5) 0.034(4) 0.005(3) 0.001(3) 0.001(4)
C2H 0.055(5) 0.059(5) 0.041(4) -0.002(3) 0.001(4) 0.008(4)
C3H 0.042(5) 0.080(6) 0.039(4) -0.005(4) 0.007(3) 0.006(4)
C4H 0.029(4) 0.075(6) 0.037(4) 0.003(4) 0.003(3) 0.011(4)
C5H 0.034(4) 0.055(5) 0.034(4) 0.012(3) 0.005(3) 0.002(3)
C6H 0.032(4) 0.059(5) 0.029(4) 0.008(3) 0.003(3) 0.004(3)
C11H 0.040(4) 0.052(5) 0.049(4) 0.004(3) 0.001(3) 0.001(4)
C31H 0.080(7) 0.127(9) 0.057(5) -0.027(5) 0.014(5) 0.007(6)
C51H 0.038(4) 0.072(5) 0.032(4) -0.004(3) 0.001(3) 0.004(4)
C1I 0.033(4) 0.101(7) 0.027(4) 0.004(4) -0.002(3) 0.012(4)
C2I 0.050(5) 0.109(7) 0.035(4) -0.001(4) -0.001(4) -0.005(5)
C3I 0.033(5) 0.157(11) 0.034(5) 0.018(5) 0.002(3) 0.011(6)
C4I 0.036(5) 0.127(9) 0.038(5) 0.028(5) 0.010(4) 0.027(5)
C5I 0.060(6) 0.102(8) 0.031(4) 0.021(4) 0.016(4) 0.022(5)
C6I 0.037(4) 0.075(6) 0.028(4) 0.006(4) 0.004(3) 0.017(4)
C11I 0.045(5) 0.081(6) 0.053(5) -0.017(4) 0.003(4) 0.000(4)
C31I 0.031(5) 0.240(15) 0.055(6) -0.008(7) 0.002(4) 0.001(7)
C51I 0.049(5) 0.101(8) 0.057(5) 0.015(5) 0.013(4) 0.037(5)
C1J 0.035(4) 0.058(5) 0.032(4) 0.007(3) 0.001(3) -0.002(3)
C2J 0.043(4) 0.053(5) 0.034(4) 0.001(3) 0.010(3) -0.004(4)
C3J 0.041(4) 0.051(5) 0.037(4) -0.003(3) 0.009(3) 0.009(3)
C4J 0.035(4) 0.061(5) 0.027(4) 0.000(3) -0.009(3) 0.004(3)
C5J 0.038(4) 0.048(4) 0.035(4) 0.010(3) 0.003(3) 0.005(3)
C6J 0.033(4) 0.054(5) 0.020(3) 0.001(3) -0.001(3) -0.004(3)
C11J 0.037(4) 0.066(5) 0.038(4) 0.006(3) -0.003(3) -0.006(4)
C31J 0.057(5) 0.081(6) 0.032(4) -0.019(4) 0.009(3) 0.008(4)
C51J 0.037(4) 0.058(5) 0.039(4) -0.003(3) 0.003(3) -0.006(4)
C1K 0.037(4) 0.060(5) 0.024(4) 0.005(3) 0.002(3) 0.001(3)
C2K 0.050(5) 0.070(5) 0.029(4) 0.006(3) 0.006(3) -0.002(4)
C3K 0.042(4) 0.057(5) 0.033(4) 0.007(3) -0.003(3) -0.004(4)
C4K 0.040(4) 0.053(5) 0.041(4) 0.001(3) 0.010(3) -0.005(4)
C5K 0.036(4) 0.051(5) 0.031(4) 0.002(3) 0.003(3) -0.002(3)
C6K 0.038(4) 0.049(4) 0.035(4) 0.003(3) 0.007(3) -0.004(3)
C11K 0.048(5) 0.097(7) 0.024(4) -0.001(4) 0.004(3) 0.011(4)
C31K 0.055(5) 0.101(7) 0.040(4) 0.019(4) -0.007(4) 0.006(5)
C51K 0.037(4) 0.094(6) 0.033(4) 0.002(4) 0.006(3) 0.003(4)
C1L 0.056(5) 0.054(5) 0.049(5) -0.018(4) 0.007(4) -0.006(4)
C2L 0.088(7) 0.067(6) 0.074(6) -0.015(5) 0.010(5) 0.000(5)
C3L 0.075(6) 0.064(6) 0.083(7) -0.039(5) 0.019(5) -0.008(5)
C4L 0.059(6) 0.091(7) 0.062(6) -0.033(5) 0.001(4) -0.006(5)
C5L 0.042(4) 0.072(6) 0.042(4) -0.016(4) 0.011(3) -0.008(4)
C6L 0.040(4) 0.073(6) 0.033(4) -0.005(4) -0.001(3) -0.006(4)
C11L 0.067(6) 0.068(6) 0.051(5) -0.012(4) -0.014(4) 0.021(4)
C31L 0.141(11) 0.098(9) 0.115(9) -0.056(7) 0.000(8) 0.017(8)
C51L 0.048(5) 0.115(8) 0.032(4) -0.014(4) 0.002(4) -0.001(5)
O1 0.045(3) 0.057(3) 0.030(2) 0.005(2) 0.007(2) 0.008(2)
Cu1 0.0414(6) 0.0490(6) 0.0259(5) 0.0012(4) 0.0035(4) 0.0003(5)
Cu5 0.0375(6) 0.0462(6) 0.0335(5) 0.0004(4) 0.0055(4) 0.0033(5)
Cu6 0.0357(5) 0.0507(6) 0.0250(5) 0.0020(4) 0.0013(4) -0.0034(5)
Cu7 0.0372(6) 0.0598(7) 0.0270(5) -0.0033(4) 0.0024(4) -0.0062(5)
Cu2 0.0356(6) 0.0566(7) 0.0313(5) -0.0006(4) 0.0046(4) 0.0007(5)
Cu3 0.0420(6) 0.0622(7) 0.0285(5) 0.0044(4) 0.0083(4) 0.0100(5)
Cu8 0.0392(6) 0.0558(7) 0.0289(5) 0.0043(4) 0.0062(4) 0.0090(5)
Cu4 0.0363(5) 0.0550(7) 0.0243(5) 0.0029(4) 0.0042(4) 0.0023(5)
O1' 0.039(3) 0.063(3) 0.029(2) 0.008(2) 0.0040(19) 0.000(2)
Cu1' 0.0346(5) 0.0625(7) 0.0266(5) 0.0092(4) 0.0029(4) 0.0010(5)
Cu2' 0.0380(6) 0.0672(7) 0.0269(5) 0.0095(4) 0.0055(4) 0.0045(5)
Cu3' 0.0393(6) 0.0603(7) 0.0245(5) 0.0046(4) 0.0033(4) 0.0008(5)
Cu4' 0.0355(6) 0.0656(7) 0.0309(5) 0.0048(5) 0.0049(4) -0.0002(5)
Cu5' 0.0330(5) 0.0571(7) 0.0258(5) 0.0078(4) -0.0005(4) -0.0028(5)
Cu6' 0.0368(6) 0.0572(7) 0.0302(5) 0.0039(4) 0.0047(4) 0.0019(5)
Cu7' 0.0352(5) 0.0631(7) 0.0249(5) 0.0024(4) 0.0010(4) -0.0006(5)
Cu8' 0.0374(6) 0.0602(7) 0.0283(5) 0.0095(4) 0.0065(4) 0.0078(5)
O1ZA 0.054(6) 0.063(7) 0.075(6) -0.005(5) 0.015(5) 0.006(5)
C2ZA 0.070(8) 0.066(10) 0.071(8) 0.004(9) -0.001(7) 0.010(9)
C3ZA 0.061(8) 0.094(12) 0.068(10) 0.021(10) 0.015(8) 0.018(9)
C4ZA 0.038(8) 0.097(11) 0.062(8) 0.008(8) 0.010(6) 0.014(8)
C5ZA 0.054(7) 0.076(14) 0.070(8) -0.008(9) 0.016(6) 0.013(9)
O1ZB 0.081(12) 0.150(18) 0.112(13) -0.011(14) 0.007(11) 0.005(15)
C2ZB 0.081(13) 0.13(2) 0.104(15) 0.006(19) 0.007(14) 0.001(19)
C3ZB 0.058(13) 0.110(18) 0.090(17) 0.013(18) 0.031(12) -0.019(14)
C4ZB 0.075(13) 0.094(15) 0.105(13) 0.004(14) 0.009(11) 0.007(13)
C5ZB 0.081(12) 0.088(19) 0.096(15) 0.015(14) 0.008(11) 0.003(14)
O1ZC 0.166(8) 0.214(11) 0.195(10) 0.083(8) 0.054(7) 0.031(9)
C2ZC 0.194(12) 0.127(11) 0.162(13) 0.048(9) -0.003(9) 0.009(11)
C3ZC 0.200(14) 0.104(11) 0.187(12) -0.003(9) -0.008(9) 0.009(10)
C4ZC 0.179(10) 0.183(16) 0.240(18) 0.028(14) 0.011(10) 0.023(12)
C5ZC 0.128(11) 0.31(2) 0.189(14) 0.051(13) 0.058(9) 0.036(14)
O1ZD 0.188(11) 0.220(15) 0.188(13) -0.048(11) -0.057(9) 0.011(11)
C2ZD 0.186(16) 0.172(17) 0.203(14) 0.004(14) -0.064(10) -0.055(16)
C3ZD 0.166(11) 0.130(16) 0.231(18) 0.026(16) -0.066(12) -0.043(13)
C4ZD 0.130(10) 0.071(10) 0.239(15) 0.010(11) -0.049(10) -0.019(10)
C5ZD 0.117(9) 0.101(11) 0.132(10) 0.045(8) 0.005(8) -0.012(10)
O1ZE 0.150(19) 0.109(18) 0.25(2) 0.04(2) -0.047(18) -0.045(18)
C2ZE 0.15(3) 0.05(2) 0.30(3) 0.03(3) -0.07(2) -0.03(2)
C3ZE 0.16(2) 0.10(3) 0.31(4) 0.04(3) -0.06(2) -0.02(3)
C4ZE 0.13(2) 0.13(3) 0.30(3) 0.04(3) -0.05(2) -0.01(3)
C5ZE 0.134(19) 0.11(2) 0.25(2) 0.04(2) -0.026(19) -0.04(2)
O1ZF 0.40(3) 0.31(2) 0.50(3) -0.01(3) 0.17(2) -0.10(2)
C2ZF 0.47(3) 0.23(2) 0.47(3) -0.01(2) 0.22(3) -0.11(2)
C3ZF 0.42(3) 0.25(2) 0.51(4) -0.01(3) 0.20(3) -0.05(2)
C4ZF 0.41(3) 0.25(2) 0.52(4) 0.02(3) 0.14(3) -0.11(2)
C5ZF 0.43(3) 0.27(2) 0.58(4) 0.06(2) 0.11(3) -0.15(2)
O1ZG 0.18(2) 0.21(2) 0.21(2) -0.026(19) 0.005(18) 0.023(19)
C2ZG 0.20(2) 0.22(3) 0.22(2) -0.04(2) 0.016(18) 0.01(2)
C3ZG 0.22(2) 0.23(2) 0.21(2) -0.04(2) 0.039(18) 0.01(2)
C4ZG 0.21(2) 0.21(2) 0.18(2) -0.047(19) 0.049(16) 0.03(2)
C5ZG 0.20(2) 0.20(3) 0.17(2) -0.03(2) 0.025(16) 0.03(2)
O1ZH 0.179(14) 0.194(18) 0.175(16) -0.082(14) 0.025(12) 0.030(14)
C2ZH 0.205(19) 0.21(2) 0.142(19) -0.076(16) 0.011(15) 0.039(17)
C3ZH 0.19(2) 0.24(2) 0.19(2) -0.057(17) 0.000(15) -0.004(18)
C4ZH 0.195(17) 0.24(2) 0.23(2) -0.03(2) -0.002(16) 0.027(18)
C5ZH 0.188(19) 0.17(2) 0.177(19) -0.027(16) 0.043(14) 0.038(19)
O1ZI 0.36(3) 0.14(2) 0.096(18) 0.020(15) 0.056(19) -0.07(2)
C2ZI 0.34(3) 0.136(19) 0.07(2) 0.002(17) 0.07(2) -0.02(3)
C3ZI 0.35(3) 0.111(19) 0.122(19) -0.015(17) 0.04(2) -0.01(2)
C4ZI 0.34(3) 0.13(2) 0.13(2) 0.004(18) 0.03(2) -0.02(2)
C5ZI 0.35(3) 0.14(2) 0.106(18) 0.022(16) 0.03(2) -0.04(2)
O1ZJ 0.140(14) 0.145(16) 0.176(15) 0.002(11) 0.041(12) -0.007(11)
C2ZJ 0.149(14) 0.090(18) 0.23(2) 0.020(17) 0.074(14) -0.010(14)
C3ZJ 0.177(18) 0.103(19) 0.20(2) 0.024(15) 0.077(16) 0.024(17)
C4ZJ 0.185(17) 0.079(16) 0.165(18) -0.023(15) 0.071(14) 0.032(16)
C5ZJ 0.143(14) 0.058(14) 0.133(17) 0.014(13) 0.047(13) 0.000(12)
O1ZK 0.32(3) 0.21(2) 0.37(3) 0.02(2) 0.09(2) -0.02(2)
C2ZK 0.23(3) 0.14(2) 0.37(3) 0.05(2) 0.15(2) -0.06(2)
C3ZK 0.33(3) 0.21(3) 0.32(3) 0.01(3) 0.14(2) -0.02(3)
C4ZK 0.31(3) 0.22(3) 0.36(3) -0.02(3) 0.07(2) 0.01(2)
C5ZK 0.33(3) 0.25(2) 0.33(3) 0.04(2) 0.13(2) 0.03(2)
O1ZL 0.34(3) 0.30(3) 0.32(3) 0.01(2) 0.09(2) 0.03(2)
C2ZL 0.32(3) 0.30(3) 0.31(3) 0.01(2) 0.08(2) 0.03(2)
C3ZL 0.32(3) 0.32(3) 0.28(3) -0.01(2) 0.09(2) 0.04(3)
C4ZL 0.32(3) 0.36(4) 0.32(3) 0.03(3) 0.08(3) 0.02(3)
C5ZL 0.34(3) 0.34(4) 0.31(3) 0.00(3) 0.12(3) 0.04(3)
O1ZM 0.31(2) 0.070(10) 0.127(14) -0.029(10) -0.059(14) 0.028(12)
C2ZM 0.31(2) 0.148(14) 0.19(2) -0.024(15) 0.009(18) 0.026(15)
C3ZM 0.32(3) 0.101(11) 0.180(19) -0.031(14) -0.03(2) 0.071(15)
C4ZM 0.34(3) 0.076(11) 0.153(17) -0.046(14) 0.023(19) 0.026(15)
C5ZM 0.33(2) 0.092(14) 0.151(18) -0.006(15) 0.013(19) 0.058(14)
O1ZN 0.34(3) 0.186(18) 0.213(16) -0.009(16) -0.009(19) 0.062(19)
C2ZN 0.34(2) 0.148(17) 0.211(16) -0.019(15) -0.004(17) 0.047(17)
C3ZN 0.35(3) 0.18(2) 0.220(19) 0.000(18) -0.01(2) 0.06(2)
C4ZN 0.33(3) 0.177(19) 0.24(2) -0.032(17) -0.02(2) 0.058(19)
C5ZN 0.34(3) 0.20(2) 0.21(2) -0.014(19) 0.00(2) 0.03(3)
O1ZO 0.39(3) 0.19(2) 0.20(2) -0.051(18) 0.04(2) -0.03(2)
C2ZO 0.44(3) 0.16(2) 0.26(2) -0.057(19) 0.01(2) -0.04(2)
C3ZO 0.44(4) 0.23(3) 0.26(3) -0.05(3) 0.01(3) -0.07(3)
C4ZO 0.43(3) 0.20(3) 0.25(3) -0.02(3) 0.01(3) -0.08(3)
C5ZO 0.42(4) 0.16(2) 0.23(3) 0.01(2) 0.02(2) -0.06(2)
O1ZP 0.37(3) 0.143(19) 0.26(2) -0.074(18) 0.03(2) -0.012(18)
C2ZP 0.37(3) 0.136(18) 0.24(3) -0.03(2) 0.01(2) -0.035(19)
C3ZP 0.39(3) 0.118(19) 0.21(2) -0.06(2) 0.05(2) -0.03(2)
C4ZP 0.43(3) 0.145(18) 0.22(3) -0.02(2) 0.06(2) 0.00(2)
C5ZP 0.36(4) 0.145(18) 0.26(3) -0.04(2) 0.04(2) -0.02(2)
O1ZQ 0.31(3) 0.24(2) 0.33(3) 0.04(2) 0.10(2) -0.02(2)
C2ZQ 0.33(3) 0.25(2) 0.34(3) 0.03(2) 0.09(2) 0.03(2)
C3ZQ 0.32(3) 0.28(2) 0.33(3) 0.03(2) 0.10(2) 0.02(2)
C4ZQ 0.33(3) 0.26(2) 0.32(3) 0.01(2) 0.07(2) 0.01(2)
C5ZQ 0.32(3) 0.28(2) 0.30(3) 0.02(2) 0.08(3) 0.02(2)
O1ZR 0.45(4) 0.25(4) 0.51(5) 0.02(4) 0.20(4) -0.08(3)
C2ZR 0.44(3) 0.26(3) 0.51(4) 0.02(3) 0.17(4) -0.08(3)
C3ZR 0.43(4) 0.25(3) 0.51(4) 0.00(3) 0.17(3) -0.11(3)
C4ZR 0.45(3) 0.25(3) 0.49(4) 0.01(3) 0.19(3) -0.08(3)
C5ZR 0.45(4) 0.26(3) 0.51(4) 0.00(3) 0.21(4) -0.08(3)
O1ZT 0.36(3) 0.15(2) 0.12(2) 0.01(2) 0.02(2) -0.03(2)
C2ZT 0.36(3) 0.15(2) 0.11(2) 0.018(18) 0.02(2) -0.03(2)
C3ZT 0.36(3) 0.14(2) 0.12(2) 0.02(2) 0.02(2) -0.03(2)
C4ZT 0.35(3) 0.15(2) 0.13(2) 0.02(2) 0.04(3) -0.03(2)
C5ZT 0.36(3) 0.15(2) 0.10(2) 0.01(2) 0.04(3) -0.03(2)

loop_
_atom_type_symbol
_atom_type_description
_atom_type_scat_dispersion_real
_atom_type_scat_dispersion_imag
_atom_type_scat_source
C C 0.0181 0.0091 'International Tables Vol C Tables 4.2.6.8 and 6.1.1.4'
H H 0.0000 0.0000 'International Tables Vol C Tables 4.2.6.8 and 6.1.1.4'
N N 0.0311 0.0180 'International Tables Vol C Tables 4.2.6.8 and 6.1.1.4'
O O 0.0492 0.0322 'International Tables Vol C Tables 4.2.6.8 and 6.1.1.4'
Cu Cu -1.9646 0.5888 'International Tables Vol C Tables 4.2.6.8 and 6.1.1.4'

loop_
_geom_angle_atom_site_label_1
_geom_angle_atom_site_label_2
_geom_angle_atom_site_label_3
_geom_angle
C5A C1A C2A 102.9(5)
C5A C1A C6A 128.7(6)
C2A C1A C6A 128.3(6)
N3A C2A C1A 110.8(5)
N3A C2A C12A 116.5(6)
C1A C2A C12A 132.8(5)
C2A N3A N4A 107.9(5)
C2A N3A Cu5' 120.2(4)
N4A N3A Cu5' 131.8(4)
C5A N4A N3A 108.1(5)
C5A N4A Cu7' 120.5(4)
N3A N4A Cu7' 131.4(4)
N4A C5A C1A 110.3(6)
N4A C5A C22A 117.4(5)
C1A C5A C22A 132.3(6)
C7A C6A C11A 117.5(6)
C7A C6A C1A 121.4(6)
C11A C6A C1A 121.1(6)
C8A C7A C6A 122.2(7)
C8A C7A H7AA 118.9
C6A C7A H7AA 118.9
C9A C8A C7A 119.5(8)
C9A C8A H8AA 120.3
C7A C8A H8AA 120.3
C8A C9A C10A 120.1(7)
C8A C9A H9AA 120.0
C10A C9A H9AA 120.0
C9A C10A C11A 119.9(7)
C9A C10A H10A 120.0
C11A C10A H10A 120.0
C6A C11A C10A 120.8(7)
C6A C11A H11A 119.6
C10A C11A H11A 119.6
N13A C12A C2A 109.6(4)
N13A C12A H12A 109.7
C2A C12A H12A 109.7
N13A C12A H12B 109.7
C2A C12A H12B 109.7
H12A C12A H12B 108.2
C15A N13A C12A 111.6(5)
C15A N13A C14A 112.1(5)
C12A N13A C14A 111.8(4)
C15A N13A Cu5' 99.7(3)
C12A N13A Cu5' 104.6(4)
C14A N13A Cu5' 116.3(4)
N13A C14A H14A 109.5
N13A C14A H14B 109.5
H14A C14A H14B 109.5
N13A C14A H14C 109.5
H14A C14A H14C 109.5
H14B C14A H14C 109.5
N13A C15A C16A 111.5(6)
N13A C15A H15A 109.3
C16A C15A H15A 109.3
N13A C15A H15B 109.3
C16A C15A H15B 109.3
H15A C15A H15B 108.0
N17A C16A C21A 122.4(5)
N17A C16A C15A 116.7(6)
C21A C16A C15A 120.7(6)
C16A N17A C18A 118.4(6)
C16A N17A Cu5' 114.7(4)
C18A N17A Cu5' 126.9(4)
N17A C18A C19A 122.1(6)
N17A C18A H18A 119.0
C19A C18A H18A 119.0
C20A C19A C18A 119.9(6)
C20A C19A H19A 120.1
C18A C19A H19A 120.1
C19A C20A C21A 118.6(6)
C19A C20A H20A 120.7
C21A C20A H20A 120.7
C16A C21A C20A 118.6(6)
C16A C21A H21A 120.7
C20A C21A H21A 120.7
N23A C22A C5A 109.3(6)
N23A C22A H22A 109.8
C5A C22A H22A 109.8
N23A C22A H22B 109.8
C5A C22A H22B 109.8
H22A C22A H22B 108.3
C25A N23A C24A 111.1(5)
C25A N23A C22A 111.2(5)
C24A N23A C22A 111.7(6)
C25A N23A Cu7' 98.6(4)
C24A N23A Cu7' 118.4(4)
C22A N23A Cu7' 105.1(4)
N23A C24A H24A 109.5
N23A C24A H24B 109.5
H24A C24A H24B 109.5
N23A C24A H24C 109.5
H24A C24A H24C 109.5
H24B C24A H24C 109.5
N23A C25A C26A 112.3(5)
N23A C25A H25A 109.1
C26A C25A H25A 109.1
N23A C25A H25B 109.1
C26A C25A H25B 109.1
H25A C25A H25B 107.9
N27A C26A C31A 122.1(6)
N27A C26A C25A 116.7(6)
C31A C26A C25A 121.0(6)
C26A N27A C28A 116.9(6)
C26A N27A Cu7' 115.2(5)
C28A N27A Cu7' 127.7(5)
N27A C28A C29A 123.6(7)
N27A C28A H28A 118.2
C29A C28A H28A 118.2
C28A C29A C30A 119.5(7)
C28A C29A H29A 120.2
C30A C29A H29A 120.2
C29A C30A C31A 117.9(7)
C29A C30A H30A 121.1
C31A C30A H30A 121.1
C26A C31A C30A 120.0(7)
C26A C31A H31A 120.0
C30A C31A H31A 120.0
C2B C1B C5B 103.4(5)
C2B C1B C6B 127.7(5)
C5B C1B C6B 128.6(6)
N3B C2B C1B 110.9(5)
N3B C2B C12B 116.3(6)
C1B C2B C12B 132.2(5)
C2B N3B N4B 107.0(5)
C2B N3B Cu8' 119.7(4)
N4B N3B Cu8' 133.2(4)
C5B N4B N3B 108.7(5)
C5B N4B Cu6' 119.6(4)
N3B N4B Cu6' 131.5(4)
N4B C5B C1B 109.9(6)
N4B C5B C22B 118.1(5)
C1B C5B C22B 131.9(6)
C11B C6B C7B 116.8(6)
C11B C6B C1B 121.6(6)
C7B C6B C1B 121.5(6)
C8B C7B C6B 121.7(6)
C8B C7B H7BA 119.1
C6B C7B H7BA 119.1
C9B C8B C7B 120.2(7)
C9B C8B H8BA 119.9
C7B C8B H8BA 119.9
C8B C9B C10B 119.6(6)
C8B C9B H9BA 120.2
C10B C9B H9BA 120.2
C9B C10B C11B 120.3(7)
C9B C10B H10B 119.9
C11B C10B H10B 119.9
C10B C11B C6B 121.3(7)
C10B C11B H11B 119.3
C6B C11B H11B 119.3
N13B C12B C2B 112.5(5)
N13B C12B H12C 109.1
C2B C12B H12C 109.1
N13B C12B H12D 109.1
C2B C12B H12D 109.1
H12C C12B H12D 107.8
C15B N13B C12B 115.1(5)
C15B N13B C14B 110.8(6)
C12B N13B C14B 110.6(6)
C15B N13B Cu8' 104.4(4)
C12B N13B Cu8' 104.0(4)
C14B N13B Cu8' 111.7(4)
N13B C14B H14D 109.5
N13B C14B H14E 109.5
H14D C14B H14E 109.5
N13B C14B H14F 109.5
H14D C14B H14F 109.5
H14E C14B H14F 109.5
N13B C15B C16B 110.4(6)
N13B C15B H15C 109.6
C16B C15B H15C 109.6
N13B C15B H15D 109.6
C16B C15B H15D 109.6
H15C C15B H15D 108.1
N17B C16B C21B 121.6(8)
N17B C16B C15B 116.5(6)
C21B C16B C15B 121.7(6)
C18B N17B C16B 117.4(6)
C18B N17B Cu8' 126.5(5)
C16B N17B Cu8' 116.1(5)
N17B C18B C19B 124.2(7)
N17B C18B H18B 117.9
C19B C18B H18B 117.9
C20B C19B C18B 118.8(9)
C20B C19B H19B 120.6
C18B C19B H19B 120.6
C19B C20B C21B 119.3(8)
C19B C20B H20B 120.3
C21B C20B H20B 120.3
C20B C21B C16B 118.6(7)
C20B C21B H21B 120.7
C16B C21B H21B 120.7
N23B C22B C5B 110.0(5)
N23B C22B H22C 109.7
C5B C22B H22C 109.7
N23B C22B H22D 109.7
C5B C22B H22D 109.7
H22C C22B H22D 108.2
C24B N23B C25B 111.2(5)
C24B N23B C22B 111.4(5)
C25B N23B C22B 112.8(5)
C24B N23B Cu6' 118.4(4)
C25B N23B Cu6' 98.4(4)
C22B N23B Cu6' 103.9(4)
N23B C24B H24D 109.5
N23B C24B H24E 109.5
H24D C24B H24E 109.5
N23B C24B H24F 109.5
H24D C24B H24F 109.5
H24E C24B H24F 109.5
N23B C25B C26B 112.5(6)
N23B C25B H25C 109.1
C26B C25B H25C 109.1
N23B C25B H25D 109.1
C26B C25B H25D 109.1
H25C C25B H25D 107.8
N27B C26B C31B 121.6(6)
N27B C26B C25B 115.8(6)
C31B C26B C25B 122.6(7)
C26B N27B C28B 118.2(6)
C26B N27B Cu6' 116.4(4)
C28B N27B Cu6' 125.4(5)
N27B C28B C29B 122.2(7)
N27B C28B H28B 118.9
C29B C28B H28B 118.9
C28B C29B C30B 118.4(7)
C28B C29B H29B 120.8
C30B C29B H29B 120.8
C31B C30B C29B 119.7(8)
C31B C30B H30B 120.2
C29B C30B H30B 120.2
C30B C31B C26B 119.9(8)
C30B C31B H31B 120.0
C26B C31B H31B 120.0
C2C C1C C5C 102.9(5)
C2C C1C C6C 129.1(6)
C5C C1C C6C 128.0(6)
N3C C2C C1C 110.6(5)
N3C C2C C12C 116.7(6)
C1C C2C C12C 132.6(5)
C2C N3C N4C 107.1(5)
C2C N3C Cu6 119.8(4)
N4C N3C Cu6 133.0(4)
C5C N4C N3C 109.4(5)
C5C N4C Cu7 121.0(4)
N3C N4C Cu7 129.7(4)
N4C C5C C1C 110.0(6)
N4C C5C C22C 117.4(5)
C1C C5C C22C 132.6(6)
C11C C6C C7C 116.9(6)
C11C C6C C1C 122.4(6)
C7C C6C C1C 120.7(6)
C8C C7C C6C 120.5(7)
C8C C7C H7CA 119.8
C6C C7C H7CA 119.8
C9C C8C C7C 121.6(8)
C9C C8C H8CA 119.2
C7C C8C H8CA 119.2
C10C C9C C8C 118.8(7)
C10C C9C H9CA 120.6
C8C C9C H9CA 120.6
C9C C10C C11C 121.7(7)
C9C C10C H10C 119.1
C11C C10C H10C 119.1
C10C C11C C6C 120.5(7)
C10C C11C H11C 119.7
C6C C11C H11C 119.7
N13C C12C C2C 110.1(5)
N13C C12C H12E 109.6
C2C C12C H12E 109.6
N13C C12C H12F 109.6
C2C C12C H12F 109.6
H12E C12C H12F 108.2
C15C N13C C14C 111.4(5)
C15C N13C C12C 111.2(5)
C14C N13C C12C 112.5(5)
C15C N13C Cu6 98.9(3)
C14C N13C Cu6 118.1(4)
C12C N13C Cu6 103.8(4)
N13C C14C H14G 109.5
N13C C14C H14H 109.5
H14G C14C H14H 109.5
N13C C14C H14I 109.5
H14G C14C H14I 109.5
H14H C14C H14I 109.5
N13C C15C C16C 112.3(5)
N13C C15C H15E 109.1
C16C C15C H15E 109.1
N13C C15C H15F 109.1
C16C C15C H15F 109.1
H15E C15C H15F 107.9
N17C C16C C21C 121.6(6)
N17C C16C C15C 115.7(6)
C21C C16C C15C 122.6(6)
C16C N17C C18C 118.2(6)
C16C N17C Cu6 115.2(4)
C18C N17C Cu6 126.5(4)
N17C C18C C19C 121.8(6)
N17C C18C H18C 119.1
C19C C18C H18C 119.1
C20C C19C C18C 119.1(6)
C20C C19C H19C 120.5
C18C C19C H19C 120.5
C19C C20C C21C 119.5(7)
C19C C20C H20C 120.3
C21C C20C H20C 120.3
C20C C21C C16C 119.8(7)
C20C C21C H21C 120.1
C16C C21C H21C 120.1
N23C C22C C5C 110.4(6)
N23C C22C H22E 109.6
C5C C22C H22E 109.6
N23C C22C H22F 109.6
C5C C22C H22F 109.6
H22E C22C H22F 108.1
C22C N23C C25C 110.8(5)
C22C N23C C24C 112.3(6)
C25C N23C C24C 111.0(5)
C22C N23C Cu7 104.9(4)
C25C N23C Cu7 98.5(4)
C24C N23C Cu7 118.4(4)
N23C C24C H24G 109.5
N23C C24C H24H 109.5
H24G C24C H24H 109.5
N23C C24C H24I 109.5
H24G C24C H24I 109.5
H24H C24C H24I 109.5
N23C C25C C26C 112.4(5)
N23C C25C H25E 109.1
C26C C25C H25E 109.1
N23C C25C H25F 109.1
C26C C25C H25F 109.1
H25E C25C H25F 107.8
N27C C26C C31C 121.8(6)
N27C C26C C25C 117.2(6)
C31C C26C C25C 120.9(6)
C26C N27C C28C 118.1(6)
C26C N27C Cu7 115.5(4)
C28C N27C Cu7 126.2(4)
N27C C28C C29C 123.9(6)
N27C C28C H28C 118.1
C29C C28C H28C 118.1
C28C C29C C30C 117.9(7)
C28C C29C H29C 121.0
C30C C29C H29C 121.0
C29C C30C C31C 119.7(7)
C29C C30C H30C 120.2
C31C C30C H30C 120.2
C30C C31C C26C 118.6(7)
C30C C31C H31C 120.7
C26C C31C H31C 120.7
C2D C1D C5D 102.5(5)
C2D C1D C6D 127.8(6)
C5D C1D C6D 129.5(6)
N3D C2D C1D 110.7(5)
N3D C2D C12D 116.6(6)
C1D C2D C12D 132.1(6)
C2D N3D N4D 107.6(5)
C2D N3D Cu8 119.5(4)
N4D N3D Cu8 132.9(4)
C5D N4D N3D 108.0(5)
C5D N4D Cu5 120.9(4)
N3D N4D Cu5 130.8(4)
N4D C5D C1D 111.2(6)
N4D C5D C22D 118.0(5)
C1D C5D C22D 130.8(6)
C11D C6D C7D 117.8(6)
C11D C6D C1D 121.2(6)
C7D C6D C1D 121.0(6)
C8D C7D C6D 121.7(7)
C8D C7D H7DA 119.2
C6D C7D H7DA 119.2
C9D C8D C7D 119.8(7)
C9D C8D H8DA 120.1
C7D C8D H8DA 120.1
C8D C9D C10D 119.2(7)
C8D C9D H9DA 120.4
C10D C9D H9DA 120.4
C9D C10D C11D 121.5(8)
C9D C10D H10D 119.3
C11D C10D H10D 119.3
C10D C11D C6D 119.9(8)
C10D C11D H11D 120.0
C6D C11D H11D 120.0
N13D C12D C2D 110.9(5)
N13D C12D H12G 109.5
C2D C12D H12G 109.5
N13D C12D H12H 109.5
C2D C12D H12H 109.5
H12G C12D H12H 108.1
C14D N13D C15D 113.4(5)
C14D N13D C12D 112.4(6)
C15D N13D C12D 111.9(5)
C14D N13D Cu8 112.7(4)
C15D N13D Cu8 102.4(4)
C12D N13D Cu8 103.2(4)
N13D C14D H14J 109.5
N13D C14D H14K 109.5
H14J C14D H14K 109.5
N13D C14D H14L 109.5
H14J C14D H14L 109.5
H14K C14D H14L 109.5
N13D C15D C16D 112.8(5)
N13D C15D H15G 109.0
C16D C15D H15G 109.0
N13D C15D H15H 109.0
C16D C15D H15H 109.0
H15G C15D H15H 107.8
N17D C16D C21D 120.2(7)
N17D C16D C15D 115.8(6)
C21D C16D C15D 124.0(6)
C18D N17D C16D 118.9(6)
C18D N17D Cu8 124.1(4)
C16D N17D Cu8 116.8(5)
N17D C18D C19D 122.5(7)
N17D C18D H18D 118.7
C19D C18D H18D 118.7
C20D C19D C18D 118.4(8)
C20D C19D H19D 120.8
C18D C19D H19D 120.8
C21D C20D C19D 120.0(7)
C21D C20D H20D 120.0
C19D C20D H20D 120.0
C20D C21D C16D 119.9(7)
C20D C21D H21D 120.1
C16D C21D H21D 120.1
N23D C22D C5D 110.6(5)
N23D C22D H22G 109.5
C5D C22D H22G 109.5
N23D C22D H22H 109.5
C5D C22D H22H 109.5
H22G C22D H22H 108.1
C22D N23D C25D 113.2(5)
C22D N23D C24D 111.3(5)
C25D N23D C24D 110.7(5)
C22D N23D Cu5 104.5(4)
C25D N23D Cu5 95.7(4)
C24D N23D Cu5 120.6(4)
N23D C24D H24J 109.5
N23D C24D H24K 109.5
H24J C24D H24K 109.5
N23D C24D H24L 109.5
H24J C24D H24L 109.5
H24K C24D H24L 109.5
N23D C25D C26D 110.8(6)
N23D C25D H25G 109.5
C26D C25D H25G 109.5
N23D C25D H25H 109.5
C26D C25D H25H 109.5
H25G C25D H25H 108.1
N27D C26D C31D 121.8(6)
N27D C26D C25D 115.8(6)
C31D C26D C25D 122.4(7)
C26D N27D C28D 118.2(6)
C26D N27D Cu5 114.5(4)
C28D N27D Cu5 126.4(5)
N27D C28D C29D 122.9(7)
N27D C28D H28D 118.6
C29D C28D H28D 118.6
C30D C29D C28D 117.6(7)
C30D C29D H29D 121.2
C28D C29D H29D 121.2
C29D C30D C31D 119.9(7)
C29D C30D H30D 120.1
C31D C30D H30D 120.1
C26D C31D C30D 119.6(7)
C26D C31D H31D 120.2
C30D C31D H31D 120.2
C2E C1E C6E 121.9(8)
C2E C1E C11E 118.7(7)
C6E C1E C11E 119.4(7)
C3E C2E C1E 123.4(8)
C3E C2E H2EA 118.3
C1E C2E H2EA 118.3
C2E C3E C4E 116.5(9)
C2E C3E C31E 123.9(10)
C4E C3E C31E 119.6(10)
C5E C4E C3E 120.3(9)
C5E C4E H4EA 119.8
C3E C4E H4EA 119.8
C4E C5E C6E 121.8(7)
C4E C5E C51E 117.0(8)
C6E C5E C51E 121.2(7)
C1E C6E C5E 116.0(7)
C1E C6E Cu4' 122.2(6)
C5E C6E Cu4' 120.5(5)
C1E C6E Cu7' 105.3(5)
C5E C6E Cu7' 103.4(4)
Cu4' C6E Cu7' 72.6(2)
C1E C11E H11E 109.5
C1E C11E H11F 109.5
H11E C11E H11F 109.5
C1E C11E H11G 109.5
H11E C11E H11G 109.5
H11F C11E H11G 109.5
C3E C31E H31E 109.5
C3E C31E H31F 109.5
H31E C31E H31F 109.5
C3E C31E H31G 109.5
H31E C31E H31G 109.5
H31F C31E H31G 109.5
C5E C51E H51A 109.5
C5E C51E H51B 109.5
H51A C51E H51B 109.5
C5E C51E H51C 109.5
H51A C51E H51C 109.5
H51B C51E H51C 109.5
C2F C1F C6F 120.8(9)
C2F C1F C11F 118.4(8)
C6F C1F C11F 120.8(8)
C3F C2F C1F 122.6(8)
C3F C2F H2FA 118.7
C1F C2F H2FA 118.7
C2F C3F C4F 117.0(8)
C2F C3F C31F 120.8(9)
C4F C3F C31F 122.2(10)
C5F C4F C3F 122.7(9)
C5F C4F H4FA 118.6
C3F C4F H4FA 118.6
C4F C5F C6F 121.1(7)
C4F C5F C51F 118.7(7)
C6F C5F C51F 120.1(7)
C1F C6F C5F 115.8(7)
C1F C6F Cu2' 120.4(6)
C5F C6F Cu2' 119.5(5)
C1F C6F Cu8' 110.5(5)
C5F C6F Cu8' 106.4(5)
Cu2' C6F Cu8' 73.3(3)
C1F C11F H11H 109.5
C1F C11F H11I 109.5
H11H C11F H11I 109.5
C1F C11F H11J 109.5
H11H C11F H11J 109.5
H11I C11F H11J 109.5
C3F C31F H31H 109.5
C3F C31F H31I 109.5
H31H C31F H31I 109.5
C3F C31F H31J 109.5
H31H C31F H31J 109.5
H31I C31F H31J 109.5
C5F C51F H51D 109.5
C5F C51F H51E 109.5
H51D C51F H51E 109.5
C5F C51F H51F 109.5
H51D C51F H51F 109.5
H51E C51F H51F 109.5
C2G C1G C6G 121.6(6)
C2G C1G C11G 118.8(6)
C6G C1G C11G 119.5(6)
C3G C2G C1G 122.2(6)
C3G C2G H2GA 118.9
C1G C2G H2GA 118.9
C2G C3G C4G 117.1(6)
C2G C3G C31G 120.8(6)
C4G C3G C31G 122.0(6)
C5G C4G C3G 122.4(6)
C5G C4G H4GA 118.8
C3G C4G H4GA 118.8
C4G C5G C6G 121.3(6)
C4G C5G C51G 117.8(6)
C6G C5G C51G 120.8(6)
C5G C6G C1G 115.2(6)
C5G C6G Cu3' 123.4(5)
C1G C6G Cu3' 117.8(5)
C5G C6G Cu6' 108.5(5)
C1G C6G Cu6' 106.3(4)
Cu3' C6G Cu6' 74.2(2)
C1G C11G H11K 109.5
C1G C11G H11L 109.5
H11K C11G H11L 109.5
C1G C11G H11M 109.5
H11K C11G H11M 109.5
H11L C11G H11M 109.5
C3G C31G H31K 109.5
C3G C31G H31L 109.5
H31K C31G H31L 109.5
C3G C31G H31M 109.5
H31K C31G H31M 109.5
H31L C31G H31M 109.5
C5G C51G H51G 109.5
C5G C51G H51H 109.5
H51G C51G H51H 109.5
C5G C51G H51I 109.5
H51G C51G H51I 109.5
H51H C51G H51I 109.5
C6H C1H C2H 120.2(6)
C6H C1H C11H 121.7(6)
C2H C1H C11H 118.1(7)
C3H C2H C1H 122.6(7)
C3H C2H H2HA 118.7
C1H C2H H2HA 118.7
C2H C3H C4H 116.8(6)
C2H C3H C31H 120.6(8)
C4H C3H C31H 122.6(7)
C3H C4H C5H 124.1(6)
C3H C4H H4HA 118.0
C5H C4H H4HA 118.0
C4H C5H C6H 119.0(6)
C4H C5H C51H 118.9(6)
C6H C5H C51H 122.1(6)
C1H C6H C5H 117.1(6)
C1H C6H Cu1' 123.2(5)
C5H C6H Cu1' 117.6(5)
C1H C6H Cu5' 103.8(5)
C5H C6H Cu5' 107.8(5)
Cu1' C6H Cu5' 73.1(2)
C1H C11H H11N 109.5
C1H C11H H11O 109.5
H11N C11H H11O 109.5
C1H C11H H11P 109.5
H11N C11H H11P 109.5
H11O C11H H11P 109.5
C3H C31H H31N 109.5
C3H C31H H31O 109.5
H31N C31H H31O 109.5
C3H C31H H31P 109.5
H31N C31H H31P 109.5
H31O C31H H31P 109.5
C5H C51H H51J 109.5
C5H C51H H51K 109.5
H51J C51H H51K 109.5
C5H C51H H51L 109.5
H51J C51H H51L 109.5
H51K C51H H51L 109.5
C2I C1I C6I 120.6(7)
C2I C1I C11I 118.6(8)
C6I C1I C11I 120.7(7)
C3I C2I C1I 122.6(9)
C3I C2I H2IA 118.7
C1I C2I H2IA 118.7
C4I C3I C2I 117.2(8)
C4I C3I C31I 122.5(10)
C2I C3I C31I 120.2(11)
C3I C4I C5I 122.0(9)
C3I C4I H4IA 119.0
C5I C4I H4IA 119.0
C4I C5I C6I 122.0(9)
C4I C5I C51I 118.5(8)
C6I C5I C51I 119.5(8)
C5I C6I C1I 115.4(7)
C5I C6I Cu3 120.1(7)
C1I C6I Cu3 120.7(5)
C5I C6I Cu8 109.6(5)
C1I C6I Cu8 106.6(5)
Cu3 C6I Cu8 73.2(2)
C1I C11I H11Q 109.5
C1I C11I H11R 109.5
H11Q C11I H11R 109.5
C1I C11I H11S 109.5
H11Q C11I H11S 109.5
H11R C11I H11S 109.5
C3I C31I H31Q 109.5
C3I C31I H31R 109.5
H31Q C31I H31R 109.5
C3I C31I H31S 109.5
H31Q C31I H31S 109.5
H31R C31I H31S 109.5
C5I C51I H51M 109.5
C5I C51I H51N 109.5
H51M C51I H51N 109.5
C5I C51I H51O 109.5
H51M C51I H51O 109.5
H51N C51I H51O 109.5
C6J C1J C2J 121.6(6)
C6J C1J C11J 120.9(6)
C2J C1J C11J 117.5(6)
C3J C2J C1J 120.9(6)
C3J C2J H2JA 119.6
C1J C2J H2JA 119.6
C2J C3J C4J 118.5(6)
C2J C3J C31J 120.6(6)
C4J C3J C31J 120.8(7)
C5J C4J C3J 120.1(6)
C5J C4J H4JA 119.9
C3J C4J H4JA 119.9
C4J C5J C6J 122.4(6)
C4J C5J C51J 115.0(6)
C6J C5J C51J 122.6(5)
C5J C6J C1J 116.4(5)
C5J C6J Cu4 121.9(5)
C1J C6J Cu4 119.9(5)
C5J C6J Cu6 103.3(4)
C1J C6J Cu6 107.1(5)
Cu4 C6J Cu6 73.3(2)
C1J C11J H11T 109.5
C1J C11J H11U 109.5
H11T C11J H11U 109.5
C1J C11J H11V 109.5
H11T C11J H11V 109.5
H11U C11J H11V 109.5
C3J C31J H31T 109.5
C3J C31J H31U 109.5
H31T C31J H31U 109.5
C3J C31J H31V 109.5
H31T C31J H31V 109.5
H31U C31J H31V 109.5
C5J C51J H51P 109.5
C5J C51J H51Q 109.5
H51P C51J H51Q 109.5
C5J C51J H51R 109.5
H51P C51J H51R 109.5
H51Q C51J H51R 109.5
C2K C1K C6K 122.2(6)
C2K C1K C11K 116.9(6)
C6K C1K C11K 120.9(6)
C1K C2K C3K 121.9(6)
C1K C2K H2KA 119.0
C3K C2K H2KA 119.0
C4K C3K C2K 116.3(6)
C4K C3K C31K 121.3(6)
C2K C3K C31K 122.4(6)
C5K C4K C3K 123.1(6)
C5K C4K H4KA 118.4
C3K C4K H4KA 118.4
C4K C5K C6K 121.3(6)
C4K C5K C51K 117.9(6)
C6K C5K C51K 120.7(6)
C1K C6K C5K 115.0(6)
C1K C6K Cu1 118.2(5)
C5K C6K Cu1 123.2(5)
C1K C6K Cu5 106.2(4)
C5K C6K Cu5 108.2(5)
Cu1 C6K Cu5 74.5(2)
C1K C11K H11W 109.5
C1K C11K H11X 109.5
H11W C11K H11X 109.5
C1K C11K H11Y 109.5
H11W C11K H11Y 109.5
H11X C11K H11Y 109.5
C3K C31K H31W 109.5
C3K C31K H31X 109.5
H31W C31K H31X 109.5
C3K C31K H31Y 109.5
H31W C31K H31Y 109.5
H31X C31K H31Y 109.5
C5K C51K H51S 109.5
C5K C51K H51T 109.5
H51S C51K H51T 109.5
C5K C51K H51U 109.5
H51S C51K H51U 109.5
H51T C51K H51U 109.5
C2L C1L C6L 122.3(7)
C2L C1L C11L 116.6(8)
C6L C1L C11L 121.1(7)
C3L C2L C1L 120.7(9)
C3L C2L H2LA 119.6
C1L C2L H2LA 119.6
C2L C3L C4L 118.3(8)
C2L C3L C31L 120.0(11)
C4L C3L C31L 121.6(9)
C3L C4L C5L 122.1(8)
C3L C4L H4LA 118.9
C5L C4L H4LA 118.9
C4L C5L C6L 120.6(8)
C4L C5L C51L 117.4(7)
C6L C5L C51L 122.0(7)
C1L C6L C5L 115.9(7)
C1L C6L Cu2 120.7(5)
C5L C6L Cu2 119.2(6)
C1L C6L Cu7 108.6(4)
C5L C6L Cu7 108.7(5)
Cu2 C6L Cu7 72.8(3)
C1L C11L H11Z 109.5
C1L C11L H12I 109.5
H11Z C11L H12I 109.5
C1L C11L H12J 109.5
H11Z C11L H12J 109.5
H12I C11L H12J 109.5
C3L C31L H31Z 109.5
C3L C31L H32A 109.5
H31Z C31L H32A 109.5
C3L C31L H32B 109.5
H31Z C31L H32B 109.5
H32A C31L H32B 109.5
C5L C51L H51V 109.5
C5L C51L H51W 109.5
H51V C51L H51W 109.5
C5L C51L H51X 109.5
H51V C51L H51X 109.5
H51W C51L H51X 109.5
Cu3 O1 Cu2 120.0(2)
Cu3 O1 Cu1 104.2(2)
Cu2 O1 Cu1 124.6(3)
Cu3 O1 Cu4 105.2(2)
Cu2 O1 Cu4 103.4(2)
Cu1 O1 Cu4 94.75(19)
O1 Cu1 C6K 174.0(3)
O1 Cu1 Cu5 129.51(16)
C6K Cu1 Cu5 56.3(2)
O1 Cu1 Cu4 42.71(12)
C6K Cu1 Cu4 138.48(18)
Cu5 Cu1 Cu4 116.51(5)
O1 Cu1 Cu3 37.78(14)
C6K Cu1 Cu3 147.2(2)
Cu5 Cu1 Cu3 93.26(4)
Cu4 Cu1 Cu3 62.66(4)
N4D Cu5 N27D 117.8(2)
N4D Cu5 C6K 121.4(2)
N27D Cu5 C6K 120.4(2)
N4D Cu5 N23D 76.2(2)
N27D Cu5 N23D 79.5(2)
C6K Cu5 N23D 108.1(2)
N4D Cu5 Cu1 114.08(17)
N27D Cu5 Cu1 110.13(16)
C6K Cu5 Cu1 49.22(19)
N23D Cu5 Cu1 157.31(14)
N3C Cu6 N17C 117.4(2)
N3C Cu6 C6J 116.9(2)
N17C Cu6 C6J 125.7(2)
N3C Cu6 N13C 77.4(2)
N17C Cu6 N13C 77.75(18)
C6J Cu6 N13C 116.3(2)
N3C Cu6 Cu4 114.25(16)
N17C Cu6 Cu4 104.68(14)
C6J Cu6 Cu4 48.97(15)
N13C Cu6 Cu4 163.72(14)
N4C Cu7 N27C 116.2(2)
N4C Cu7 C6L 118.1(3)
N27C Cu7 C6L 125.5(2)
N4C Cu7 N23C 75.3(2)
N27C Cu7 N23C 77.0(2)
C6L Cu7 N23C 121.0(2)
N4C Cu7 Cu2 114.77(16)
N27C Cu7 Cu2 103.05(15)
C6L Cu7 Cu2 48.9(2)
N23C Cu7 Cu2 167.75(12)
O1 Cu2 C6L 175.6(2)
O1 Cu2 Cu7 125.71(13)
C6L Cu2 Cu7 58.2(2)
O1 Cu2 Cu4 38.42(12)
C6L Cu2 Cu4 145.86(19)
Cu7 Cu2 Cu4 95.04(4)
O1 Cu3 C6I 175.3(3)
O1 Cu3 Cu8 127.30(14)
C6I Cu3 Cu8 56.83(19)
O1 Cu3 Cu1 38.04(14)
C6I Cu3 Cu1 146.4(2)
Cu8 Cu3 Cu1 98.65(5)
O1 Cu3 Cu4 37.60(13)
C6I Cu3 Cu4 140.0(2)
Cu8 Cu3 Cu4 152.64(5)
Cu1 Cu3 Cu4 55.60(3)
N3D Cu8 N17D 108.7(2)
N3D Cu8 C6I 130.9(3)
N17D Cu8 C6I 120.3(3)
N3D Cu8 N13D 79.0(2)
N17D Cu8 N13D 77.3(2)
C6I Cu8 N13D 111.4(2)
N3D Cu8 Cu3 117.92(15)
N17D Cu8 Cu3 104.79(16)
C6I Cu8 Cu3 49.9(2)
N13D Cu8 Cu3 159.95(15)
O1 Cu4 C6J 176.4(3)
O1 Cu4 Cu6 125.84(15)
C6J Cu4 Cu6 57.7(2)
O1 Cu4 Cu1 42.54(14)
C6J Cu4 Cu1 134.1(2)
Cu6 Cu4 Cu1 160.92(5)
O1 Cu4 Cu2 38.13(15)
C6J Cu4 Cu2 144.7(2)
Cu6 Cu4 Cu2 92.16(5)
Cu1 Cu4 Cu2 70.91(4)
O1 Cu4 Cu3 37.20(15)
C6J Cu4 Cu3 142.6(2)
Cu6 Cu4 Cu3 120.22(5)
Cu1 Cu4 Cu3 61.73(4)
Cu2 Cu4 Cu3 66.19(4)
Cu2' O1' Cu3' 103.4(2)
Cu2' O1' Cu4' 112.8(2)
Cu3' O1' Cu4' 131.9(3)
Cu2' O1' Cu1' 103.4(2)
Cu3' O1' Cu1' 94.7(2)
Cu4' O1' Cu1' 106.1(2)
O1' Cu1' C6H 175.8(3)
O1' Cu1' Cu5' 126.54(15)
C6H Cu1' Cu5' 57.6(2)
O1' Cu1' Cu3' 42.53(14)
C6H Cu1' Cu3' 133.3(2)
Cu5' Cu1' Cu3' 163.93(6)
O1' Cu1' Cu2' 37.99(14)
C6H Cu1' Cu2' 142.4(2)
Cu5' Cu1' Cu2' 118.55(5)
Cu3' Cu1' Cu2' 61.74(4)
O1' Cu1' Cu4' 36.84(15)
C6H Cu1' Cu4' 146.4(2)
Cu5' Cu1' Cu4' 92.91(5)
Cu3' Cu1' Cu4' 72.69(4)
Cu2' Cu1' Cu4' 63.12(4)
O1' Cu2' C6F 175.0(3)
O1' Cu2' Cu8' 127.59(14)
C6F Cu2' Cu8' 56.8(2)
O1' Cu2' Cu3' 38.54(15)
C6F Cu2' Cu3' 146.1(2)
Cu8' Cu2' Cu3' 98.26(5)
O1' Cu2' Cu1' 38.61(13)
C6F Cu2' Cu1' 138.9(2)
Cu8' Cu2' Cu1' 152.29(5)
Cu3' Cu2' Cu1' 56.25(3)
O1' Cu3' C6G 170.4(3)
O1' Cu3' Cu6' 132.53(15)
C6G Cu3' Cu6' 56.9(2)
O1' Cu3' Cu1' 42.77(12)
C6G Cu3' Cu1' 139.24(18)
Cu6' Cu3' Cu1' 117.26(5)
O1' Cu3' Cu2' 38.11(14)
C6G Cu3' Cu2' 149.7(2)
Cu6' Cu3' Cu2' 95.89(4)
Cu1' Cu3' Cu2' 62.01(4)
O1' Cu4' C6E 176.8(3)
O1' Cu4' Cu7' 121.42(13)
C6E Cu4' Cu7' 58.24(19)
O1' Cu4' Cu1' 37.08(12)
C6E Cu4' Cu1' 144.80(19)
Cu7' Cu4' Cu1' 93.00(4)
N3A Cu5' N17A 117.2(2)
N3A Cu5' C6H 117.8(2)
N17A Cu5' C6H 125.0(2)
N3A Cu5' N13A 76.81(19)
N17A Cu5' N13A 78.33(18)
C6H Cu5' N13A 115.6(2)
N3A Cu5' Cu1' 113.61(15)
N17A Cu5' Cu1' 105.50(14)
C6H Cu5' Cu1' 49.31(16)
N13A Cu5' Cu1' 164.00(15)
N4B Cu6' N27B 115.0(2)
N4B Cu6' C6G 120.6(2)
N27B Cu6' C6G 124.1(2)
N4B Cu6' N23B 76.2(2)
N27B Cu6' N23B 77.9(2)
C6G Cu6' N23B 108.9(2)
N4B Cu6' Cu3' 112.29(17)
N27B Cu6' Cu3' 113.79(17)
C6G Cu6' Cu3' 48.9(2)
N23B Cu6' Cu3' 157.82(15)
N4A Cu7' N27A 116.6(2)
N4A Cu7' C6E 119.8(2)
N27A Cu7' C6E 123.4(2)
N4A Cu7' N23A 76.2(2)
N27A Cu7' N23A 78.2(2)
C6E Cu7' N23A 119.4(3)
N4A Cu7' Cu4' 115.72(16)
N27A Cu7' Cu4' 101.22(16)
C6E Cu7' Cu4' 49.2(2)
N23A Cu7' Cu4' 165.97(13)
N3B Cu8' N17B 110.6(2)
N3B Cu8' C6F 131.5(3)
N17B Cu8' C6F 118.0(3)
N3B Cu8' N13B 78.8(2)
N17B Cu8' N13B 77.5(2)
C6F Cu8' N13B 111.3(2)
N3B Cu8' Cu2' 118.64(15)
N17B Cu8' Cu2' 103.57(16)
C6F Cu8' Cu2' 49.83(19)
N13B Cu8' Cu2' 159.59(14)
C5ZA O1ZA C2ZA 109.8(10)
O1ZA C2ZA C3ZA 103.4(12)
O1ZA C2ZA H2ZA 111.1
C3ZA C2ZA H2ZA 111.1
O1ZA C2ZA H2ZB 111.1
C3ZA C2ZA H2ZB 111.1
H2ZA C2ZA H2ZB 109.1
C2ZA C3ZA C4ZA 102.6(12)
C2ZA C3ZA H3ZA 111.3
C4ZA C3ZA H3ZA 111.3
C2ZA C3ZA H3ZB 111.3
C4ZA C3ZA H3ZB 111.3
H3ZA C3ZA H3ZB 109.2
C5ZA C4ZA C3ZA 97.9(13)
C5ZA C4ZA H4ZA 112.2
C3ZA C4ZA H4ZA 112.2
C5ZA C4ZA H4ZB 112.2
C3ZA C4ZA H4ZB 112.2
H4ZA C4ZA H4ZB 109.8
O1ZA C5ZA C4ZA 103.5(12)
O1ZA C5ZA H5ZA 111.1
C4ZA C5ZA H5ZA 111.1
O1ZA C5ZA H5ZB 111.1
C4ZA C5ZA H5ZB 111.1
H5ZA C5ZA H5ZB 109.0
C2ZB O1ZB C5ZB 106(2)
O1ZB C2ZB C3ZB 107.9(19)
O1ZB C2ZB H2ZC 110.1
C3ZB C2ZB H2ZC 110.1
O1ZB C2ZB H2ZD 110.1
C3ZB C2ZB H2ZD 110.1
H2ZC C2ZB H2ZD 108.4
C4ZB C3ZB C2ZB 101.0(19)
C4ZB C3ZB H3ZC 111.6
C2ZB C3ZB H3ZC 111.6
C4ZB C3ZB H3ZD 111.6
C2ZB C3ZB H3ZD 111.6
H3ZC C3ZB H3ZD 109.4
C3ZB C4ZB C5ZB 104.3(18)
C3ZB C4ZB H4ZC 110.9
C5ZB C4ZB H4ZC 110.9
C3ZB C4ZB H4ZD 110.9
C5ZB C4ZB H4ZD 110.9
H4ZC C4ZB H4ZD 108.9
O1ZB C5ZB C4ZB 109.0(18)
O1ZB C5ZB H5ZC 109.9
C4ZB C5ZB H5ZC 109.9
O1ZB C5ZB H5ZD 109.9
C4ZB C5ZB H5ZD 109.9
H5ZC C5ZB H5ZD 108.3
C2ZC O1ZC C5ZC 101.5(12)
O1ZC C2ZC C3ZC 106.6(12)
O1ZC C2ZC H2ZE 110.4
C3ZC C2ZC H2ZE 110.4
O1ZC C2ZC H2ZF 110.4
C3ZC C2ZC H2ZF 110.4
H2ZE C2ZC H2ZF 108.6
C4ZC C3ZC C2ZC 104.6(12)
C4ZC C3ZC H3ZE 110.8
C2ZC C3ZC H3ZE 110.8
C4ZC C3ZC H3ZF 110.8
C2ZC C3ZC H3ZF 110.8
H3ZE C3ZC H3ZF 108.9
C3ZC C4ZC C5ZC 102.1(13)
C3ZC C4ZC H4ZE 111.3
C5ZC C4ZC H4ZE 111.3
C3ZC C4ZC H4ZF 111.3
C5ZC C4ZC H4ZF 111.3
H4ZE C4ZC H4ZF 109.2
O1ZC C5ZC C4ZC 109.8(12)
O1ZC C5ZC H5ZE 109.7
C4ZC C5ZC H5ZE 109.7
O1ZC C5ZC H5ZF 109.7
C4ZC C5ZC H5ZF 109.7
H5ZE C5ZC H5ZF 108.2
C5ZD O1ZD C2ZD 106.5(14)
O1ZD C2ZD C3ZD 106.7(14)
O1ZD C2ZD H2ZG 110.4
C3ZD C2ZD H2ZG 110.4
O1ZD C2ZD H2ZH 110.4
C3ZD C2ZD H2ZH 110.4
H2ZG C2ZD H2ZH 108.6
C4ZD C3ZD C2ZD 102.0(14)
C4ZD C3ZD H3ZG 111.4
C2ZD C3ZD H3ZG 111.4
C4ZD C3ZD H3ZH 111.4
C2ZD C3ZD H3ZH 111.4
H3ZG C3ZD H3ZH 109.2
C3ZD C4ZD C5ZD 111.7(14)
C3ZD C4ZD H4ZG 109.3
C5ZD C4ZD H4ZG 109.3
C3ZD C4ZD H4ZH 109.3
C5ZD C4ZD H4ZH 109.3
H4ZG C4ZD H4ZH 107.9
O1ZD C5ZD C4ZD 103.4(13)
O1ZD C5ZD H5ZG 111.1
C4ZD C5ZD H5ZG 111.1
O1ZD C5ZD H5ZH 111.1
C4ZD C5ZD H5ZH 111.1
H5ZG C5ZD H5ZH 109.0
C5ZE O1ZE C2ZE 110(2)
O1ZE C2ZE C3ZE 105(2)
O1ZE C2ZE H2ZI 110.8
C3ZE C2ZE H2ZI 110.8
O1ZE C2ZE H2ZJ 110.8
C3ZE C2ZE H2ZJ 110.8
H2ZI C2ZE H2ZJ 108.8
C2ZE C3ZE C4ZE 106.4(18)
C2ZE C3ZE H3ZI 110.4
C4ZE C3ZE H3ZI 110.4
C2ZE C3ZE H3ZJ 110.4
C4ZE C3ZE H3ZJ 110.4
H3ZI C3ZE H3ZJ 108.6
C3ZE C4ZE C5ZE 105.8(18)
C3ZE C4ZE H4ZI 110.6
C5ZE C4ZE H4ZI 110.6
C3ZE C4ZE H4ZJ 110.6
C5ZE C4ZE H4ZJ 110.6
H4ZI C4ZE H4ZJ 108.7
O1ZE C5ZE C4ZE 105.2(19)
O1ZE C5ZE H5ZI 110.7
C4ZE C5ZE H5ZI 110.7
O1ZE C5ZE H5ZJ 110.7
C4ZE C5ZE H5ZJ 110.7
H5ZI C5ZE H5ZJ 108.8
C5ZF O1ZF C2ZF 103(2)
O1ZF C2ZF C3ZF 105.7(17)
O1ZF C2ZF H2ZK 110.6
C3ZF C2ZF H2ZK 110.6
O1ZF C2ZF H2ZL 110.6
C3ZF C2ZF H2ZL 110.6
H2ZK C2ZF H2ZL 108.7
C2ZF C3ZF C4ZF 103.4(16)
C2ZF C3ZF H3ZK 111.1
C4ZF C3ZF H3ZK 111.1
C2ZF C3ZF H3ZL 111.1
C4ZF C3ZF H3ZL 111.1
H3ZK C3ZF H3ZL 109.0
C3ZF C4ZF C5ZF 100.7(18)
C3ZF C4ZF H4ZK 111.6
C5ZF C4ZF H4ZK 111.6
C3ZF C4ZF H4ZL 111.6
C5ZF C4ZF H4ZL 111.6
H4ZK C4ZF H4ZL 109.4
O1ZF C5ZF C4ZF 98.9(19)
O1ZF C5ZF H5ZK 112.0
C4ZF C5ZF H5ZK 112.0
O1ZF C5ZF H5ZL 112.0
C4ZF C5ZF H5ZL 112.0
H5ZK C5ZF H5ZL 109.7
C2ZG O1ZG C5ZG 107(2)
O1ZG C2ZG C3ZG 104(2)
O1ZG C2ZG H2ZM 110.9
C3ZG C2ZG H2ZM 110.9
O1ZG C2ZG H2ZN 110.9
C3ZG C2ZG H2ZN 110.9
H2ZM C2ZG H2ZN 109.0
C4ZG C3ZG C2ZG 105.7(18)
C4ZG C3ZG H3ZM 110.6
C2ZG C3ZG H3ZM 110.6
C4ZG C3ZG H3ZN 110.6
C2ZG C3ZG H3ZN 110.6
H3ZM C3ZG H3ZN 108.7
C3ZG C4ZG C5ZG 103.2(18)
C3ZG C4ZG H4ZM 111.1
C5ZG C4ZG H4ZM 111.1
C3ZG C4ZG H4ZN 111.1
C5ZG C4ZG H4ZN 111.1
H4ZM C4ZG H4ZN 109.1
O1ZG C5ZG C4ZG 104(2)
O1ZG C5ZG H5ZM 110.9
C4ZG C5ZG H5ZM 110.9
O1ZG C5ZG H5ZN 110.9
C4ZG C5ZG H5ZN 110.9
H5ZM C5ZG H5ZN 108.9
C5ZH O1ZH C2ZH 100.3(15)
O1ZH C2ZH C3ZH 104.2(17)
O1ZH C2ZH H2ZO 110.9
C3ZH C2ZH H2ZO 110.9
O1ZH C2ZH H2ZP 110.9
C3ZH C2ZH H2ZP 110.9
H2ZO C2ZH H2ZP 108.9
C2ZH C3ZH C4ZH 105.3(16)
C2ZH C3ZH H3ZO 110.7
C4ZH C3ZH H3ZO 110.7
C2ZH C3ZH H3ZP 110.7
C4ZH C3ZH H3ZP 110.7
H3ZO C3ZH H3ZP 108.8
C5ZH C4ZH C3ZH 99.9(18)
C5ZH C4ZH H4ZO 111.8
C3ZH C4ZH H4ZO 111.8
C5ZH C4ZH H4ZP 111.8
C3ZH C4ZH H4ZP 111.8
H4ZO C4ZH H4ZP 109.5
O1ZH C5ZH C4ZH 99.7(18)
O1ZH C5ZH H5ZO 111.8
C4ZH C5ZH H5ZO 111.8
O1ZH C5ZH H5ZP 111.8
C4ZH C5ZH H5ZP 111.8
H5ZO C5ZH H5ZP 109.6
C5ZI O1ZI C2ZI 105(2)
O1ZI C2ZI C3ZI 100(2)
O1ZI C2ZI H2ZQ 111.8
C3ZI C2ZI H2ZQ 111.8
O1ZI C2ZI H2ZR 111.8
C3ZI C2ZI H2ZR 111.8
H2ZQ C2ZI H2ZR 109.6
C2ZI C3ZI C4ZI 101(2)
C2ZI C3ZI H3ZQ 111.6
C4ZI C3ZI H3ZQ 111.6
C2ZI C3ZI H3ZR 111.6
C4ZI C3ZI H3ZR 111.6
H3ZQ C3ZI H3ZR 109.4
C5ZI C4ZI C3ZI 102.7(18)
C5ZI C4ZI H4ZQ 111.2
C3ZI C4ZI H4ZQ 111.2
C5ZI C4ZI H4ZR 111.2
C3ZI C4ZI H4ZR 111.2
H4ZQ C4ZI H4ZR 109.1
O1ZI C5ZI C4ZI 107(2)
O1ZI C5ZI H5ZQ 110.3
C4ZI C5ZI H5ZQ 110.3
O1ZI C5ZI H5ZR 110.3
C4ZI C5ZI H5ZR 110.3
H5ZQ C5ZI H5ZR 108.6
C2ZJ O1ZJ C5ZJ 107.7(16)
O1ZJ C2ZJ C3ZJ 106.4(16)
O1ZJ C2ZJ H2ZS 110.4
C3ZJ C2ZJ H2ZS 110.4
O1ZJ C2ZJ H2ZT 110.4
C3ZJ C2ZJ H2ZT 110.4
H2ZS C2ZJ H2ZT 108.6
C2ZJ C3ZJ C4ZJ 107.1(15)
C2ZJ C3ZJ H3ZS 110.3
C4ZJ C3ZJ H3ZS 110.3
C2ZJ C3ZJ H3ZT 110.3
C4ZJ C3ZJ H3ZT 110.3
H3ZS C3ZJ H3ZT 108.5
C3ZJ C4ZJ C5ZJ 100.7(15)
C3ZJ C4ZJ H4ZS 111.6
C5ZJ C4ZJ H4ZS 111.6
C3ZJ C4ZJ H4ZT 111.6
C5ZJ C4ZJ H4ZT 111.6
H4ZS C4ZJ H4ZT 109.4
O1ZJ C5ZJ C4ZJ 106.2(15)
O1ZJ C5ZJ H5ZS 110.5
C4ZJ C5ZJ H5ZS 110.5
O1ZJ C5ZJ H5ZT 110.5
C4ZJ C5ZJ H5ZT 110.5
H5ZS C5ZJ H5ZT 108.7
C2ZK O1ZK C5ZK 109(2)
O1ZK C2ZK C3ZK 101.4(18)
O1ZK C2ZK H2ZU 111.5
C3ZK C2ZK H2ZU 111.5
O1ZK C2ZK H2ZV 111.5
C3ZK C2ZK H2ZV 111.5
H2ZU C2ZK H2ZV 109.3
C2ZK C3ZK C4ZK 103(2)
C2ZK C3ZK H3ZU 111.2
C4ZK C3ZK H3ZU 111.2
C2ZK C3ZK H3ZV 111.2
C4ZK C3ZK H3ZV 111.2
H3ZU C3ZK H3ZV 109.1
C5ZK C4ZK C3ZK 94(2)
C5ZK C4ZK H4ZU 113.0
C3ZK C4ZK H4ZU 113.0
C5ZK C4ZK H4ZV 113.0
C3ZK C4ZK H4ZV 113.0
H4ZU C4ZK H4ZV 110.4
O1ZK C5ZK C4ZK 97(2)
O1ZK C5ZK H5ZU 112.3
C4ZK C5ZK H5ZU 112.3
O1ZK C5ZK H5ZV 112.3
C4ZK C5ZK H5ZV 112.3
H5ZU C5ZK H5ZV 109.9
C2ZL O1ZL C5ZL 102(2)
O1ZL C2ZL C3ZL 104(2)
O1ZL C2ZL H2ZW 110.9
C3ZL C2ZL H2ZW 110.9
O1ZL C2ZL H2ZX 110.9
C3ZL C2ZL H2ZX 110.9
H2ZW C2ZL H2ZX 108.9
C4ZL C3ZL C2ZL 103.8(18)
C4ZL C3ZL H3ZW 111.0
C2ZL C3ZL H3ZW 111.0
C4ZL C3ZL H3ZX 111.0
C2ZL C3ZL H3ZX 111.0
H3ZW C3ZL H3ZX 109.0
C5ZL C4ZL C3ZL 102.9(17)
C5ZL C4ZL H4ZW 111.2
C3ZL C4ZL H4ZW 111.2
C5ZL C4ZL H4ZX 111.2
C3ZL C4ZL H4ZX 111.2
H4ZW C4ZL H4ZX 109.1
O1ZL C5ZL C4ZL 106(2)
O1ZL C5ZL H5ZW 110.6
C4ZL C5ZL H5ZW 110.6
O1ZL C5ZL H5ZX 110.6
C4ZL C5ZL H5ZX 110.6
H5ZW C5ZL H5ZX 108.7
C5ZM O1ZM C2ZM 114.2(16)
O1ZM C2ZM C3ZM 103.5(16)
O1ZM C2ZM H2ZY 111.1
C3ZM C2ZM H2ZY 111.1
O1ZM C2ZM H2ZZ 111.1
C3ZM C2ZM H2ZZ 111.1
H2ZY C2ZM H2ZZ 109.0
C4ZM C3ZM C2ZM 105.3(17)
C4ZM C3ZM H3ZY 110.7
C2ZM C3ZM H3ZY 110.7
C4ZM C3ZM H3ZZ 110.7
C2ZM C3ZM H3ZZ 110.7
H3ZY C3ZM H3ZZ 108.8
C5ZM C4ZM C3ZM 106.6(16)
C5ZM C4ZM H4ZY 110.4
C3ZM C4ZM H4ZY 110.4
C5ZM C4ZM H4ZZ 110.4
C3ZM C4ZM H4ZZ 110.4
H4ZY C4ZM H4ZZ 108.6
O1ZM C5ZM C4ZM 106.0(16)
O1ZM C5ZM H5ZY 110.5
C4ZM C5ZM H5ZY 110.5
O1ZM C5ZM H5ZZ 110.5
C4ZM C5ZM H5ZZ 110.5
H5ZY C5ZM H5ZZ 108.7
C2ZN O1ZN C5ZN 105(2)
O1ZN C2ZN C3ZN 104.6(17)
O1ZN C2ZN H2[A 110.8
C3ZN C2ZN H2[A 110.8
O1ZN C2ZN H2[B 110.8
C3ZN C2ZN H2[B 110.8
H2[A C2ZN H2[B 108.9
C2ZN C3ZN C4ZN 101.5(18)
C2ZN C3ZN H3[A 111.5
C4ZN C3ZN H3[A 111.5
C2ZN C3ZN H3[B 111.5
C4ZN C3ZN H3[B 111.5
H3[A C3ZN H3[B 109.3
C5ZN C4ZN C3ZN 98(2)
C5ZN C4ZN H4[A 112.1
C3ZN C4ZN H4[A 112.1
C5ZN C4ZN H4[B 112.1
C3ZN C4ZN H4[B 112.1
H4[A C4ZN H4[B 109.8
O1ZN C5ZN C4ZN 96(2)
O1ZN C5ZN H5[A 112.6
C4ZN C5ZN H5[A 112.6
O1ZN C5ZN H5[B 112.6
C4ZN C5ZN H5[B 112.6
H5[A C5ZN H5[B 110.1
C5ZO O1ZO C2ZO 101(2)
O1ZO C2ZO C3ZO 99(2)
O1ZO C2ZO H2[C 112.0
C3ZO C2ZO H2[C 112.0
O1ZO C2ZO H2[D 112.0
C3ZO C2ZO H2[D 112.0
H2[C C2ZO H2[D 109.7
C4ZO C3ZO C2ZO 107.0(18)
C4ZO C3ZO H3[C 110.3
C2ZO C3ZO H3[C 110.3
C4ZO C3ZO H3[D 110.3
C2ZO C3ZO H3[D 110.3
H3[C C3ZO H3[D 108.6
C3ZO C4ZO C5ZO 98.6(17)
C3ZO C4ZO H4[C 112.1
C5ZO C4ZO H4[C 112.1
C3ZO C4ZO H4[D 112.1
C5ZO C4ZO H4[D 112.1
H4[C C4ZO H4[D 109.7
O1ZO C5ZO C4ZO 104(2)
O1ZO C5ZO H5[C 110.9
C4ZO C5ZO H5[C 110.9
O1ZO C5ZO H5[D 110.9
C4ZO C5ZO H5[D 110.9
H5[C C5ZO H5[D 108.9
C2ZP O1ZP C5ZP 102(2)
O1ZP C2ZP C3ZP 104(2)
O1ZP C2ZP H2[E 111.0
C3ZP C2ZP H2[E 111.0
O1ZP C2ZP H2[F 111.0
C3ZP C2ZP H2[F 111.0
H2[E C2ZP H2[F 109.0
C2ZP C3ZP C4ZP 102.8(16)
C2ZP C3ZP H3[E 111.2
C4ZP C3ZP H3[E 111.2
C2ZP C3ZP H3[F 111.2
C4ZP C3ZP H3[F 111.2
H3[E C3ZP H3[F 109.1
C3ZP C4ZP C5ZP 103.1(18)
C3ZP C4ZP H4[E 111.1
C5ZP C4ZP H4[E 111.1
C3ZP C4ZP H4[F 111.1
C5ZP C4ZP H4[F 111.1
H4[E C4ZP H4[F 109.1
O1ZP C5ZP C4ZP 98(2)
O1ZP C5ZP H5[E 112.1
C4ZP C5ZP H5[E 112.1
O1ZP C5ZP H5[F 112.1
C4ZP C5ZP H5[F 112.1
H5[E C5ZP H5[F 109.8
C5ZQ O1ZQ C2ZQ 108.0(19)
O1ZQ C2ZQ C3ZQ 109(2)
O1ZQ C2ZQ H2[G 110.0
C3ZQ C2ZQ H2[G 110.0
O1ZQ C2ZQ H2[H 110.0
C3ZQ C2ZQ H2[H 110.0
H2[G C2ZQ H2[H 108.3
C2ZQ C3ZQ C4ZQ 99(2)
C2ZQ C3ZQ H3[G 111.9
C4ZQ C3ZQ H3[G 111.9
C2ZQ C3ZQ H3[H 111.9
C4ZQ C3ZQ H3[H 111.9
H3[G C3ZQ H3[H 109.6
C5ZQ C4ZQ C3ZQ 100(2)
C5ZQ C4ZQ H4[G 111.7
C3ZQ C4ZQ H4[G 111.7
C5ZQ C4ZQ H4[H 111.7
C3ZQ C4ZQ H4[H 111.7
H4[G C4ZQ H4[H 109.5
O1ZQ C5ZQ C4ZQ 105(2)
O1ZQ C5ZQ H5[G 110.7
C4ZQ C5ZQ H5[G 110.7
O1ZQ C5ZQ H5[H 110.7
C4ZQ C5ZQ H5[H 110.7
H5[G C5ZQ H5[H 108.8
C2ZR O1ZR C5ZR 103(3)
O1ZR C2ZR C3ZR 104(2)
O1ZR C2ZR H2[I 110.9
C3ZR C2ZR H2[I 110.9
O1ZR C2ZR H2[J 110.9
C3ZR C2ZR H2[J 110.9
H2[I C2ZR H2[J 108.9
C2ZR C3ZR C4ZR 104.0(18)
C2ZR C3ZR H3[I 111.0
C4ZR C3ZR H3[I 111.0
C2ZR C3ZR H3[J 111.0
C4ZR C3ZR H3[J 111.0
H3[I C3ZR H3[J 109.0
C3ZR C4ZR C5ZR 102(2)
C3ZR C4ZR H4[I 111.4
C5ZR C4ZR H4[I 111.4
C3ZR C4ZR H4[J 111.4
C5ZR C4ZR H4[J 111.4
H4[I C4ZR H4[J 109.2
O1ZR C5ZR C4ZR 101(3)
O1ZR C5ZR H5[I 111.6
C4ZR C5ZR H5[I 111.6
O1ZR C5ZR H5[J 111.6
C4ZR C5ZR H5[J 111.6
H5[I C5ZR H5[J 109.4
C5ZT O1ZT C2ZT 101(2)
O1ZT C2ZT C3ZT 101(2)
O1ZT C2ZT H2[M 111.6
C3ZT C2ZT H2[M 111.6
O1ZT C2ZT H2[N 111.6
C3ZT C2ZT H2[N 111.6
H2[M C2ZT H2[N 109.4
C4ZT C3ZT C2ZT 101.5(18)
C4ZT C3ZT H3[M 111.5
C2ZT C3ZT H3[M 111.5
C4ZT C3ZT H3[N 111.5
C2ZT C3ZT H3[N 111.5
H3[M C3ZT H3[N 109.3
C3ZT C4ZT C5ZT 103.9(17)
C3ZT C4ZT H4[L 111.0
C5ZT C4ZT H4[L 111.0
C3ZT C4ZT H4[N 111.0
C5ZT C4ZT H4[N 111.0
H4[L C4ZT H4[N 109.0
O1ZT C5ZT C4ZT 104(2)
O1ZT C5ZT H5[L 111.0
C4ZT C5ZT H5[L 111.0
O1ZT C5ZT H5[N 111.0
C4ZT C5ZT H5[N 111.0
H5[L C5ZT H5[N 109.0

loop_
_geom_bond_atom_site_label_1
_geom_bond_atom_site_label_2
_geom_bond_distance
C1A C5A 1.407(9)
C1A C2A 1.411(9)
C1A C6A 1.470(9)
C2A N3A 1.345(7)
C2A C12A 1.505(9)
N3A N4A 1.370(7)
N3A Cu5' 1.991(6)
N4A C5A 1.354(8)
N4A Cu7' 1.997(5)
C5A C22A 1.508(9)
C6A C7A 1.380(10)
C6A C11A 1.395(9)
C7A C8A 1.391(10)
C7A H7AA 0.9500
C8A C9A 1.369(11)
C8A H8AA 0.9500
C9A C10A 1.383(11)
C9A H9AA 0.9500
C10A C11A 1.396(9)
C10A H10A 0.9500
C11A H11A 0.9500
C12A N13A 1.472(8)
C12A H12A 0.9900
C12A H12B 0.9900
N13A C15A 1.451(8)
N13A C14A 1.478(8)
N13A Cu5' 2.317(5)
C14A H14A 0.9800
C14A H14B 0.9800
C14A H14C 0.9800
C15A C16A 1.513(8)
C15A H15A 0.9900
C15A H15B 0.9900
C16A N17A 1.344(8)
C16A C21A 1.390(9)
N17A C18A 1.351(7)
N17A Cu5' 2.062(5)
C18A C19A 1.379(9)
C18A H18A 0.9500
C19A C20A 1.377(9)
C19A H19A 0.9500
C20A C21A 1.399(9)
C20A H20A 0.9500
C21A H21A 0.9500
C22A N23A 1.481(8)
C22A H22A 0.9900
C22A H22B 0.9900
N23A C25A 1.473(8)
N23A C24A 1.479(9)
N23A Cu7' 2.347(6)
C24A H24A 0.9800
C24A H24B 0.9800
C24A H24C 0.9800
C25A C26A 1.517(10)
C25A H25A 0.9900
C25A H25B 0.9900
C26A N27A 1.345(8)
C26A C31A 1.384(9)
N27A C28A 1.361(9)
N27A Cu7' 2.064(6)
C28A C29A 1.365(10)
C28A H28A 0.9500
C29A C30A 1.373(10)
C29A H29A 0.9500
C30A C31A 1.390(10)
C30A H30A 0.9500
C31A H31A 0.9500
C1B C2B 1.405(9)
C1B C5B 1.408(8)
C1B C6B 1.477(9)
C2B N3B 1.349(8)
C2B C12B 1.494(9)
N3B N4B 1.382(7)
N3B Cu8' 1.958(6)
N4B C5B 1.345(8)
N4B Cu6' 2.005(5)
C5B C22B 1.494(9)
C6B C11B 1.396(9)
C6B C7B 1.393(9)
C7B C8B 1.388(9)
C7B H7BA 0.9500
C8B C9B 1.365(10)
C8B H8BA 0.9500
C9B C10B 1.382(10)
C9B H9BA 0.9500
C10B C11B 1.385(9)
C10B H10B 0.9500
C11B H11B 0.9500
C12B N13B 1.458(8)
C12B H12C 0.9900
C12B H12D 0.9900
N13B C15B 1.431(9)
N13B C14B 1.466(9)
N13B Cu8' 2.297(5)
C14B H14D 0.9800
C14B H14E 0.9800
C14B H14F 0.9800
C15B C16B 1.537(11)
C15B H15C 0.9900
C15B H15D 0.9900
C16B N17B 1.341(8)
C16B C21B 1.412(10)
N17B C18B 1.331(10)
N17B Cu8' 2.085(6)
C18B C19B 1.373(11)
C18B H18B 0.9500
C19B C20B 1.357(11)
C19B H19B 0.9500
C20B C21B 1.377(12)
C20B H20B 0.9500
C21B H21B 0.9500
C22B N23B 1.483(7)
C22B H22C 0.9900
C22B H22D 0.9900
N23B C24B 1.466(8)
N23B C25B 1.475(9)
N23B Cu6' 2.355(6)
C24B H24D 0.9800
C24B H24E 0.9800
C24B H24F 0.9800
C25B C26B 1.486(9)
C25B H25C 0.9900
C25B H25D 0.9900
C26B N27B 1.353(9)
C26B C31B 1.382(10)
N27B C28B 1.370(8)
N27B Cu6' 2.050(6)
C28B C29B 1.382(10)
C28B H28B 0.9500
C29B C30B 1.391(12)
C29B H29B 0.9500
C30B C31B 1.369(11)
C30B H30B 0.9500
C31B H31B 0.9500
C1C C2C 1.411(9)
C1C C5C 1.419(9)
C1C C6C 1.459(9)
C2C N3C 1.355(8)
C2C C12C 1.500(9)
N3C N4C 1.371(7)
N3C Cu6 1.982(6)
N4C C5C 1.334(8)
N4C Cu7 2.018(5)
C5C C22C 1.500(9)
C6C C11C 1.403(9)
C6C C7C 1.414(10)
C7C C8C 1.377(10)
C7C H7CA 0.9500
C8C C9C 1.374(11)
C8C H8CA 0.9500
C9C C10C 1.355(11)
C9C H9CA 0.9500
C10C C11C 1.389(10)
C10C H10C 0.9500
C11C H11C 0.9500
C12C N13C 1.480(8)
C12C H12E 0.9900
C12C H12F 0.9900
N13C C15C 1.467(8)
N13C C14C 1.469(8)
N13C Cu6 2.323(5)
C14C H14G 0.9800
C14C H14H 0.9800
C14C H14I 0.9800
C15C C16C 1.504(9)
C15C H15E 0.9900
C15C H15F 0.9900
C16C N17C 1.352(8)
C16C C21C 1.377(9)
N17C C18C 1.361(8)
N17C Cu6 2.072(5)
C18C C19C 1.384(10)
C18C H18C 0.9500
C19C C20C 1.369(10)
C19C H19C 0.9500
C20C C21C 1.373(9)
C20C H20C 0.9500
C21C H21C 0.9500
C22C N23C 1.464(8)
C22C H22E 0.9900
C22C H22F 0.9900
N23C C25C 1.475(8)
N23C C24C 1.476(8)
N23C Cu7 2.370(5)
C24C H24G 0.9800
C24C H24H 0.9800
C24C H24I 0.9800
C25C C26C 1.494(9)
C25C H25E 0.9900
C25C H25F 0.9900
C26C N27C 1.341(8)
C26C C31C 1.405(10)
N27C C28C 1.351(9)
N27C Cu7 2.082(6)
C28C C29C 1.378(10)
C28C H28C 0.9500
C29C C30C 1.384(10)
C29C H29C 0.9500
C30C C31C 1.393(10)
C30C H30C 0.9500
C31C H31C 0.9500
C1D C2D 1.412(9)
C1D C5D 1.410(8)
C1D C6D 1.467(9)
C2D N3D 1.356(8)
C2D C12D 1.509(9)
N3D N4D 1.375(7)
N3D Cu8 1.962(6)
N4D C5D 1.343(8)
N4D Cu5 1.986(5)
C5D C22D 1.519(9)
C6D C11D 1.393(10)
C6D C7D 1.395(9)
C7D C8D 1.386(9)
C7D H7DA 0.9500
C8D C9D 1.375(11)
C8D H8DA 0.9500
C9D C10D 1.377(12)
C9D H9DA 0.9500
C10D C11D 1.389(10)
C10D H10D 0.9500
C11D H11D 0.9500
C12D N13D 1.481(8)
C12D H12G 0.9900
C12D H12H 0.9900
N13D C14D 1.456(9)
N13D C15D 1.461(9)
N13D Cu8 2.323(5)
C14D H14J 0.9800
C14D H14K 0.9800
C14D H14L 0.9800
C15D C16D 1.489(10)
C15D H15G 0.9900
C15D H15H 0.9900
C16D N17D 1.356(8)
C16D C21D 1.411(10)
N17D C18D 1.338(9)
N17D Cu8 2.090(6)
C18D C19D 1.393(10)
C18D H18D 0.9500
C19D C20D 1.375(10)
C19D H19D 0.9500
C20D C21D 1.351(11)
C20D H20D 0.9500
C21D H21D 0.9500
C22D N23D 1.464(7)
C22D H22G 0.9900
C22D H22H 0.9900
N23D C25D 1.469(9)
N23D C24D 1.476(8)
N23D Cu5 2.387(5)
C24D H24J 0.9800
C24D H24K 0.9800
C24D H24L 0.9800
C25D C26D 1.517(9)
C25D H25G 0.9900
C25D H25H 0.9900
C26D N27D 1.350(9)
C26D C31D 1.370(9)
N27D C28D 1.351(8)
N27D Cu5 2.039(5)
C28D C29D 1.393(9)
C28D H28D 0.9500
C29D C30D 1.376(10)
C29D H29D 0.9500
C30D C31D 1.384(10)
C30D H30D 0.9500
C31D H31D 0.9500
C1E C2E 1.373(12)
C1E C6E 1.397(10)
C1E C11E 1.526(11)
C2E C3E 1.367(13)
C2E H2EA 0.9500
C3E C4E 1.437(13)
C3E C31E 1.513(15)
C4E C5E 1.391(12)
C4E H4EA 0.9500
C5E C6E 1.420(10)
C5E C51E 1.527(11)
C6E Cu4' 1.936(8)
C6E Cu7' 2.175(6)
C11E H11E 0.9800
C11E H11F 0.9800
C11E H11G 0.9800
C31E H31E 0.9800
C31E H31F 0.9800
C31E H31G 0.9800
C51E H51A 0.9800
C51E H51B 0.9800
C51E H51C 0.9800
C1F C2F 1.411(12)
C1F C6F 1.423(10)
C1F C11F 1.508(12)
C2F C3F 1.380(12)
C2F H2FA 0.9500
C3F C4F 1.397(12)
C3F C31F 1.500(12)
C4F C5F 1.383(10)
C4F H4FA 0.9500
C5F C6F 1.440(11)
C5F C51F 1.502(10)
C6F Cu2' 1.920(7)
C6F Cu8' 2.104(7)
C11F H11H 0.9800
C11F H11I 0.9800
C11F H11J 0.9800
C31F H31H 0.9800
C31F H31I 0.9800
C31F H31J 0.9800
C51F H51D 0.9800
C51F H51E 0.9800
C51F H51F 0.9800
C1G C2G 1.387(10)
C1G C6G 1.433(9)
C1G C11G 1.527(10)
C2G C3G 1.378(10)
C2G H2GA 0.9500
C3G C4G 1.397(9)
C3G C31G 1.506(10)
C4G C5G 1.383(10)
C4G H4GA 0.9500
C5G C6G 1.426(9)
C5G C51G 1.522(9)
C6G Cu3' 1.919(7)
C6G Cu6' 2.133(7)
C11G H11K 0.9800
C11G H11L 0.9800
C11G H11M 0.9800
C31G H31K 0.9800
C31G H31L 0.9800
C31G H31M 0.9800
C51G H51G 0.9800
C51G H51H 0.9800
C51G H51I 0.9800
C1H C6H 1.409(10)
C1H C2H 1.416(9)
C1H C11H 1.506(9)
C2H C3H 1.365(10)
C2H H2HA 0.9500
C3H C4H 1.378(10)
C3H C31H 1.529(10)
C4H C5H 1.392(9)
C4H H4HA 0.9500
C5H C6H 1.434(9)
C5H C51H 1.513(10)
C6H Cu1' 1.930(6)
C6H Cu5' 2.149(7)
C11H H11N 0.9800
C11H H11O 0.9800
C11H H11P 0.9800
C31H H31N 0.9800
C31H H31O 0.9800
C31H H31P 0.9800
C51H H51J 0.9800
C51H H51K 0.9800
C51H H51L 0.9800
C1I C2I 1.399(11)
C1I C6I 1.425(11)
C1I C11I 1.508(11)
C2I C3I 1.391(13)
C2I H2IA 0.9500
C3I C4I 1.383(13)
C3I C31I 1.524(13)
C4I C5I 1.382(12)
C4I H4IA 0.9500
C5I C6I 1.434(11)
C5I C51I 1.502(13)
C6I Cu3 1.924(7)
C6I Cu8 2.104(7)
C11I H11Q 0.9800
C11I H11R 0.9800
C11I H11S 0.9800
C31I H31Q 0.9800
C31I H31R 0.9800
C31I H31S 0.9800
C51I H51M 0.9800
C51I H51N 0.9800
C51I H51O 0.9800
C1J C6J 1.415(9)
C1J C2J 1.421(9)
C1J C11J 1.516(9)
C2J C3J 1.387(10)
C2J H2JA 0.9500
C3J C4J 1.417(9)
C3J C31J 1.512(8)
C4J C5J 1.406(9)
C4J H4JA 0.9500
C5J C6J 1.411(9)
C5J C51J 1.519(9)
C6J Cu4 1.918(6)
C6J Cu6 2.149(7)
C11J H11T 0.9800
C11J H11U 0.9800
C11J H11V 0.9800
C31J H31T 0.9800
C31J H31U 0.9800
C31J H31V 0.9800
C51J H51P 0.9800
C51J H51Q 0.9800
C51J H51R 0.9800
C1K C2K 1.388(10)
C1K C6K 1.419(9)
C1K C11K 1.508(9)
C2K C3K 1.393(9)
C2K H2KA 0.9500
C3K C4K 1.392(9)
C3K C31K 1.502(10)
C4K C5K 1.378(9)
C4K H4KA 0.9500
C5K C6K 1.425(9)
C5K C51K 1.507(9)
C6K Cu1 1.924(7)
C6K Cu5 2.115(7)
C11K H11W 0.9800
C11K H11X 0.9800
C11K H11Y 0.9800
C31K H31W 0.9800
C31K H31X 0.9800
C31K H31Y 0.9800
C51K H51S 0.9800
C51K H51T 0.9800
C51K H51U 0.9800
C1L C2L 1.413(11)
C1L C6L 1.415(11)
C1L C11L 1.517(10)
C2L C3L 1.378(12)
C2L H2LA 0.9500
C3L C4L 1.401(13)
C3L C31L 1.518(13)
C4L C5L 1.396(12)
C4L H4LA 0.9500
C5L C6L 1.435(10)
C5L C51L 1.478(11)
C6L Cu2 1.913(8)
C6L Cu7 2.157(7)
C11L H11Z 0.9800
C11L H12I 0.9800
C11L H12J 0.9800
C31L H31Z 0.9800
C31L H32A 0.9800
C31L H32B 0.9800
C51L H51V 0.9800
C51L H51W 0.9800
C51L H51X 0.9800
O1 Cu3 1.843(5)
O1 Cu2 1.848(5)
O1 Cu1 1.854(5)
O1 Cu4 1.860(4)
Cu1 Cu5 2.4481(15)
Cu1 Cu4 2.7323(13)
Cu1 Cu3 2.9164(15)
Cu6 Cu4 2.4357(13)
Cu7 Cu2 2.4243(14)
Cu2 Cu4 2.9106(14)
Cu3 Cu8 2.4064(13)
Cu3 Cu4 2.9414(14)
O1' Cu2' 1.836(4)
O1' Cu3' 1.853(5)
O1' Cu4' 1.851(5)
O1' Cu1' 1.862(4)
Cu1' Cu5' 2.4358(13)
Cu1' Cu3' 2.7323(13)
Cu1' Cu2' 2.9018(14)
Cu1' Cu4' 2.9668(14)
Cu2' Cu8' 2.4073(13)
Cu2' Cu3' 2.8943(15)
Cu3' Cu6' 2.4501(15)
Cu4' Cu7' 2.4409(14)
O1ZA C5ZA 1.428(15)
O1ZA C2ZA 1.463(14)
C2ZA C3ZA 1.469(16)
C2ZA H2ZA 0.9900
C2ZA H2ZB 0.9900
C3ZA C4ZA 1.535(16)
C3ZA H3ZA 0.9900
C3ZA H3ZB 0.9900
C4ZA C5ZA 1.506(16)
C4ZA H4ZA 0.9900
C4ZA H4ZB 0.9900
C5ZA H5ZA 0.9900
C5ZA H5ZB 0.9900
O1ZB C2ZB 1.392(17)
O1ZB C5ZB 1.421(19)
C2ZB C3ZB 1.524(19)
C2ZB H2ZC 0.9900
C2ZB H2ZD 0.9900
C3ZB C4ZB 1.499(19)
C3ZB H3ZC 0.9900
C3ZB H3ZD 0.9900
C4ZB C5ZB 1.519(19)
C4ZB H4ZC 0.9900
C4ZB H4ZD 0.9900
C5ZB H5ZC 0.9900
C5ZB H5ZD 0.9900
O1ZC C2ZC 1.402(13)
O1ZC C5ZC 1.418(13)
C2ZC C3ZC 1.523(15)
C2ZC H2ZE 0.9900
C2ZC H2ZF 0.9900
C3ZC C4ZC 1.482(15)
C3ZC H3ZE 0.9900
C3ZC H3ZF 0.9900
C4ZC C5ZC 1.507(16)
C4ZC H4ZE 0.9900
C4ZC H4ZF 0.9900
C5ZC H5ZE 0.9900
C5ZC H5ZF 0.9900
O1ZD C5ZD 1.417(15)
O1ZD C2ZD 1.443(16)
C2ZD C3ZD 1.489(17)
C2ZD H2ZG 0.9900
C2ZD H2ZH 0.9900
C3ZD C4ZD 1.436(16)
C3ZD H3ZG 0.9900
C3ZD H3ZH 0.9900
C4ZD C5ZD 1.465(15)
C4ZD H4ZG 0.9900
C4ZD H4ZH 0.9900
C5ZD H5ZG 0.9900
C5ZD H5ZH 0.9900
O1ZE C5ZE 1.428(19)
O1ZE C2ZE 1.450(19)
C2ZE C3ZE 1.499(19)
C2ZE H2ZI 0.9900
C2ZE H2ZJ 0.9900
C3ZE C4ZE 1.513(19)
C3ZE H3ZI 0.9900
C3ZE H3ZJ 0.9900
C4ZE C5ZE 1.532(19)
C4ZE H4ZI 0.9900
C4ZE H4ZJ 0.9900
C5ZE H5ZI 0.9900
C5ZE H5ZJ 0.9900
O1ZF C5ZF 1.438(18)
O1ZF C2ZF 1.453(18)
C2ZF C3ZF 1.508(18)
C2ZF H2ZK 0.9900
C2ZF H2ZL 0.9900
C3ZF C4ZF 1.525(18)
C3ZF H3ZK 0.9900
C3ZF H3ZL 0.9900
C4ZF C5ZF 1.534(19)
C4ZF H4ZK 0.9900
C4ZF H4ZL 0.9900
C5ZF H5ZK 0.9900
C5ZF H5ZL 0.9900
O1ZG C2ZG 1.41(2)
O1ZG C5ZG 1.43(2)
C2ZG C3ZG 1.53(2)
C2ZG H2ZM 0.9900
C2ZG H2ZN 0.9900
C3ZG C4ZG 1.53(2)
C3ZG H3ZM 0.9900
C3ZG H3ZN 0.9900
C4ZG C5ZG 1.538(19)
C4ZG H4ZM 0.9900
C4ZG H4ZN 0.9900
C5ZG H5ZM 0.9900
C5ZG H5ZN 0.9900
O1ZH C5ZH 1.469(18)
O1ZH C2ZH 1.469(18)
C2ZH C3ZH 1.502(19)
C2ZH H2ZO 0.9900
C2ZH H2ZP 0.9900
C3ZH C4ZH 1.541(19)
C3ZH H3ZO 0.9900
C3ZH H3ZP 0.9900
C4ZH C5ZH 1.536(19)
C4ZH H4ZO 0.9900
C4ZH H4ZP 0.9900
C5ZH H5ZO 0.9900
C5ZH H5ZP 0.9900
O1ZI C5ZI 1.425(19)
O1ZI C2ZI 1.44(2)
C2ZI C3ZI 1.53(2)
C2ZI H2ZQ 0.9900
C2ZI H2ZR 0.9900
C3ZI C4ZI 1.54(2)
C3ZI H3ZQ 0.9900
C3ZI H3ZR 0.9900
C4ZI C5ZI 1.51(2)
C4ZI H4ZQ 0.9900
C4ZI H4ZR 0.9900
C5ZI H5ZQ 0.9900
C5ZI H5ZR 0.9900
O1ZJ C2ZJ 1.379(17)
O1ZJ C5ZJ 1.428(17)
C2ZJ C3ZJ 1.519(18)
C2ZJ H2ZS 0.9900
C2ZJ H2ZT 0.9900
C3ZJ C4ZJ 1.507(18)
C3ZJ H3ZS 0.9900
C3ZJ H3ZT 0.9900
C4ZJ C5ZJ 1.522(18)
C4ZJ H4ZS 0.9900
C4ZJ H4ZT 0.9900
C5ZJ H5ZS 0.9900
C5ZJ H5ZT 0.9900
O1ZK C2ZK 1.446(19)
O1ZK C5ZK 1.459(19)
C2ZK C3ZK 1.520(19)
C2ZK H2ZU 0.9900
C2ZK H2ZV 0.9900
C3ZK C4ZK 1.55(2)
C3ZK H3ZU 0.9900
C3ZK H3ZV 0.9900
C4ZK C5ZK 1.53(2)
C4ZK H4ZU 0.9900
C4ZK H4ZV 0.9900
C5ZK H5ZU 0.9900
C5ZK H5ZV 0.9900
O1ZL C2ZL 1.44(2)
O1ZL C5ZL 1.463(19)
C2ZL C3ZL 1.544(19)
C2ZL H2ZW 0.9900
C2ZL H2ZX 0.9900
C3ZL C4ZL 1.547(19)
C3ZL H3ZW 0.9900
C3ZL H3ZX 0.9900
C4ZL C5ZL 1.539(19)
C4ZL H4ZW 0.9900
C4ZL H4ZX 0.9900
C5ZL H5ZW 0.9900
C5ZL H5ZX 0.9900
O1ZM C5ZM 1.405(18)
O1ZM C2ZM 1.446(18)
C2ZM C3ZM 1.526(19)
C2ZM H2ZY 0.9900
C2ZM H2ZZ 0.9900
C3ZM C4ZM 1.528(19)
C3ZM H3ZY 0.9900
C3ZM H3ZZ 0.9900
C4ZM C5ZM 1.505(18)
C4ZM H4ZY 0.9900
C4ZM H4ZZ 0.9900
C5ZM H5ZY 0.9900
C5ZM H5ZZ 0.9900
O1ZN C2ZN 1.464(19)
O1ZN C5ZN 1.47(2)
C2ZN C3ZN 1.533(19)
C2ZN H2[A 0.9900
C2ZN H2[B 0.9900
C3ZN C4ZN 1.554(19)
C3ZN H3[A 0.9900
C3ZN H3[B 0.9900
C4ZN C5ZN 1.53(2)
C4ZN H4[A 0.9900
C4ZN H4[B 0.9900
C5ZN H5[A 0.9900
C5ZN H5[B 0.9900
O1ZO C5ZO 1.424(19)
O1ZO C2ZO 1.434(19)
C2ZO C3ZO 1.54(2)
C2ZO H2[C 0.9900
C2ZO H2[D 0.9900
C3ZO C4ZO 1.530(19)
C3ZO H3[C 0.9900
C3ZO H3[D 0.9900
C4ZO C5ZO 1.53(2)
C4ZO H4[C 0.9900
C4ZO H4[D 0.9900
C5ZO H5[C 0.9900
C5ZO H5[D 0.9900
O1ZP C2ZP 1.436(19)
O1ZP C5ZP 1.433(19)
C2ZP C3ZP 1.516(19)
C2ZP H2[E 0.9900
C2ZP H2[F 0.9900
C3ZP C4ZP 1.513(19)
C3ZP H3[E 0.9900
C3ZP H3[F 0.9900
C4ZP C5ZP 1.540(19)
C4ZP H4[E 0.9900
C4ZP H4[F 0.9900
C5ZP H5[E 0.9900
C5ZP H5[F 0.9900
O1ZQ C5ZQ 1.434(19)
O1ZQ C2ZQ 1.435(19)
C2ZQ C3ZQ 1.51(2)
C2ZQ H2[G 0.9900
C2ZQ H2[H 0.9900
C3ZQ C4ZQ 1.55(2)
C3ZQ H3[G 0.9900
C3ZQ H3[H 0.9900
C4ZQ C5ZQ 1.54(2)
C4ZQ H4[G 0.9900
C4ZQ H4[H 0.9900
C5ZQ H5[G 0.9900
C5ZQ H5[H 0.9900
O1ZR C2ZR 1.44(2)
O1ZR C5ZR 1.44(2)
C2ZR C3ZR 1.54(2)
C2ZR H2[I 0.9900
C2ZR H2[J 0.9900
C3ZR C4ZR 1.53(2)
C3ZR H3[I 0.9900
C3ZR H3[J 0.9900
C4ZR C5ZR 1.54(2)
C4ZR H4[I 0.9900
C4ZR H4[J 0.9900
C5ZR H5[I 0.9900
C5ZR H5[J 0.9900
O1ZT C5ZT 1.421(19)
O1ZT C2ZT 1.46(2)
C2ZT C3ZT 1.54(2)
C2ZT H2[M 0.9900
C2ZT H2[N 0.9900
C3ZT C4ZT 1.53(2)
C3ZT H3[M 0.9900
C3ZT H3[N 0.9900
C4ZT C5ZT 1.54(2)
C4ZT H4[L 0.9900
C4ZT H4[N 0.9900
C5ZT H5[L 0.9900
C5ZT H5[N 0.9900

loop_
_geom_torsion_atom_site_label_1
_geom_torsion_atom_site_label_2
_geom_torsion_atom_site_label_3
_geom_torsion_atom_site_label_4
_geom_torsion
C5A C1A C2A N3A -0.5(7)
C6A C1A C2A N3A -177.2(6)
C5A C1A C2A C12A 179.0(7)
C6A C1A C2A C12A 2.3(12)
C1A C2A N3A N4A -0.4(7)
C12A C2A N3A N4A 180.0(5)
C1A C2A N3A Cu5' 175.8(4)
C12A C2A N3A Cu5' -3.8(8)
C2A N3A N4A C5A 1.3(7)
Cu5' N3A N4A C5A -174.4(5)
C2A N3A N4A Cu7' -178.4(5)
Cu5' N3A N4A Cu7' 5.9(9)
N3A N4A C5A C1A -1.6(7)
Cu7' N4A C5A C1A 178.1(4)
N3A N4A C5A C22A -179.8(5)
Cu7' N4A C5A C22A -0.1(8)
C2A C1A C5A N4A 1.3(7)
C6A C1A C5A N4A 178.0(6)
C2A C1A C5A C22A 179.1(7)
C6A C1A C5A C22A -4.2(12)
C5A C1A C6A C7A -32.0(10)
C2A C1A C6A C7A 143.8(7)
C5A C1A C6A C11A 147.8(7)
C2A C1A C6A C11A -36.3(10)
C11A C6A C7A C8A 1.2(10)
C1A C6A C7A C8A -178.9(7)
C6A C7A C8A C9A -1.4(11)
C7A C8A C9A C10A 0.7(12)
C8A C9A C10A C11A 0.2(11)
C7A C6A C11A C10A -0.3(10)
C1A C6A C11A C10A 179.9(6)
C9A C10A C11A C6A -0.4(11)
N3A C2A C12A N13A 29.8(8)
C1A C2A C12A N13A -149.8(7)
C2A C12A N13A C15A 70.7(6)
C2A C12A N13A C14A -162.9(5)
C2A C12A N13A Cu5' -36.2(6)
C12A N13A C15A C16A -154.8(5)
C14A N13A C15A C16A 79.0(6)
Cu5' N13A C15A C16A -44.7(5)
N13A C15A C16A N17A 36.7(8)
N13A C15A C16A C21A -147.5(6)
C21A C16A N17A C18A 1.4(10)
C15A C16A N17A C18A 177.1(6)
C21A C16A N17A Cu5' -178.4(5)
C15A C16A N17A Cu5' -2.7(7)
C16A N17A C18A C19A -0.5(10)
Cu5' N17A C18A C19A 179.4(5)
N17A C18A C19A C20A 0.1(10)
C18A C19A C20A C21A -0.6(10)
N17A C16A C21A C20A -1.9(10)
C15A C16A C21A C20A -177.5(6)
C19A C20A C21A C16A 1.5(10)
N4A C5A C22A N23A 26.4(8)
C1A C5A C22A N23A -151.2(7)
C5A C22A N23A C25A 71.1(7)
C5A C22A N23A C24A -164.1(5)
C5A C22A N23A Cu7' -34.5(6)
C24A N23A C25A C26A 80.9(7)
C22A N23A C25A C26A -154.0(6)
Cu7' N23A C25A C26A -44.1(5)
N23A C25A C26A N27A 34.4(8)
N23A C25A C26A C31A -150.4(6)
C31A C26A N27A C28A 0.4(9)
C25A C26A N27A C28A 175.5(6)
C31A C26A N27A Cu7' -174.4(5)
C25A C26A N27A Cu7' 0.7(7)
C26A N27A C28A C29A 0.6(10)
Cu7' N27A C28A C29A 174.7(5)
N27A C28A C29A C30A -1.2(11)
C28A C29A C30A C31A 0.8(10)
N27A C26A C31A C30A -0.7(10)
C25A C26A C31A C30A -175.7(6)
C29A C30A C31A C26A 0.1(10)
C5B C1B C2B N3B 0.9(8)
C6B C1B C2B N3B 176.0(6)
C5B C1B C2B C12B -170.4(8)
C6B C1B C2B C12B 4.8(13)
C1B C2B N3B N4B -0.1(8)
C12B C2B N3B N4B 172.7(6)
C1B C2B N3B Cu8' -176.4(5)
C12B C2B N3B Cu8' -3.6(8)
C2B N3B N4B C5B -0.9(7)
Cu8' N3B N4B C5B 174.8(5)
C2B N3B N4B Cu6' -175.3(5)
Cu8' N3B N4B Cu6' 0.4(9)
N3B N4B C5B C1B 1.5(8)
Cu6' N4B C5B C1B 176.6(5)
N3B N4B C5B C22B -177.2(6)
Cu6' N4B C5B C22B -2.0(8)
C2B C1B C5B N4B -1.4(8)
C6B C1B C5B N4B -176.5(6)
C2B C1B C5B C22B 177.0(7)
C6B C1B C5B C22B 1.9(13)
C2B C1B C6B C11B 38.0(10)
C5B C1B C6B C11B -148.0(7)
C2B C1B C6B C7B -139.3(7)
C5B C1B C6B C7B 34.7(10)
C11B C6B C7B C8B -3.1(10)
C1B C6B C7B C8B 174.3(6)
C6B C7B C8B C9B 0.9(11)
C7B C8B C9B C10B 1.7(11)
C8B C9B C10B C11B -1.9(11)
C9B C10B C11B C6B -0.5(11)
C7B C6B C11B C10B 2.9(9)
C1B C6B C11B C10B -174.6(6)
N3B C2B C12B N13B 25.8(9)
C1B C2B C12B N13B -163.3(7)
C2B C12B N13B C15B -144.2(6)
C2B C12B N13B C14B 89.3(7)
C2B C12B N13B Cu8' -30.7(7)
C12B N13B C15B C16B 72.5(7)
C14B N13B C15B C16B -161.2(6)
Cu8' N13B C15B C16B -40.9(6)
N13B C15B C16B N17B 35.5(9)
N13B C15B C16B C21B -149.1(6)
C21B C16B N17B C18B -0.7(10)
C15B C16B N17B C18B 174.7(7)
C21B C16B N17B Cu8' 177.2(5)
C15B C16B N17B Cu8' -7.5(8)
C16B N17B C18B C19B 1.7(12)
Cu8' N17B C18B C19B -175.9(6)
N17B C18B C19B C20B -1.7(13)
C18B C19B C20B C21B 0.6(13)
C19B C20B C21B C16B 0.3(12)
N17B C16B C21B C20B -0.3(11)
C15B C16B C21B C20B -175.4(7)
N4B C5B C22B N23B -25.9(9)
C1B C5B C22B N23B 155.8(7)
C5B C22B N23B C24B 163.6(6)
C5B C22B N23B C25B -70.5(7)
C5B C22B N23B Cu6' 35.1(6)
C24B N23B C25B C26B -80.0(7)
C22B N23B C25B C26B 154.0(6)
Cu6' N23B C25B C26B 45.0(6)
N23B C25B C26B N27B -38.8(8)
N23B C25B C26B C31B 142.8(7)
C31B C26B N27B C28B 2.6(10)
C25B C26B N27B C28B -175.8(6)
C31B C26B N27B Cu6' -176.4(6)
C25B C26B N27B Cu6' 5.2(8)
C26B N27B C28B C29B -2.4(10)
Cu6' N27B C28B C29B 176.5(6)
N27B C28B C29B C30B 1.2(12)
C28B C29B C30B C31B -0.1(13)
C29B C30B C31B C26B 0.3(13)
N27B C26B C31B C30B -1.6(12)
C25B C26B C31B C30B 176.7(8)
C5C C1C C2C N3C -1.2(7)
C6C C1C C2C N3C 179.8(6)
C5C C1C C2C C12C -178.8(7)
C6C C1C C2C C12C 2.2(12)
C1C C2C N3C N4C 1.3(7)
C12C C2C N3C N4C 179.3(5)
C1C C2C N3C Cu6 -175.0(4)
C12C C2C N3C Cu6 3.0(8)
C2C N3C N4C C5C -0.8(7)
Cu6 N3C N4C C5C 174.7(5)
C2C N3C N4C Cu7 178.2(4)
Cu6 N3C N4C Cu7 -6.3(9)
N3C N4C C5C C1C 0.1(7)
Cu7 N4C C5C C1C -179.0(4)
N3C N4C C5C C22C 179.2(6)
Cu7 N4C C5C C22C 0.0(8)
C2C C1C C5C N4C 0.7(7)
C6C C1C C5C N4C 179.7(6)
C2C C1C C5C C22C -178.2(7)
C6C C1C C5C C22C 0.8(12)
C2C C1C C6C C11C 30.7(11)
C5C C1C C6C C11C -148.2(7)
C2C C1C C6C C7C -150.3(7)
C5C C1C C6C C7C 30.9(11)
C11C C6C C7C C8C -0.7(10)
C1C C6C C7C C8C -179.8(7)
C6C C7C C8C C9C 0.1(11)
C7C C8C C9C C10C -0.1(12)
C8C C9C C10C C11C 0.8(11)
C9C C10C C11C C6C -1.5(11)
C7C C6C C11C C10C 1.4(10)
C1C C6C C11C C10C -179.5(6)
N3C C2C C12C N13C -29.3(8)
C1C C2C C12C N13C 148.2(7)
C2C C12C N13C C15C -69.6(6)
C2C C12C N13C C14C 164.6(6)
C2C C12C N13C Cu6 35.9(6)
C14C N13C C15C C16C -79.1(6)
C12C N13C C15C C16C 154.6(5)
Cu6 N13C C15C C16C 45.9(5)
N13C C15C C16C N17C -35.7(8)
N13C C15C C16C C21C 147.4(6)
C21C C16C N17C C18C -0.1(9)
C15C C16C N17C C18C -177.1(6)
C21C C16C N17C Cu6 177.0(5)
C15C C16C N17C Cu6 0.1(7)
C16C N17C C18C C19C 0.4(9)
Cu6 N17C C18C C19C -176.3(5)
N17C C18C C19C C20C -0.4(10)
C18C C19C C20C C21C 0.0(10)
C19C C20C C21C C16C 0.3(10)
N17C C16C C21C C20C -0.3(10)
C15C C16C C21C C20C 176.5(6)
N4C C5C C22C N23C -26.2(8)
C1C C5C C22C N23C 152.6(7)
C5C C22C N23C C25C -71.3(7)
C5C C22C N23C C24C 163.9(6)
C5C C22C N23C Cu7 34.0(6)
C22C N23C C25C C26C 154.2(5)
C24C N23C C25C C26C -80.3(7)
Cu7 N23C C25C C26C 44.7(5)
N23C C25C C26C N27C -34.7(8)
N23C C25C C26C C31C 149.1(6)
C31C C26C N27C C28C -0.6(9)
C25C C26C N27C C28C -176.8(5)
C31C C26C N27C Cu7 175.2(5)
C25C C26C N27C Cu7 -0.9(7)
C26C N27C C28C C29C 0.7(9)
Cu7 N27C C28C C29C -174.7(5)
N27C C28C C29C C30C -0.7(10)
C28C C29C C30C C31C 0.8(10)
C29C C30C C31C C26C -0.8(10)
N27C C26C C31C C30C 0.7(10)
C25C C26C C31C C30C 176.7(6)
C5D C1D C2D N3D -0.1(8)
C6D C1D C2D N3D -175.2(6)
C5D C1D C2D C12D 170.7(7)
C6D C1D C2D C12D -4.4(13)
C1D C2D N3D N4D -0.6(8)
C12D C2D N3D N4D -173.0(6)
C1D C2D N3D Cu8 -179.2(5)
C12D C2D N3D Cu8 8.4(8)
C2D N3D N4D C5D 1.2(7)
Cu8 N3D N4D C5D 179.5(5)
C2D N3D N4D Cu5 174.5(5)
Cu8 N3D N4D Cu5 -7.2(9)
N3D N4D C5D C1D -1.3(7)
Cu5 N4D C5D C1D -175.4(4)
N3D N4D C5D C22D 177.8(6)
Cu5 N4D C5D C22D 3.7(8)
C2D C1D C5D N4D 0.9(8)
C6D C1D C5D N4D 175.8(7)
C2D C1D C5D C22D -178.0(7)
C6D C1D C5D C22D -3.1(12)
C2D C1D C6D C11D -40.8(10)
C5D C1D C6D C11D 145.5(7)
C2D C1D C6D C7D 135.6(8)
C5D C1D C6D C7D -38.1(10)
C11D C6D C7D C8D 3.2(10)
C1D C6D C7D C8D -173.2(6)
C6D C7D C8D C9D -0.1(11)
C7D C8D C9D C10D -2.7(13)
C8D C9D C10D C11D 2.3(14)
C9D C10D C11D C6D 1.0(13)
C7D C6D C11D C10D -3.6(10)
C1D C6D C11D C10D 172.8(7)
N3D C2D C12D N13D -31.4(9)
C1D C2D C12D N13D 158.2(7)
C2D C12D N13D C14D -87.7(7)
C2D C12D N13D C15D 143.4(6)
C2D C12D N13D Cu8 33.9(6)
C14D N13D C15D C16D 162.6(6)
C12D N13D C15D C16D -69.0(7)
Cu8 N13D C15D C16D 40.9(6)
N13D C15D C16D N17D -36.1(8)
N13D C15D C16D C21D 145.8(6)
C21D C16D N17D C18D 1.1(9)
C15D C16D N17D C18D -177.1(6)
C21D C16D N17D Cu8 -174.0(5)
C15D C16D N17D Cu8 7.8(7)
C16D N17D C18D C19D -0.1(10)
Cu8 N17D C18D C19D 174.6(5)
N17D C18D C19D C20D -0.3(11)
C18D C19D C20D C21D -0.3(11)
C19D C20D C21D C16D 1.2(11)
N17D C16D C21D C20D -1.6(10)
C15D C16D C21D C20D 176.4(7)
N4D C5D C22D N23D 22.3(8)
C1D C5D C22D N23D -158.8(7)
C5D C22D N23D C25D 71.7(7)
C5D C22D N23D C24D -162.8(6)
C5D C22D N23D Cu5 -31.2(6)
C22D N23D C25D C26D -157.2(6)
C24D N23D C25D C26D 77.0(7)
Cu5 N23D C25D C26D -48.8(5)
N23D C25D C26D N27D 49.2(8)
N23D C25D C26D C31D -132.5(7)
C31D C26D N27D C28D -2.8(10)
C25D C26D N27D C28D 175.5(6)
C31D C26D N27D Cu5 167.2(5)
C25D C26D N27D Cu5 -14.5(7)
C26D N27D C28D C29D 1.4(10)
Cu5 N27D C28D C29D -167.3(5)
N27D C28D C29D C30D 1.2(11)
C28D C29D C30D C31D -2.4(12)
N27D C26D C31D C30D 1.5(11)
C25D C26D C31D C30D -176.6(7)
C29D C30D C31D C26D 1.1(12)
C6E C1E C2E C3E -0.5(14)
C11E C1E C2E C3E -179.6(9)
C1E C2E C3E C4E 2.4(16)
C1E C2E C3E C31E 179.1(12)
C2E C3E C4E C5E -2.2(16)
C31E C3E C4E C5E -179.1(12)
C3E C4E C5E C6E 0.2(14)
C3E C4E C5E C51E 178.6(9)
C2E C1E C6E C5E -1.6(11)
C11E C1E C6E C5E 177.5(6)
C2E C1E C6E Cu4' -169.1(6)
C11E C1E C6E Cu4' 9.9(9)
C2E C1E C6E Cu7' 112.1(7)
C11E C1E C6E Cu7' -68.9(7)
C4E C5E C6E C1E 1.7(11)
C51E C5E C6E C1E -176.7(7)
C4E C5E C6E Cu4' 169.5(7)
C51E C5E C6E Cu4' -8.9(9)
C4E C5E C6E Cu7' -113.0(8)
C51E C5E C6E Cu7' 68.6(8)
C6F C1F C2F C3F -1.5(10)
C11F C1F C2F C3F 177.3(6)
C1F C2F C3F C4F -0.3(11)
C1F C2F C3F C31F 179.7(6)
C2F C3F C4F C5F 1.2(10)
C31F C3F C4F C5F -178.9(7)
C3F C4F C5F C6F -0.3(10)
C3F C4F C5F C51F -177.7(6)
C2F C1F C6F C5F 2.3(9)
C11F C1F C6F C5F -176.5(6)
C2F C1F C6F Cu2' 159.0(5)
C11F C1F C6F Cu2' -19.7(8)
C2F C1F C6F Cu8' -118.8(6)
C11F C1F C6F Cu8' 62.5(7)
C4F C5F C6F C1F -1.5(9)
C51F C5F C6F C1F 176.0(6)
C4F C5F C6F Cu2' -158.4(5)
C51F C5F C6F Cu2' 19.0(8)
C4F C5F C6F Cu8' 121.8(6)
C51F C5F C6F Cu8' -60.8(6)
C6G C1G C2G C3G -1.3(12)
C11G C1G C2G C3G -178.1(7)
C1G C2G C3G C4G 3.1(11)
C1G C2G C3G C31G 179.7(8)
C2G C3G C4G C5G -3.1(11)
C31G C3G C4G C5G -179.7(7)
C3G C4G C5G C6G 1.4(11)
C3G C4G C5G C51G 179.0(7)
C4G C5G C6G C1G 0.4(10)
C51G C5G C6G C1G -177.1(7)
C4G C5G C6G Cu3' 158.6(6)
C51G C5G C6G Cu3' -19.0(10)
C4G C5G C6G Cu6' -118.5(6)
C51G C5G C6G Cu6' 63.9(8)
C2G C1G C6G C5G -0.5(11)
C11G C1G C6G C5G 176.3(7)
C2G C1G C6G Cu3' -159.9(6)
C11G C1G C6G Cu3' 16.8(9)
C2G C1G C6G Cu6' 119.7(7)
C11G C1G C6G Cu6' -63.6(8)
C6H C1H C2H C3H 0.9(11)
C11H C1H C2H C3H -178.9(7)
C1H C2H C3H C4H 2.6(11)
C1H C2H C3H C31H -178.5(8)
C2H C3H C4H C5H -3.8(12)
C31H C3H C4H C5H 177.3(8)
C3H C4H C5H C6H 1.5(11)
C3H C4H C5H C51H -178.8(7)
C2H C1H C6H C5H -3.2(10)
C11H C1H C6H C5H 176.5(6)
C2H C1H C6H Cu1' -165.8(5)
C11H C1H C6H Cu1' 13.9(9)
C2H C1H C6H Cu5' 115.5(6)
C11H C1H C6H Cu5' -64.8(7)
C4H C5H C6H C1H 2.0(9)
C51H C5H C6H C1H -177.7(6)
C4H C5H C6H Cu1' 165.7(5)
C51H C5H C6H Cu1' -14.0(9)
C4H C5H C6H Cu5' -114.4(6)
C51H C5H C6H Cu5' 65.9(7)
C6I C1I C2I C3I 0.2(11)
C11I C1I C2I C3I 178.0(7)
C1I C2I C3I C4I -1.6(11)
C1I C2I C3I C31I -179.4(7)
C2I C3I C4I C5I 1.3(11)
C31I C3I C4I C5I 179.0(7)
C3I C4I C5I C6I 0.4(11)
C3I C4I C5I C51I -179.4(7)
C4I C5I C6I C1I -1.9(9)
C51I C5I C6I C1I 178.0(6)
C4I C5I C6I Cu3 -160.0(5)
C51I C5I C6I Cu3 19.9(8)
C4I C5I C6I Cu8 118.5(7)
C51I C5I C6I Cu8 -61.6(7)
C2I C1I C6I C5I 1.5(9)
C11I C1I C6I C5I -176.2(6)
C2I C1I C6I Cu3 159.5(5)
C11I C1I C6I Cu3 -18.2(9)
C2I C1I C6I Cu8 -120.4(6)
C11I C1I C6I Cu8 61.8(7)
C6J C1J C2J C3J -2.2(10)
C11J C1J C2J C3J 178.9(7)
C1J C2J C3J C4J 4.0(10)
C1J C2J C3J C31J -176.2(7)
C2J C3J C4J C5J -2.0(10)
C31J C3J C4J C5J 178.2(7)
C3J C4J C5J C6J -1.8(10)
C3J C4J C5J C51J 178.9(6)
C4J C5J C6J C1J 3.5(10)
C51J C5J C6J C1J -177.2(6)
C4J C5J C6J Cu4 168.1(5)
C51J C5J C6J Cu4 -12.7(9)
C4J C5J C6J Cu6 -113.5(6)
C51J C5J C6J Cu6 65.8(7)
C2J C1J C6J C5J -1.6(10)
C11J C1J C6J C5J 177.3(6)
C2J C1J C6J Cu4 -166.4(5)
C11J C1J C6J Cu4 12.5(9)
C2J C1J C6J Cu6 113.4(6)
C11J C1J C6J Cu6 -67.8(7)
C6K C1K C2K C3K -1.8(11)
C11K C1K C2K C3K 175.7(7)
C1K C2K C3K C4K 0.2(11)
C1K C2K C3K C31K -179.7(7)
C2K C3K C4K C5K 0.0(11)
C31K C3K C4K C5K 179.8(7)
C3K C4K C5K C6K 1.4(11)
C3K C4K C5K C51K -176.5(7)
C2K C1K C6K C5K 2.9(10)
C11K C1K C6K C5K -174.5(7)
C2K C1K C6K Cu1 162.6(6)
C11K C1K C6K Cu1 -14.8(9)
C2K C1K C6K Cu5 -116.7(7)
C11K C1K C6K Cu5 65.9(8)
C4K C5K C6K C1K -2.8(10)
C51K C5K C6K C1K 175.0(7)
C4K C5K C6K Cu1 -161.3(6)
C51K C5K C6K Cu1 16.5(9)
C4K C5K C6K Cu5 115.7(6)
C51K C5K C6K Cu5 -66.5(7)
C6L C1L C2L C3L 0.7(12)
C11L C1L C2L C3L -177.4(8)
C1L C2L C3L C4L -1.2(13)
C1L C2L C3L C31L 177.1(9)
C2L C3L C4L C5L 1.4(13)
C31L C3L C4L C5L -176.9(9)
C3L C4L C5L C6L -1.1(12)
C3L C4L C5L C51L 178.4(8)
C2L C1L C6L C5L -0.3(10)
C11L C1L C6L C5L 177.7(7)
C2L C1L C6L Cu2 -157.0(6)
C11L C1L C6L Cu2 21.0(9)
C2L C1L C6L Cu7 122.3(7)
C11L C1L C6L Cu7 -59.7(8)
C4L C5L C6L C1L 0.5(10)
C51L C5L C6L C1L -179.0(7)
C4L C5L C6L Cu2 157.6(6)
C51L C5L C6L Cu2 -21.9(9)
C4L C5L C6L Cu7 -122.1(7)
C51L C5L C6L Cu7 58.4(8)
Cu3 O1 Cu1 C6K 148(2)
Cu2 O1 Cu1 C6K 5(2)
Cu4 O1 Cu1 C6K -105(2)
Cu3 O1 Cu1 Cu5 -19.3(3)
Cu2 O1 Cu1 Cu5 -162.41(14)
Cu4 O1 Cu1 Cu5 87.68(19)
Cu3 O1 Cu1 Cu4 -107.0(3)
Cu2 O1 Cu1 Cu4 109.9(3)
Cu2 O1 Cu1 Cu3 -143.1(4)
Cu4 O1 Cu1 Cu3 107.0(3)
C1K C6K Cu1 O1 -68(2)
C5K C6K Cu1 O1 90(2)
Cu5 C6K Cu1 O1 -169(2)
C1K C6K Cu1 Cu5 100.3(5)
C5K C6K Cu1 Cu5 -101.9(6)
C1K C6K Cu1 Cu4 -166.5(4)
C5K C6K Cu1 Cu4 -8.6(8)
Cu5 C6K Cu1 Cu4 93.2(3)
C1K C6K Cu1 Cu3 75.3(7)
C5K C6K Cu1 Cu3 -126.8(5)
Cu5 C6K Cu1 Cu3 -25.0(4)
C5D N4D Cu5 N27D -86.9(5)
N3D N4D Cu5 N27D 100.5(6)
C5D N4D Cu5 C6K 86.1(6)
N3D N4D Cu5 C6K -86.5(6)
C5D N4D Cu5 N23D -16.8(5)
N3D N4D Cu5 N23D 170.5(6)
C5D N4D Cu5 Cu1 141.7(5)
N3D N4D Cu5 Cu1 -30.9(6)
C26D N27D Cu5 N4D 57.1(5)
C28D N27D Cu5 N4D -133.9(5)
C26D N27D Cu5 C6K -116.0(5)
C28D N27D Cu5 C6K 53.0(6)
C26D N27D Cu5 N23D -11.1(4)
C28D N27D Cu5 N23D 158.0(6)
C26D N27D Cu5 Cu1 -169.7(4)
C28D N27D Cu5 Cu1 -0.7(6)
C1K C6K Cu5 N4D -19.5(6)
C5K C6K Cu5 N4D -143.5(4)
Cu1 C6K Cu5 N4D 96.0(3)
C1K C6K Cu5 N27D 153.3(4)
C5K C6K Cu5 N27D 29.3(6)
Cu1 C6K Cu5 N27D -91.2(3)
C1K C6K Cu5 N23D 65.1(5)
C5K C6K Cu5 N23D -58.9(5)
Cu1 C6K Cu5 N23D -179.44(15)
C1K C6K Cu5 Cu1 -115.5(5)
C5K C6K Cu5 Cu1 120.5(5)
C22D N23D Cu5 N4D 26.3(4)
C25D N23D Cu5 N4D -89.5(4)
C24D N23D Cu5 N4D 152.4(5)
C22D N23D Cu5 N27D 148.5(4)
C25D N23D Cu5 N27D 32.8(4)
C24D N23D Cu5 N27D -85.3(5)
C22D N23D Cu5 C6K -92.7(4)
C25D N23D Cu5 C6K 151.5(4)
C24D N23D Cu5 C6K 33.4(5)
C22D N23D Cu5 Cu1 -93.8(5)
C25D N23D Cu5 Cu1 150.4(3)
C24D N23D Cu5 Cu1 32.3(6)
O1 Cu1 Cu5 N4D 66.8(2)
C6K Cu1 Cu5 N4D -111.6(3)
Cu4 Cu1 Cu5 N4D 116.06(18)
Cu3 Cu1 Cu5 N4D 55.12(18)
O1 Cu1 Cu5 N27D -68.2(2)
C6K Cu1 Cu5 N27D 113.3(3)
Cu4 Cu1 Cu5 N27D -18.95(17)
Cu3 Cu1 Cu5 N27D -79.90(17)
O1 Cu1 Cu5 C6K 178.5(3)
Cu4 Cu1 Cu5 C6K -132.3(2)
Cu3 Cu1 Cu5 C6K 166.8(2)
O1 Cu1 Cu5 N23D 179.8(3)
C6K Cu1 Cu5 N23D 1.4(4)
Cu4 Cu1 Cu5 N23D -130.9(3)
Cu3 Cu1 Cu5 N23D 168.1(3)
C2C N3C Cu6 N17C 83.1(5)
N4C N3C Cu6 N17C -92.0(6)
C2C N3C Cu6 C6J -99.2(5)
N4C N3C Cu6 C6J 85.7(6)
C2C N3C Cu6 N13C 14.2(5)
N4C N3C Cu6 N13C -160.9(6)
C2C N3C Cu6 Cu4 -153.8(4)
N4C N3C Cu6 Cu4 31.1(6)
C16C N17C Cu6 N3C -48.3(5)
C18C N17C Cu6 N3C 128.5(5)
C16C N17C Cu6 C6J 134.1(4)
C18C N17C Cu6 C6J -49.0(6)
C16C N17C Cu6 N13C 20.3(4)
C18C N17C Cu6 N13C -162.8(5)
C16C N17C Cu6 Cu4 -176.2(4)
C18C N17C Cu6 Cu4 0.6(5)
C5J C6J Cu6 N3C 140.5(4)
C1J C6J Cu6 N3C 17.2(5)
Cu4 C6J Cu6 N3C -99.7(2)
C5J C6J Cu6 N17C -41.9(5)
C1J C6J Cu6 N17C -165.3(4)
Cu4 C6J Cu6 N17C 77.8(3)
C5J C6J Cu6 N13C 51.8(4)
C1J C6J Cu6 N13C -71.6(5)
Cu4 C6J Cu6 N13C 171.48(17)
C5J C6J Cu6 Cu4 -119.7(5)
C1J C6J Cu6 Cu4 116.9(5)
C15C N13C Cu6 N3C 87.0(4)
C14C N13C Cu6 N3C -152.8(5)
C12C N13C Cu6 N3C -27.5(4)
C15C N13C Cu6 N17C -35.0(4)
C14C N13C Cu6 N17C 85.2(4)
C12C N13C Cu6 N17C -149.6(4)
C15C N13C Cu6 C6J -159.0(4)
C14C N13C Cu6 C6J -38.8(5)
C12C N13C Cu6 C6J 86.5(4)
C15C N13C Cu6 Cu4 -135.5(4)
C14C N13C Cu6 Cu4 -15.3(8)
C12C N13C Cu6 Cu4 110.0(5)
C5C N4C Cu7 N27C 82.5(5)
N3C N4C Cu7 N27C -96.5(5)
C5C N4C Cu7 C6L -102.3(5)
N3C N4C Cu7 C6L 78.8(6)
C5C N4C Cu7 N23C 15.3(5)
N3C N4C Cu7 N23C -163.6(6)
C5C N4C Cu7 Cu2 -157.3(5)
N3C N4C Cu7 Cu2 23.8(6)
C26C N27C Cu7 N4C -45.5(5)
C28C N27C Cu7 N4C 129.9(5)
C26C N27C Cu7 C6L 139.7(4)
C28C N27C Cu7 C6L -44.9(6)
C26C N27C Cu7 N23C 20.7(4)
C28C N27C Cu7 N23C -163.9(5)
C26C N27C Cu7 Cu2 -171.9(4)
C28C N27C Cu7 Cu2 3.5(5)
C1L C6L Cu7 N4C 17.9(6)
C5L C6L Cu7 N4C 144.8(5)
Cu2 C6L Cu7 N4C -99.5(3)
C1L C6L Cu7 N27C -167.3(4)
C5L C6L Cu7 N27C -40.5(7)
Cu2 C6L Cu7 N27C 75.3(3)
C1L C6L Cu7 N23C -71.2(6)
C5L C6L Cu7 N23C 55.7(6)
Cu2 C6L Cu7 N23C 171.38(17)
C1L C6L Cu7 Cu2 117.4(6)
C5L C6L Cu7 Cu2 -115.7(6)
C22C N23C Cu7 N4C -26.9(4)
C25C N23C Cu7 N4C 87.4(4)
C24C N23C Cu7 N4C -153.0(5)
C22C N23C Cu7 N27C -148.8(4)
C25C N23C Cu7 N27C -34.5(3)
C24C N23C Cu7 N27C 85.1(5)
C22C N23C Cu7 C6L 87.3(4)
C25C N23C Cu7 C6L -158.3(4)
C24C N23C Cu7 C6L -38.8(6)
C22C N23C Cu7 Cu2 119.5(6)
C25C N23C Cu7 Cu2 -126.2(6)
C24C N23C Cu7 Cu2 -6.6(11)
Cu3 O1 Cu2 C6L -48(4)
Cu1 O1 Cu2 C6L 89(4)
Cu4 O1 Cu2 C6L -165(3)
Cu3 O1 Cu2 Cu7 159.60(14)
Cu1 O1 Cu2 Cu7 -62.6(3)
Cu4 O1 Cu2 Cu7 42.9(3)
Cu3 O1 Cu2 Cu4 116.7(3)
Cu1 O1 Cu2 Cu4 -105.5(3)
C1L C6L Cu2 O1 105(3)
C5L C6L Cu2 O1 -51(4)
Cu7 C6L Cu2 O1 -153(3)
C1L C6L Cu2 Cu7 -101.8(6)
C5L C6L Cu2 Cu7 102.2(6)
C1L C6L Cu2 Cu4 -58.6(7)
C5L C6L Cu2 Cu4 145.4(4)
Cu7 C6L Cu2 Cu4 43.2(4)
N4C Cu7 Cu2 O1 -75.9(2)
N27C Cu7 Cu2 O1 51.4(2)
C6L Cu7 Cu2 O1 177.5(3)
N23C Cu7 Cu2 O1 140.3(7)
N4C Cu7 Cu2 C6L 106.6(3)
N27C Cu7 Cu2 C6L -126.1(3)
N23C Cu7 Cu2 C6L -37.3(7)
N4C Cu7 Cu2 Cu4 -50.73(19)
N27C Cu7 Cu2 Cu4 76.57(15)
C6L Cu7 Cu2 Cu4 -157.3(3)
N23C Cu7 Cu2 Cu4 165.4(7)
Cu2 O1 Cu3 C6I -53(3)
Cu1 O1 Cu3 C6I 162(3)
Cu4 O1 Cu3 C6I 63(3)
Cu2 O1 Cu3 Cu8 97.0(2)
Cu1 O1 Cu3 Cu8 -48.2(3)
Cu4 O1 Cu3 Cu8 -147.20(12)
Cu2 O1 Cu3 Cu1 145.2(4)
Cu4 O1 Cu3 Cu1 -99.0(3)
Cu2 O1 Cu3 Cu4 -115.8(3)
Cu1 O1 Cu3 Cu4 99.0(3)
C5I C6I Cu3 O1 48(3)
C1I C6I Cu3 O1 -109(3)
Cu8 C6I Cu3 O1 152(3)
C5I C6I Cu3 Cu8 -103.3(6)
C1I C6I Cu3 Cu8 99.7(6)
C5I C6I Cu3 Cu1 -152.0(4)
C1I C6I Cu3 Cu1 51.0(7)
Cu8 C6I Cu3 Cu1 -48.7(4)
C5I C6I Cu3 Cu4 106.0(5)
C1I C6I Cu3 Cu4 -51.0(7)
Cu8 C6I Cu3 Cu4 -150.69(17)
C6K Cu1 Cu3 O1 -174.2(4)
Cu5 Cu1 Cu3 O1 165.2(2)
Cu4 Cu1 Cu3 O1 46.9(2)
O1 Cu1 Cu3 C6I -177.3(4)
C6K Cu1 Cu3 C6I 8.5(5)
Cu5 Cu1 Cu3 C6I -12.1(4)
Cu4 Cu1 Cu3 C6I -130.4(4)
O1 Cu1 Cu3 Cu8 143.2(2)
C6K Cu1 Cu3 Cu8 -31.0(4)
Cu5 Cu1 Cu3 Cu8 -51.64(5)
Cu4 Cu1 Cu3 Cu8 -169.92(5)
O1 Cu1 Cu3 Cu4 -46.9(2)
C6K Cu1 Cu3 Cu4 138.9(4)
Cu5 Cu1 Cu3 Cu4 118.28(4)
C2D N3D Cu8 N17D -63.1(5)
N4D N3D Cu8 N17D 118.7(6)
C2D N3D Cu8 C6I 118.2(5)
N4D N3D Cu8 C6I -60.0(7)
C2D N3D Cu8 N13D 9.3(5)
N4D N3D Cu8 N13D -168.8(6)
C2D N3D Cu8 Cu3 177.9(4)
N4D N3D Cu8 Cu3 -0.3(6)
C18D N17D Cu8 N3D -89.3(6)
C16D N17D Cu8 N3D 85.5(5)
C18D N17D Cu8 C6I 89.6(6)
C16D N17D Cu8 C6I -95.6(5)
C18D N17D Cu8 N13D -162.9(6)
C16D N17D Cu8 N13D 12.0(4)
C18D N17D Cu8 Cu3 37.7(6)
C16D N17D Cu8 Cu3 -147.5(4)
C5I C6I Cu8 N3D -148.7(6)
C1I C6I Cu8 N3D -23.2(6)
Cu3 C6I Cu8 N3D 94.6(3)
C5I C6I Cu8 N17D 32.7(7)
C1I C6I Cu8 N17D 158.2(4)
Cu3 C6I Cu8 N17D -84.0(3)
C5I C6I Cu8 N13D -54.8(7)
C1I C6I Cu8 N13D 70.8(5)
Cu3 C6I Cu8 N13D -171.45(19)
C5I C6I Cu8 Cu3 116.7(7)
C1I C6I Cu8 Cu3 -117.8(5)
C14D N13D Cu8 N3D 97.4(5)
C15D N13D Cu8 N3D -140.4(4)
C12D N13D Cu8 N3D -24.1(4)
C14D N13D Cu8 N17D -150.3(5)
C15D N13D Cu8 N17D -28.2(4)
C12D N13D Cu8 N17D 88.2(4)
C14D N13D Cu8 C6I -32.4(5)
C15D N13D Cu8 C6I 89.7(5)
C12D N13D Cu8 C6I -153.9(4)
C14D N13D Cu8 Cu3 -51.8(7)
C15D N13D Cu8 Cu3 70.3(6)
C12D N13D Cu8 Cu3 -173.3(4)
O1 Cu3 Cu8 N3D 61.3(3)
C6I Cu3 Cu8 N3D -121.5(3)
Cu1 Cu3 Cu8 N3D 33.6(2)
Cu4 Cu3 Cu8 N3D 15.3(2)
O1 Cu3 Cu8 N17D -59.8(2)
C6I Cu3 Cu8 N17D 117.4(3)
Cu1 Cu3 Cu8 N17D -87.45(17)
Cu4 Cu3 Cu8 N17D -105.8(2)
O1 Cu3 Cu8 C6I -177.2(3)
Cu1 Cu3 Cu8 C6I 155.1(3)
Cu4 Cu3 Cu8 C6I 136.8(3)
O1 Cu3 Cu8 N13D -153.4(5)
C6I Cu3 Cu8 N13D 23.8(5)
Cu1 Cu3 Cu8 N13D 179.0(4)
Cu4 Cu3 Cu8 N13D 160.7(4)
Cu3 O1 Cu4 C6J 89(4)
Cu2 O1 Cu4 C6J -144(4)
Cu1 O1 Cu4 C6J -17(4)
Cu3 O1 Cu4 Cu6 -94.3(2)
Cu2 O1 Cu4 Cu6 32.3(3)
Cu1 O1 Cu4 Cu6 159.58(9)
Cu3 O1 Cu4 Cu1 106.1(3)
Cu2 O1 Cu4 Cu1 -127.2(3)
Cu3 O1 Cu4 Cu2 -126.7(3)
Cu1 O1 Cu4 Cu2 127.2(3)
Cu2 O1 Cu4 Cu3 126.7(3)
Cu1 O1 Cu4 Cu3 -106.1(3)
C5J C6J Cu4 O1 -88(4)
C1J C6J Cu4 O1 76(4)
Cu6 C6J Cu4 O1 176(56)
C5J C6J Cu4 Cu6 95.6(6)
C1J C6J Cu4 Cu6 -100.5(6)
C5J C6J Cu4 Cu1 -103.7(5)
C1J C6J Cu4 Cu1 60.3(6)
Cu6 C6J Cu4 Cu1 160.75(11)
C5J C6J Cu4 Cu2 131.0(5)
C1J C6J Cu4 Cu2 -65.1(7)
Cu6 C6J Cu4 Cu2 35.4(4)
C5J C6J Cu4 Cu3 -3.3(8)
C1J C6J Cu4 Cu3 160.7(4)
Cu6 C6J Cu4 Cu3 -98.8(3)
N3C Cu6 Cu4 O1 -74.3(3)
N17C Cu6 Cu4 O1 55.4(2)
C6J Cu6 Cu4 O1 -179.7(3)
N13C Cu6 Cu4 O1 152.0(5)
N3C Cu6 Cu4 C6J 105.4(3)
N17C Cu6 Cu4 C6J -124.8(3)
N13C Cu6 Cu4 C6J -28.2(5)
N3C Cu6 Cu4 Cu1 -28.1(2)
N17C Cu6 Cu4 Cu1 101.6(2)
C6J Cu6 Cu4 Cu1 -133.5(3)
N13C Cu6 Cu4 Cu1 -161.8(5)
N3C Cu6 Cu4 Cu2 -55.03(17)
N17C Cu6 Cu4 Cu2 74.75(15)
C6J Cu6 Cu4 Cu2 -160.4(2)
N13C Cu6 Cu4 Cu2 171.3(5)
N3C Cu6 Cu4 Cu3 -118.57(17)
N17C Cu6 Cu4 Cu3 11.21(16)
C6J Cu6 Cu4 Cu3 136.0(2)
N13C Cu6 Cu4 Cu3 107.8(5)
C6K Cu1 Cu4 O1 171.3(4)
Cu5 Cu1 Cu4 O1 -120.5(2)
Cu3 Cu1 Cu4 O1 -41.3(2)
O1 Cu1 Cu4 C6J 178.6(4)
C6K Cu1 Cu4 C6J -10.2(4)
Cu5 Cu1 Cu4 C6J 58.1(3)
Cu3 Cu1 Cu4 C6J 137.3(3)
O1 Cu1 Cu4 Cu6 -59.9(3)
C6K Cu1 Cu4 Cu6 111.4(3)
Cu5 Cu1 Cu4 Cu6 179.56(13)
Cu3 Cu1 Cu4 Cu6 -101.17(15)
O1 Cu1 Cu4 Cu2 -31.3(2)
C6K Cu1 Cu4 Cu2 139.9(3)
Cu5 Cu1 Cu4 Cu2 -151.88(5)
Cu3 Cu1 Cu4 Cu2 -72.61(4)
O1 Cu1 Cu4 Cu3 41.3(2)
C6K Cu1 Cu4 Cu3 -147.5(3)
Cu5 Cu1 Cu4 Cu3 -79.27(5)
C6L Cu2 Cu4 O1 178.0(5)
Cu7 Cu2 Cu4 O1 -146.3(2)
O1 Cu2 Cu4 C6J 176.4(4)
C6L Cu2 Cu4 C6J -5.7(5)
Cu7 Cu2 Cu4 C6J 30.1(3)
O1 Cu2 Cu4 Cu6 -154.3(2)
C6L Cu2 Cu4 Cu6 23.7(4)
Cu7 Cu2 Cu4 Cu6 59.44(5)
O1 Cu2 Cu4 Cu1 34.7(2)
C6L Cu2 Cu4 Cu1 -147.3(4)
Cu7 Cu2 Cu4 Cu1 -111.56(5)
O1 Cu2 Cu4 Cu3 -32.0(2)
C6L Cu2 Cu4 Cu3 146.0(4)
Cu7 Cu2 Cu4 Cu3 -178.29(5)
C6I Cu3 Cu4 O1 -173.4(4)
Cu8 Cu3 Cu4 O1 69.6(3)
Cu1 Cu3 Cu4 O1 47.5(2)
O1 Cu3 Cu4 C6J -174.1(4)
C6I Cu3 Cu4 C6J 12.4(5)
Cu8 Cu3 Cu4 C6J -104.5(4)
Cu1 Cu3 Cu4 C6J -126.6(3)
O1 Cu3 Cu4 Cu6 110.7(2)
C6I Cu3 Cu4 Cu6 -62.8(4)
Cu8 Cu3 Cu4 Cu6 -179.67(10)
Cu1 Cu3 Cu4 Cu6 158.21(6)
O1 Cu3 Cu4 Cu1 -47.5(2)
C6I Cu3 Cu4 Cu1 139.0(4)
Cu8 Cu3 Cu4 Cu1 22.11(11)
O1 Cu3 Cu4 Cu2 32.8(2)
C6I Cu3 Cu4 Cu2 -140.7(4)
Cu8 Cu3 Cu4 Cu2 102.41(12)
Cu1 Cu3 Cu4 Cu2 80.29(4)
Cu2' O1' Cu1' C6H -98(4)
Cu3' O1' Cu1' C6H 7(4)
Cu4' O1' Cu1' C6H 143(4)
Cu2' O1' Cu1' Cu5' 91.0(2)
Cu3' O1' Cu1' Cu5' -164.05(9)
Cu4' O1' Cu1' Cu5' -27.9(3)
Cu2' O1' Cu1' Cu3' -104.9(3)
Cu4' O1' Cu1' Cu3' 136.1(3)
Cu3' O1' Cu1' Cu2' 104.9(3)
Cu4' O1' Cu1' Cu2' -118.9(3)
Cu2' O1' Cu1' Cu4' 118.9(3)
Cu3' O1' Cu1' Cu4' -136.1(3)
C1H C6H Cu1' O1' 93(4)
C5H C6H Cu1' O1' -70(4)
Cu5' C6H Cu1' O1' -171(4)
C1H C6H Cu1' Cu5' -95.7(6)
C5H C6H Cu1' Cu5' 101.7(6)
C1H C6H Cu1' Cu3' 99.3(6)
C5H C6H Cu1' Cu3' -63.3(6)
Cu5' C6H Cu1' Cu3' -164.97(11)
C1H C6H Cu1' Cu2' 0.2(8)
C5H C6H Cu1' Cu2' -162.4(4)
Cu5' C6H Cu1' Cu2' 95.9(3)
C1H C6H Cu1' Cu4' -127.8(5)
C5H C6H Cu1' Cu4' 69.6(7)
Cu5' C6H Cu1' Cu4' -32.1(4)
Cu3' O1' Cu2' C6F -161(3)
Cu4' O1' Cu2' C6F 52(3)
Cu1' O1' Cu2' C6F -62(3)
Cu3' O1' Cu2' Cu8' 47.5(3)
Cu4' O1' Cu2' Cu8' -100.1(2)
Cu1' O1' Cu2' Cu8' 145.74(12)
Cu4' O1' Cu2' Cu3' -147.6(3)
Cu1' O1' Cu2' Cu3' 98.2(3)
Cu3' O1' Cu2' Cu1' -98.2(3)
Cu4' O1' Cu2' Cu1' 114.2(3)
C1F C6F Cu2' O1' -49(3)
C5F C6F Cu2' O1' 107(3)
Cu8' C6F Cu2' O1' -153(3)
C1F C6F Cu2' Cu8' 104.4(6)
C5F C6F Cu2' Cu8' -99.8(6)
C1F C6F Cu2' Cu3' 152.6(4)
C5F C6F Cu2' Cu3' -51.5(7)
Cu8' C6F Cu2' Cu3' 48.3(4)
C1F C6F Cu2' Cu1' -106.4(5)
C5F C6F Cu2' Cu1' 49.5(7)
Cu8' C6F Cu2' Cu1' 149.29(17)
C6H Cu1' Cu2' O1' 173.2(4)
Cu5' Cu1' Cu2' O1' -113.9(2)
Cu3' Cu1' Cu2' O1' 47.9(2)
Cu4' Cu1' Cu2' O1' -36.0(2)
O1' Cu1' Cu2' C6F 173.3(4)
C6H Cu1' Cu2' C6F -13.5(5)
Cu5' Cu1' Cu2' C6F 59.4(4)
Cu3' Cu1' Cu2' C6F -138.9(4)
Cu4' Cu1' Cu2' C6F 137.2(4)
O1' Cu1' Cu2' Cu8' -73.6(3)
C6H Cu1' Cu2' Cu8' 99.6(4)
Cu5' Cu1' Cu2' Cu8' 172.52(10)
Cu3' Cu1' Cu2' Cu8' -25.76(11)
Cu4' Cu1' Cu2' Cu8' -109.66(12)
O1' Cu1' Cu2' Cu3' -47.9(2)
C6H Cu1' Cu2' Cu3' 125.4(3)
Cu5' Cu1' Cu2' Cu3' -161.72(6)
Cu4' Cu1' Cu2' Cu3' -83.90(4)
Cu2' O1' Cu3' C6G -147.7(12)
Cu4' O1' Cu3' C6G -9.3(14)
Cu1' O1' Cu3' C6G 107.3(12)
Cu2' O1' Cu3' Cu6' 19.4(3)
Cu4' O1' Cu3' Cu6' 157.83(18)
Cu1' O1' Cu3' Cu6' -85.63(19)
Cu2' O1' Cu3' Cu1' 105.0(3)
Cu4' O1' Cu3' Cu1' -116.5(4)
Cu4' O1' Cu3' Cu2' 138.5(4)
Cu1' O1' Cu3' Cu2' -105.0(3)
C5G C6G Cu3' O1' -89.3(14)
C1G C6G Cu3' O1' 68.3(15)
Cu6' C6G Cu3' O1' 168.7(12)
C5G C6G Cu3' Cu6' 102.0(6)
C1G C6G Cu3' Cu6' -100.4(6)
C5G C6G Cu3' Cu1' 7.3(8)
C1G C6G Cu3' Cu1' 164.9(4)
Cu6' C6G Cu3' Cu1' -94.7(3)
C5G C6G Cu3' Cu2' 131.4(5)
C1G C6G Cu3' Cu2' -71.0(8)
Cu6' C6G Cu3' Cu2' 29.4(4)
C6H Cu1' Cu3' O1' -179.3(4)
Cu5' Cu1' Cu3' O1' 52.9(3)
Cu2' Cu1' Cu3' O1' -42.5(2)
Cu4' Cu1' Cu3' O1' 25.8(2)
O1' Cu1' Cu3' C6G -165.8(4)
C6H Cu1' Cu3' C6G 14.9(5)
Cu5' Cu1' Cu3' C6G -112.9(4)
Cu2' Cu1' Cu3' C6G 151.7(3)
Cu4' Cu1' Cu3' C6G -140.0(3)
O1' Cu1' Cu3' Cu6' 124.2(2)
C6H Cu1' Cu3' Cu6' -55.1(3)
Cu5' Cu1' Cu3' Cu6' 177.17(15)
Cu2' Cu1' Cu3' Cu6' 81.78(5)
Cu4' Cu1' Cu3' Cu6' 150.06(5)
O1' Cu1' Cu3' Cu2' 42.5(2)
C6H Cu1' Cu3' Cu2' -136.9(3)
Cu5' Cu1' Cu3' Cu2' 95.40(17)
Cu4' Cu1' Cu3' Cu2' 68.28(4)
C6F Cu2' Cu3' O1' 177.0(4)
Cu8' Cu2' Cu3' O1' -143.8(2)
Cu1' Cu2' Cu3' O1' 48.0(2)
O1' Cu2' Cu3' C6G 169.8(4)
C6F Cu2' Cu3' C6G -13.2(6)
Cu8' Cu2' Cu3' C6G 26.0(4)
Cu1' Cu2' Cu3' C6G -142.2(4)
O1' Cu2' Cu3' Cu6' -165.8(2)
C6F Cu2' Cu3' Cu6' 11.2(4)
Cu8' Cu2' Cu3' Cu6' 50.40(5)
Cu1' Cu2' Cu3' Cu6' -117.82(5)
O1' Cu2' Cu3' Cu1' -48.0(2)
C6F Cu2' Cu3' Cu1' 129.1(4)
Cu8' Cu2' Cu3' Cu1' 168.22(5)
Cu2' O1' Cu4' C6E 119(4)
Cu3' O1' Cu4' C6E -16(4)
Cu1' O1' Cu4' C6E -128(4)
Cu2' O1' Cu4' Cu7' -157.57(13)
Cu3' O1' Cu4' Cu7' 66.9(3)
Cu1' O1' Cu4' Cu7' -45.0(3)
Cu2' O1' Cu4' Cu1' -112.5(3)
Cu3' O1' Cu4' Cu1' 111.9(4)
C1E C6E Cu4' O1' -12(5)
C5E C6E Cu4' O1' -179(100)
Cu7' C6E Cu4' O1' 85(4)
C1E C6E Cu4' Cu7' -97.4(6)
C5E C6E Cu4' Cu7' 95.6(5)
C1E C6E Cu4' Cu1' -137.0(4)
C5E C6E Cu4' Cu1' 56.0(7)
Cu7' C6E Cu4' Cu1' -39.6(4)
C6H Cu1' Cu4' O1' -175.5(4)
Cu5' Cu1' Cu4' O1' 157.9(2)
Cu3' Cu1' Cu4' O1' -29.4(2)
Cu2' Cu1' Cu4' O1' 37.1(2)
O1' Cu1' Cu4' C6E 175.7(4)
C6H Cu1' Cu4' C6E 0.2(5)
Cu5' Cu1' Cu4' C6E -26.5(4)
Cu3' Cu1' Cu4' C6E 146.3(4)
Cu2' Cu1' Cu4' C6E -147.2(4)
O1' Cu1' Cu4' Cu7' 142.8(2)
C6H Cu1' Cu4' Cu7' -32.7(4)
Cu5' Cu1' Cu4' Cu7' -59.35(5)
Cu3' Cu1' Cu4' Cu7' 113.40(5)
Cu2' Cu1' Cu4' Cu7' 179.94(5)
C2A N3A Cu5' N17A -82.9(5)
N4A N3A Cu5' N17A 92.3(6)
C2A N3A Cu5' C6H 98.5(5)
N4A N3A Cu5' C6H -86.2(6)
C2A N3A Cu5' N13A -13.7(5)
N4A N3A Cu5' N13A 161.6(6)
C2A N3A Cu5' Cu1' 153.5(4)
N4A N3A Cu5' Cu1' -31.3(6)
C16A N17A Cu5' N3A 50.5(5)
C18A N17A Cu5' N3A -129.3(5)
C16A N17A Cu5' C6H -131.0(5)
C18A N17A Cu5' C6H 49.1(6)
C16A N17A Cu5' N13A -17.9(4)
C18A N17A Cu5' N13A 162.3(6)
C16A N17A Cu5' Cu1' 178.1(4)
C18A N17A Cu5' Cu1' -1.7(6)
C1H C6H Cu5' N3A -140.8(4)
C5H C6H Cu5' N3A -15.9(5)
Cu1' C6H Cu5' N3A 98.3(2)
C1H C6H Cu5' N17A 40.8(5)
C5H C6H Cu5' N17A 165.6(4)
Cu1' C6H Cu5' N17A -80.1(3)
C1H C6H Cu5' N13A -52.7(5)
C5H C6H Cu5' N13A 72.1(5)
Cu1' C6H Cu5' N13A -173.65(17)
C1H C6H Cu5' Cu1' 120.9(5)
C5H C6H Cu5' Cu1' -114.2(5)
C15A N13A Cu5' N3A -88.0(4)
C12A N13A Cu5' N3A 27.5(4)
C14A N13A Cu5' N3A 151.4(5)
C15A N13A Cu5' N17A 33.9(4)
C12A N13A Cu5' N17A 149.4(4)
C14A N13A Cu5' N17A -86.7(4)
C15A N13A Cu5' C6H 157.3(4)
C12A N13A Cu5' C6H -87.2(4)
C14A N13A Cu5' C6H 36.6(5)
C15A N13A Cu5' Cu1' 139.6(4)
C12A N13A Cu5' Cu1' -105.0(5)
C14A N13A Cu5' Cu1' 18.9(8)
O1' Cu1' Cu5' N3A 72.1(2)
C6H Cu1' Cu5' N3A -107.2(3)
Cu3' Cu1' Cu5' N3A 29.9(3)
Cu2' Cu1' Cu5' N3A 116.53(17)
Cu4' Cu1' Cu5' N3A 55.72(17)
O1' Cu1' Cu5' N17A -57.7(2)
C6H Cu1' Cu5' N17A 123.1(3)
Cu3' Cu1' Cu5' N17A -99.9(2)
Cu2' Cu1' Cu5' N17A -13.23(17)
Cu4' Cu1' Cu5' N17A -74.04(16)
O1' Cu1' Cu5' C6H 179.2(3)
Cu3' Cu1' Cu5' C6H 137.0(3)
Cu2' Cu1' Cu5' C6H -136.3(2)
Cu4' Cu1' Cu5' C6H 162.9(2)
O1' Cu1' Cu5' N13A -159.6(5)
C6H Cu1' Cu5' N13A 21.2(5)
Cu3' Cu1' Cu5' N13A 158.3(5)
Cu2' Cu1' Cu5' N13A -115.1(5)
Cu4' Cu1' Cu5' N13A -175.9(5)
C5B N4B Cu6' N27B 87.0(5)
N3B N4B Cu6' N27B -99.2(6)
C5B N4B Cu6' C6G -86.5(6)
N3B N4B Cu6' C6G 87.4(6)
C5B N4B Cu6' N23B 17.6(5)
N3B N4B Cu6' N23B -168.5(6)
C5B N4B Cu6' Cu3' -140.8(5)
N3B N4B Cu6' Cu3' 33.0(6)
C26B N27B Cu6' N4B -52.2(5)
C28B N27B Cu6' N4B 128.9(5)
C26B N27B Cu6' C6G 121.0(5)
C28B N27B Cu6' C6G -57.9(6)
C26B N27B Cu6' N23B 16.2(5)
C28B N27B Cu6' N23B -162.7(5)
C26B N27B Cu6' Cu3' 176.3(4)
C28B N27B Cu6' Cu3' -2.6(6)
C5G C6G Cu6' N4B 145.5(4)
C1G C6G Cu6' N4B 21.1(6)
Cu3' C6G Cu6' N4B -93.9(3)
C5G C6G Cu6' N27B -27.4(6)
C1G C6G Cu6' N27B -151.8(5)
Cu3' C6G Cu6' N27B 93.2(3)
C5G C6G Cu6' N23B 60.6(5)
C1G C6G Cu6' N23B -63.8(5)
Cu3' C6G Cu6' N23B -178.82(15)
C5G C6G Cu6' Cu3' -120.6(5)
C1G C6G Cu6' Cu3' 115.0(5)
C24B N23B Cu6' N4B -152.8(5)
C25B N23B Cu6' N4B 87.5(4)
C22B N23B Cu6' N4B -28.7(4)
C24B N23B Cu6' N27B 87.4(5)
C25B N23B Cu6' N27B -32.3(3)
C22B N23B Cu6' N27B -148.5(4)
C24B N23B Cu6' C6G -34.8(5)
C25B N23B Cu6' C6G -154.5(3)
C22B N23B Cu6' C6G 89.4(4)
C24B N23B Cu6' Cu3' -37.1(6)
C25B N23B Cu6' Cu3' -156.8(3)
C22B N23B Cu6' Cu3' 87.0(5)
O1' Cu3' Cu6' N4B -65.6(2)
C6G Cu3' Cu6' N4B 111.9(3)
Cu1' Cu3' Cu6' N4B -115.16(18)
Cu2' Cu3' Cu6' N4B -53.69(18)
O1' Cu3' Cu6' N27B 67.2(2)
C6G Cu3' Cu6' N27B -115.3(3)
Cu1' Cu3' Cu6' N27B 17.62(17)
Cu2' Cu3' Cu6' N27B 79.10(17)
O1' Cu3' Cu6' C6G -177.4(3)
Cu1' Cu3' Cu6' C6G 132.9(2)
Cu2' Cu3' Cu6' C6G -165.6(2)
O1' Cu3' Cu6' N23B -174.5(4)
C6G Cu3' Cu6' N23B 3.0(4)
Cu1' Cu3' Cu6' N23B 135.9(3)
Cu2' Cu3' Cu6' N23B -162.6(3)
C5A N4A Cu7' N27A -84.7(5)
N3A N4A Cu7' N27A 94.9(6)
C5A N4A Cu7' C6E 100.5(5)
N3A N4A Cu7' C6E -79.9(6)
C5A N4A Cu7' N23A -15.7(5)
N3A N4A Cu7' N23A 163.9(6)
C5A N4A Cu7' Cu4' 156.4(4)
N3A N4A Cu7' Cu4' -24.0(6)
C26A N27A Cu7' N4A 47.5(5)
C28A N27A Cu7' N4A -126.7(5)
C26A N27A Cu7' C6E -137.9(5)
C28A N27A Cu7' C6E 47.9(6)
C26A N27A Cu7' N23A -20.3(4)
C28A N27A Cu7' N23A 165.5(6)
C26A N27A Cu7' Cu4' 174.0(4)
C28A N27A Cu7' Cu4' -0.2(6)
C1E C6E Cu7' N4A -140.9(5)
C5E C6E Cu7' N4A -18.6(6)
Cu4' C6E Cu7' N4A 99.5(3)
C1E C6E Cu7' N27A 44.7(7)
C5E C6E Cu7' N27A 166.9(5)
Cu4' C6E Cu7' N27A -74.9(3)
C1E C6E Cu7' N23A -50.4(6)
C5E C6E Cu7' N23A 71.8(6)
Cu4' C6E Cu7' N23A -170.04(17)
C1E C6E Cu7' Cu4' 119.6(6)
C5E C6E Cu7' Cu4' -118.2(6)
C25A N23A Cu7' N4A -87.1(4)
C24A N23A Cu7' N4A 153.3(5)
C22A N23A Cu7' N4A 27.7(4)
C25A N23A Cu7' N27A 34.4(3)
C24A N23A Cu7' N27A -85.3(5)
C22A N23A Cu7' N27A 149.2(4)
C25A N23A Cu7' C6E 156.2(4)
C24A N23A Cu7' C6E 36.6(6)
C22A N23A Cu7' C6E -89.0(4)
C25A N23A Cu7' Cu4' 123.5(6)
C24A N23A Cu7' Cu4' 3.9(10)
C22A N23A Cu7' Cu4' -121.7(6)
O1' Cu4' Cu7' N4A 75.5(2)
C6E Cu4' Cu7' N4A -108.2(3)
Cu1' Cu4' Cu7' N4A 50.17(19)
O1' Cu4' Cu7' N27A -51.6(2)
C6E Cu4' Cu7' N27A 124.7(3)
Cu1' Cu4' Cu7' N27A -76.87(15)
O1' Cu4' Cu7' C6E -176.3(3)
Cu1' Cu4' Cu7' C6E 158.4(2)
O1' Cu4' Cu7' N23A -137.8(6)
C6E Cu4' Cu7' N23A 38.5(7)
Cu1' Cu4' Cu7' N23A -163.1(6)
C2B N3B Cu8' N17B 60.8(6)
N4B N3B Cu8' N17B -114.4(6)
C2B N3B Cu8' C6F -119.8(5)
N4B N3B Cu8' C6F 65.1(7)
C2B N3B Cu8' N13B -11.2(5)
N4B N3B Cu8' N13B 173.6(6)
C2B N3B Cu8' Cu2' -179.9(4)
N4B N3B Cu8' Cu2' 4.9(7)
C18B N17B Cu8' N3B 92.7(6)
C16B N17B Cu8' N3B -85.0(5)
C18B N17B Cu8' C6F -86.9(7)
C16B N17B Cu8' C6F 95.5(5)
C18B N17B Cu8' N13B 165.5(6)
C16B N17B Cu8' N13B -12.1(5)
C18B N17B Cu8' Cu2' -35.4(6)
C16B N17B Cu8' Cu2' 146.9(4)
C1F C6F Cu8' N3B 147.9(5)
C5F C6F Cu8' N3B 21.4(6)
Cu2' C6F Cu8' N3B -95.2(3)
C1F C6F Cu8' N17B -32.7(7)
C5F C6F Cu8' N17B -159.1(4)
Cu2' C6F Cu8' N17B 84.2(3)
C1F C6F Cu8' N13B 54.1(6)
C5F C6F Cu8' N13B -72.4(5)
Cu2' C6F Cu8' N13B 171.0(2)
C1F C6F Cu8' Cu2' -116.9(7)
C5F C6F Cu8' Cu2' 116.6(5)
C15B N13B Cu8' N3B 143.8(5)
C12B N13B Cu8' N3B 22.8(4)
C14B N13B Cu8' N3B -96.4(5)
C15B N13B Cu8' N17B 29.6(4)
C12B N13B Cu8' N17B -91.4(5)
C14B N13B Cu8' N17B 149.3(5)
C15B N13B Cu8' C6F -85.8(5)
C12B N13B Cu8' C6F 153.2(5)
C14B N13B Cu8' C6F 33.9(6)
C15B N13B Cu8' Cu2' -65.7(7)
C12B N13B Cu8' Cu2' 173.3(4)
C14B N13B Cu8' Cu2' 54.0(7)
O1' Cu2' Cu8' N3B -61.0(3)
C6F Cu2' Cu8' N3B 121.8(3)
Cu3' Cu2' Cu8' N3B -33.4(2)
Cu1' Cu2' Cu8' N3B -12.0(2)
O1' Cu2' Cu8' N17B 61.9(3)
C6F Cu2' Cu8' N17B -115.3(3)
Cu3' Cu2' Cu8' N17B 89.55(17)
Cu1' Cu2' Cu8' N17B 111.0(2)
O1' Cu2' Cu8' C6F 177.2(3)
Cu3' Cu2' Cu8' C6F -155.2(3)
Cu1' Cu2' Cu8' C6F -133.7(3)
O1' Cu2' Cu8' N13B 152.4(5)
C6F Cu2' Cu8' N13B -24.8(5)
Cu3' Cu2' Cu8' N13B -180.0(4)
Cu1' Cu2' Cu8' N13B -158.5(4)
C5ZA O1ZA C2ZA C3ZA -7(2)
O1ZA C2ZA C3ZA C4ZA 34(2)
C2ZA C3ZA C4ZA C5ZA -47(2)
C2ZA O1ZA C5ZA C4ZA -23(2)
C3ZA C4ZA C5ZA O1ZA 42(2)
C5ZB O1ZB C2ZB C3ZB 33(5)
O1ZB C2ZB C3ZB C4ZB -35(5)
C2ZB C3ZB C4ZB C5ZB 23(6)
C2ZB O1ZB C5ZB C4ZB -17(6)
C3ZB C4ZB C5ZB O1ZB -5(7)
C5ZC O1ZC C2ZC C3ZC 38.9(18)
O1ZC C2ZC C3ZC C4ZC -27.8(19)
C2ZC C3ZC C4ZC C5ZC 5(2)
C2ZC O1ZC C5ZC C4ZC -37(2)
C3ZC C4ZC C5ZC O1ZC 19(2)
C5ZD O1ZD C2ZD C3ZD -32(2)
O1ZD C2ZD C3ZD C4ZD 22(3)
C2ZD C3ZD C4ZD C5ZD -4(2)
C2ZD O1ZD C5ZD C4ZD 28(2)
C3ZD C4ZD C5ZD O1ZD -15(2)
C5ZE O1ZE C2ZE C3ZE -29(5)
O1ZE C2ZE C3ZE C4ZE 19(6)
C2ZE C3ZE C4ZE C5ZE -4(7)
C2ZE O1ZE C5ZE C4ZE 26(6)
C3ZE C4ZE C5ZE O1ZE -12(7)
C5ZF O1ZF C2ZF C3ZF -35(4)
O1ZF C2ZF C3ZF C4ZF 4(5)
C2ZF C3ZF C4ZF C5ZF 27(4)
C2ZF O1ZF C5ZF C4ZF 52(3)
C3ZF C4ZF C5ZF O1ZF -48(4)
C5ZG O1ZG C2ZG C3ZG -38(7)
O1ZG C2ZG C3ZG C4ZG 20(9)
C2ZG C3ZG C4ZG C5ZG 3(9)
C2ZG O1ZG C5ZG C4ZG 40(6)
C3ZG C4ZG C5ZG O1ZG -24(7)
C5ZH O1ZH C2ZH C3ZH -43(3)
O1ZH C2ZH C3ZH C4ZH 14(4)
C2ZH C3ZH C4ZH C5ZH 19(5)
C2ZH O1ZH C5ZH C4ZH 55(2)
C3ZH C4ZH C5ZH O1ZH -45(4)
C5ZI O1ZI C2ZI C3ZI 48(5)
O1ZI C2ZI C3ZI C4ZI -46(4)
C2ZI C3ZI C4ZI C5ZI 27(6)
C2ZI O1ZI C5ZI C4ZI -32(7)
C3ZI C4ZI C5ZI O1ZI 1(7)
C5ZJ O1ZJ C2ZJ C3ZJ 26(3)
O1ZJ C2ZJ C3ZJ C4ZJ -6(3)
C2ZJ C3ZJ C4ZJ C5ZJ -14(3)
C2ZJ O1ZJ C5ZJ C4ZJ -36(3)
C3ZJ C4ZJ C5ZJ O1ZJ 30(3)
C5ZK O1ZK C2ZK C3ZK -12(5)
O1ZK C2ZK C3ZK C4ZK -26(4)
C2ZK C3ZK C4ZK C5ZK 51(4)
C2ZK O1ZK C5ZK C4ZK 45(4)
C3ZK C4ZK C5ZK O1ZK -56(3)
C5ZL O1ZL C2ZL C3ZL 45(5)
O1ZL C2ZL C3ZL C4ZL -30(6)
C2ZL C3ZL C4ZL C5ZL 4(7)
C2ZL O1ZL C5ZL C4ZL -43(5)
C3ZL C4ZL C5ZL O1ZL 23(6)
C5ZM O1ZM C2ZM C3ZM -19(5)
O1ZM C2ZM C3ZM C4ZM 20(4)
C2ZM C3ZM C4ZM C5ZM -16(4)
C2ZM O1ZM C5ZM C4ZM 9(4)
C3ZM C4ZM C5ZM O1ZM 5(4)
C5ZN O1ZN C2ZN C3ZN -28(5)
O1ZN C2ZN C3ZN C4ZN -9(5)
C2ZN C3ZN C4ZN C5ZN 40(5)
C2ZN O1ZN C5ZN C4ZN 53(4)
C3ZN C4ZN C5ZN O1ZN -56(3)
C5ZO O1ZO C2ZO C3ZO -51(4)
O1ZO C2ZO C3ZO C4ZO 30(6)
C2ZO C3ZO C4ZO C5ZO 1(6)
C2ZO O1ZO C5ZO C4ZO 55(4)
C3ZO C4ZO C5ZO O1ZO -32(5)
C5ZP O1ZP C2ZP C3ZP -48(3)
O1ZP C2ZP C3ZP C4ZP 19(4)
C2ZP C3ZP C4ZP C5ZP 13(4)
C2ZP O1ZP C5ZP C4ZP 55(3)
C3ZP C4ZP C5ZP O1ZP -41(4)
C5ZQ O1ZQ C2ZQ C3ZQ 7(6)
O1ZQ C2ZQ C3ZQ C4ZQ -31(5)
C2ZQ C3ZQ C4ZQ C5ZQ 41(5)
C2ZQ O1ZQ C5ZQ C4ZQ 20(6)
C3ZQ C4ZQ C5ZQ O1ZQ -39(5)
C5ZR O1ZR C2ZR C3ZR -42(7)
O1ZR C2ZR C3ZR C4ZR 16(9)
C2ZR C3ZR C4ZR C5ZR 15(10)
C2ZR O1ZR C5ZR C4ZR 52(5)
C3ZR C4ZR C5ZR O1ZR -40(8)
C5ZT O1ZT C2ZT C3ZT 54(4)
O1ZT C2ZT C3ZT C4ZT -39(5)
C2ZT C3ZT C4ZT C5ZT 11(5)
C2ZT O1ZT C5ZT C4ZT -47(4)
C3ZT C4ZT C5ZT O1ZT 22(5)
